data_1568222
loop_
_publ_author_name
'Tang, Jie'
'Liu, Chong'
'Zhu, Chenyu'
'Sun, Keju'
'Wang, He'
'Yin, Wen'
'Xu, Chuting'
'Li, Yang'
'Wang, Weiguo'
'Wang, Li'
'Wu, Renan'
'Liu, Chao'
'Huang, Jiahui'

_publ_section_title
;
 High-nuclearity and thiol protected core-shell
 [Cu<sub>75</sub>(S-Adm)<sub>32</sub>]<sup>2+</sup>: distorted octahedra
 fixed to Cu<sub>15</sub> core <i>via</i> strong cuprophilic interactions.
;
_journal_issue 6
_journal_name_full Nanoscale
_journal_page_first 2843
_journal_page_last 2848
_journal_paper_doi 10.1039/d2nr05921e
_journal_volume 15
_journal_year 2023
_chemical_formula_moiety 'C320 H480 Cu75 S32'
_chemical_formula_sum 'C320 H480 Cu75 S32'
_chemical_formula_weight 10118.43
_space_group_crystal_system triclinic
_space_group_IT_number 2
_space_group_name_Hall '-P 1'
_space_group_name_H-M_alt 'P -1'
_atom_sites_solution_hydrogens geom
_audit_block_doi 10.5517/ccdc.csd.cc2c1v09
_audit_creation_date 2021-09-12
_audit_creation_method
;
Olex2 1.3
(compiled 2020.11.12 svn.r5f609507 for OlexSys, GUI svn.r6272)
;
_audit_update_record
;
2022-06-02 deposited with the CCDC.	2022-12-27 downloaded from the CCDC.
;
_cell_angle_alpha 112.1310(10)
_cell_angle_beta 119.5380(10)
_cell_angle_gamma 92.9240(10)
_cell_formula_units_Z 1
_cell_length_a 23.6279(5)
_cell_length_b 23.6779(5)
_cell_length_c 23.8819(5)
_cell_measurement_reflns_used 9940
_cell_measurement_temperature 173.0
_cell_measurement_theta_max 62.026
_cell_measurement_theta_min 2.349
_cell_volume 10292.9(4)
_computing_cell_refinement 'SAINT V8.40B (?, 2016)'
_computing_data_reduction 'SAINT V8.40B (?, 2016)'
_computing_molecular_graphics 'Olex2 1.3 (Dolomanov et al., 2009)'
_computing_publication_material 'Olex2 1.3 (Dolomanov et al., 2009)'
_computing_structure_refinement 'SHELXL 2018/3 (Sheldrick, 2015)'
_computing_structure_solution 'SHELXT 2018/2 (Sheldrick, 2018)'
_diffrn_ambient_temperature 173.0
_diffrn_measured_fraction_theta_full 0.961
_diffrn_measured_fraction_theta_max 0.961
_diffrn_measurement_device_type 'Bruker APEX-II CCD'
_diffrn_measurement_method '\f and \w scans'
_diffrn_radiation_type CuK\a
_diffrn_radiation_wavelength 1.54178
_diffrn_reflns_av_R_equivalents 0.1040
_diffrn_reflns_av_unetI/netI 0.1068
_diffrn_reflns_Laue_measured_fraction_full 0.961
_diffrn_reflns_Laue_measured_fraction_max 0.961
_diffrn_reflns_limit_h_max 27
_diffrn_reflns_limit_h_min -27
_diffrn_reflns_limit_k_max 27
_diffrn_reflns_limit_k_min -24
_diffrn_reflns_limit_l_max 27
_diffrn_reflns_limit_l_min -27
_diffrn_reflns_number 93609
_diffrn_reflns_point_group_measured_fraction_full 0.961
_diffrn_reflns_point_group_measured_fraction_max 0.961
_diffrn_reflns_theta_full 62.385
_diffrn_reflns_theta_max 62.385
_diffrn_reflns_theta_min 2.107
_diffrn_source_current 45.0
_diffrn_source_power 2.25
_diffrn_source_voltage 50.0
_diffrn_standards_number 0
_exptl_absorpt_coefficient_mu 5.813
_exptl_absorpt_correction_T_max 0.1600
_exptl_absorpt_correction_T_min 0.0620
_exptl_absorpt_correction_type multi-scan
_exptl_absorpt_process_details
;
SADABS-2016/2 (Bruker,2016/2) was used for absorption correction.
wR2(int) was 0.1284 before and 0.0840 after correction.
The Ratio of minimum to maximum transmission is 0.3875.
The \l/2 correction factor is Not present.
;
_exptl_crystal_colour red
_exptl_crystal_colour_primary red
_exptl_crystal_density_diffrn 1.632
_exptl_crystal_description block
_exptl_crystal_F_000 5087
_exptl_crystal_recrystallization_method Sublimation
_exptl_crystal_size_max 0.1
_exptl_crystal_size_mid 0.1
_exptl_crystal_size_min 0.1
_refine_diff_density_max 4.499
_refine_diff_density_min -1.998
_refine_diff_density_rms 0.373
_refine_ls_extinction_method none
_refine_ls_goodness_of_fit_ref 1.594
_refine_ls_hydrogen_treatment constr
_refine_ls_matrix_type full
_refine_ls_number_parameters 1828
_refine_ls_number_reflns 31471
_refine_ls_number_restraints 402
_refine_ls_restrained_S_all 1.585
_refine_ls_R_factor_all 0.2510
_refine_ls_R_factor_gt 0.1854
_refine_ls_shift/su_max 0.000
_refine_ls_shift/su_mean 0.000
_refine_ls_structure_factor_coef Fsqd
_refine_ls_weighting_details 'w=1/[\s^2^(Fo^2^)+(0.2000P)^2^] where P=(Fo^2^+2Fc^2^)/3'
_refine_ls_weighting_scheme calc
_refine_ls_wR_factor_gt 0.4530
_refine_ls_wR_factor_ref 0.5012
_reflns_Friedel_coverage 0.000
_reflns_number_gt 15383
_reflns_number_total 31471
_reflns_threshold_expression 'I > 2\s(I)'
_cod_data_source_file d2nr05921e2.cif
_cod_data_source_block dicp_la
_cod_depositor_comments 'Adding full bibliography for 1568222.cif.'
_cod_database_code 1568222
_shelx_shelxl_version_number 2018/3
_shelx_space_group_comment
;
The symmetry employed for this shelxl refinement is uniquely defined
by the following loop, which should always be used as a source of
symmetry information in preference to the above space-group names.
They are only intended as comments.
;
_shelx_estimated_absorpt_t_max 0.594
_shelx_estimated_absorpt_t_min 0.594
_olex2_refinement_description
;
1. Uiso/Uaniso restraints and constraints
Uanis(C40) \\sim Ueq: with sigma of 0.1 and sigma for terminal atoms of 0.2
2. Rigid body (RIGU) restrains
 C21, C22, C23, C24, C25, C26, C27, C28, C29, C30
 with sigma for 1-2 distances of 0.004 and sigma for 1-3 distances of 0.004
 C51, C52, C53, C54, C55, C56, C57, C58, C59, C60
 with sigma for 1-2 distances of 0.004 and sigma for 1-3 distances of 0.004
 C81, C82, C83, C84, C85, C86, C87, C88, C89, C90
 with sigma for 1-2 distances of 0.004 and sigma for 1-3 distances of 0.004
 C131, C132, C133, C134, C135, C136, C137, C138, C139, C140
 with sigma for 1-2 distances of 0.004 and sigma for 1-3 distances of 0.004
 C76, C77, C79
 with sigma for 1-2 distances of 0.004 and sigma for 1-3 distances of 0.004
 C102, C105, C108, C110
 with sigma for 1-2 distances of 0.004 and sigma for 1-3 distances of 0.004
 C145, C148, C146
 with sigma for 1-2 distances of 0.004 and sigma for 1-3 distances of 0.004
3.a Free rotating group:
 C21(C22,C23,C24,C25,C26,C27,C28,C29,C30), C51(C52,C53,C54,C55,C56,C57,C58,C59,
 C60), C81(C82,C83,C84,C85,C86,C87,C88,C89,C90), C131(C132,C133,C134,C135,C136,
 C137,C138,C139,C140)
3.b Ternary CH refined with riding coordinates:
 C5(H5), C6(H6), C7(H7), C15(H15), C16(H16), C17(H17), C25(H25), C26(H26),
 C27(H27), C35(H35), C36(H36), C37(H37), C45(H45), C46(H46), C47(H47), C55(H55),
  C56(H56), C57(H57), C65(H65), C66(H66), C67(H67), C75(H75), C76(H76),
 C77(H77), C85(H85), C86(H86), C87(H87), C95(H95), C96(H96), C97(H97),
 C105(H105), C106(H106), C107(H107), C115(H115), C116(H116), C117(H117),
 C125(H125), C126(H126), C127(H127), C135(H135), C136(H136), C137(H137),
 C145(H145), C146(H146), C147(H147), C155(H155), C156(H156), C157(H157)
3.c Secondary CH2 refined with riding coordinates:
 C2(H2A,H2B), C3(H3A,H3B), C4(H4A,H4B), C8(H8A,H8B), C9(H9A,H9B), C10(H10A,
 H10B), C12(H12A,H12B), C13(H13A,H13B), C14(H14A,H14B), C18(H18A,H18B),
 C19(H19A,H19B), C20(H20A,H20B), C22(H22A,H22B), C23(H23A,H23B), C24(H24A,H24B),
  C28(H28A,H28B), C29(H29A,H29B), C30(H30A,H30B), C32(H32A,H32B), C33(H33A,
 H33B), C34(H34A,H34B), C38(H38A,H38B), C39(H39A,H39B), C40(H40A,H40B),
 C42(H42A,H42B), C43(H43A,H43B), C44(H44A,H44B), C48(H48A,H48B), C49(H49A,H49B),
  C50(H50A,H50B), C52(H52A,H52B), C53(H53A,H53B), C54(H54A,H54B), C58(H58A,
 H58B), C59(H59A,H59B), C60(H60A,H60B), C62(H62A,H62B), C63(H63A,H63B),
 C64(H64A,H64B), C68(H68A,H68B), C69(H69A,H69B), C70(H70A,H70B), C72(H72A,H72B),
  C73(H73A,H73B), C74(H74A,H74B), C78(H78A,H78B), C79(H79A,H79B), C80(H80A,
 H80B), C82(H82A,H82B), C83(H83A,H83B), C84(H84A,H84B), C88(H88A,H88B),
 C89(H89A,H89B), C90(H90A,H90B), C92(H92A,H92B), C93(H93A,H93B), C94(H94A,H94B),
  C98(H98A,H98B), C99(H99A,H99B), C100(H10C,H10D), C102(H10E,H10F), C103(H10G,
 H10H), C104(H10I,H10J), C108(H10K,H10L), C109(H10M,H10N), C110(H11A,H11B),
 C112(H11C,H11D), C113(H11E,H11F), C114(H11G,H11H), C118(H11I,H11J), C119(H11K,
 H11L), C120(H12C,H12D), C122(H12E,H12F), C123(H12G,H12H), C124(H12I,H12J),
 C128(H12K,H12L), C129(H12M,H12N), C130(H13C,H13D), C132(H13E,H13F), C133(H13G,
 H13H), C134(H13I,H13J), C138(H13K,H13L), C139(H13M,H13N), C140(H14C,H14D),
 C142(H14E,H14F), C143(H14G,H14H), C144(H14I,H14J), C148(H14K,H14L), C149(H14M,
 H14N), C150(H15A,H15B), C152(H15C,H15D), C153(H15E,H15F), C154(H15G,H15H),
 C158(H15I,H15J), C159(H15K,H15L), C160(H16A,H16B)
;
_olex2_submission_special_instructions 'No special instructions were received'

loop_
_space_group_symop_operation_xyz
'x, y, z'
'-x, -y, -z'

loop_
_atom_site_label
_atom_site_type_symbol
_atom_site_fract_x
_atom_site_fract_y
_atom_site_fract_z
_atom_site_U_iso_or_equiv
_atom_site_adp_type
_atom_site_occupancy
_atom_site_site_symmetry_order
_atom_site_calc_flag
_atom_site_refinement_flags_posn
_atom_site_refinement_flags_adp
_atom_site_refinement_flags_occupancy
_atom_site_disorder_assembly
_atom_site_disorder_group
Cu1 Cu 0.4917(3) 0.6639(2) 0.7642(3) 0.1136(17) Uani 1 1 d . . . . .
Cu2 Cu 0.6068(2) 0.7568(2) 0.7762(3) 0.0954(12) Uani 1 1 d . . . . .
Cu3 Cu 0.4484(2) 0.7375(2) 0.63771(18) 0.0923(12) Uani 1 1 d . . . . .
Cu4 Cu 0.4995(2) 0.6255(2) 0.6239(2) 0.0922(11) Uani 1 1 d . . . . .
Cu5 Cu 0.6182(2) 0.6544(2) 0.6835(2) 0.0957(12) Uani 1 1 d . . . . .
Cu6 Cu 0.73000(17) 0.73288(18) 0.73925(19) 0.0767(9) Uani 1 1 d . . . . .
Cu7 Cu 0.59685(19) 0.72574(17) 0.6460(2) 0.0817(10) Uani 1 1 d . . . . .
Cu8 Cu 0.46224(19) 0.75628(17) 0.5243(2) 0.0831(10) Uani 1 1 d . . . . .
Cu9 Cu 0.3276(2) 0.6738(4) 0.4503(3) 0.138(2) Uani 1 1 d . . . . .
Cu10 Cu 0.2252(3) 0.5233(2) 0.3497(3) 0.1043(13) Uani 1 1 d . . . . .
Cu11 Cu 0.3323(2) 0.6185(3) 0.3107(3) 0.1074(14) Uani 1 1 d . . . . .
Cu12 Cu 0.4012(2) 0.5333(2) 0.3324(2) 0.0930(12) Uani 1 1 d . . . . .
Cu13 Cu 0.5063(2) 0.6618(2) 0.4344(2) 0.0902(11) Uani 1 1 d . . . . .
Cu14 Cu 0.4341(2) 0.5660(2) 0.2617(3) 0.0939(12) Uani 1 1 d . . . . .
Cu15 Cu 0.4163(3) 0.4499(2) 0.2601(2) 0.1166(17) Uani 1 1 d . . . . .
Cu16 Cu 0.30798(19) 0.31899(17) 0.18400(17) 0.0817(10) Uani 1 1 d . . . . .
Cu17 Cu 0.5171(2) 0.5408(2) 0.3921(2) 0.0982(12) Uani 1 1 d . . . . .
Cu18 Cu 0.5962(2) 0.6355(2) 0.4952(2) 0.0947(12) Uani 1 1 d . . . . .
Cu19 Cu 0.6259(2) 0.7517(2) 0.5428(3) 0.1024(13) Uani 1 1 d . . . . .
Cu20 Cu 0.6060(3) 0.6493(2) 0.4012(2) 0.1058(14) Uani 1 1 d . . . . .
Cu21 Cu 0.5792(3) 0.5423(2) 0.6241(2) 0.1143(16) Uani 1 1 d . . . . .
Cu22 Cu 0.72599(19) 0.5728(2) 0.70214(18) 0.0905(12) Uani 1 1 d . . . . .
Cu23 Cu 0.70152(19) 0.5190(2) 0.7928(2) 0.0947(13) Uani 1 1 d . . . . .
Cu24 Cu 0.6278(3) 0.4484(3) 0.5811(3) 0.1149(15) Uani 1 1 d . . . . .
Cu25 Cu 0.4891(3) 0.3969(2) 0.4882(3) 0.1110(15) Uani 1 1 d . . . . .
Cu26 Cu 0.5663(2) 0.3468(2) 0.4714(2) 0.0950(12) Uani 1 1 d . . . . .
Cu27 Cu 0.64550(16) 0.38281(16) 0.46150(19) 0.0723(9) Uani 1 1 d . . . . .
Cu28 Cu 0.6450(2) 0.4154(2) 0.3502(2) 0.0928(12) Uani 1 1 d . . . . .
Cu29 Cu 0.55948(18) 0.48887(17) 0.28115(19) 0.0763(9) Uani 1 1 d . . . . .
Cu30 Cu 0.6482(2) 0.5316(3) 0.4310(2) 0.1094(15) Uani 1 1 d . . . . .
Cu31 Cu 0.5899(2) 0.4889(3) 0.4850(2) 0.1096(16) Uani 1 1 d . . . . .
Cu32 Cu 0.77586(18) 0.5166(2) 0.54630(19) 0.0915(12) Uani 1 1 d . . . . .
Cu33 Cu 0.6968(2) 0.5309(2) 0.5894(2) 0.0907(11) Uani 1 1 d . . . . .
Cu34 Cu 0.8010(3) 0.62868(18) 0.6666(2) 0.1079(15) Uani 1 1 d . . . . .
Cu35 Cu 0.5527(2) 0.4503(2) 0.3623(2) 0.0932(12) Uani 1 1 d . . . . .
Cu36 Cu 0.500000 0.500000 0.500000 0.0818(14) Uani 1 2 d S . P . .
Cu37 Cu 0.6425(2) 0.6136(2) 0.5959(2) 0.0946(12) Uani 1 1 d . . . . .
Cu38 Cu 0.7311(2) 0.6913(2) 0.5642(2) 0.0999(14) Uani 1 1 d . . . . .
S1 S 0.5024(3) 0.7505(2) 0.7480(3) 0.0638(13) Uani 1 1 d . . . . .
S2 S 0.7186(3) 0.7848(3) 0.8345(3) 0.0698(15) Uani 1 1 d . . . . .
S3 S 0.6816(3) 0.4354(3) 0.8060(3) 0.0755(15) Uani 1 1 d . . . . .
S4 S 0.7557(3) 0.6080(3) 0.8139(3) 0.0765(16) Uani 1 1 d . . . . .
S5 S 0.8606(3) 0.5528(3) 0.6654(3) 0.0658(13) Uani 1 1 d . . . . .
S6 S 0.7507(3) 0.5969(3) 0.5042(4) 0.0876(19) Uani 1 1 d . . . . .
S7 S 0.7235(3) 0.4173(3) 0.4489(3) 0.0683(14) Uani 1 1 d . . . . .
S8 S 0.5868(3) 0.3994(3) 0.2378(3) 0.0677(14) Uani 1 1 d . . . . .
S9 S 0.6850(4) 0.7437(4) 0.4936(4) 0.0891(19) Uani 1 1 d . . . . .
S10 S 0.3982(3) 0.3578(3) 0.1785(3) 0.0820(18) Uani 1 1 d . . . . .
S11 S 0.5389(3) 0.5791(3) 0.2876(3) 0.0619(12) Uani 1 1 d . . . . .
S12 S 0.2522(3) 0.6042(4) 0.3374(4) 0.094(2) Uani 1 1 d . . . . .
S13 S 0.4270(3) 0.7084(3) 0.4005(4) 0.0755(15) Uani 1 1 d . . . . .
S14 S 0.3821(3) 0.7800(3) 0.5532(4) 0.0853(18) Uani 1 1 d . . . . .
S15 S 0.5783(3) 0.7937(3) 0.6012(4) 0.0824(17) Uani 1 1 d . . . . .
S16 S 0.7836(3) 0.7232(3) 0.6846(3) 0.0695(15) Uani 1 1 d . . . . .
C1 C 0.4991(10) 0.8234(9) 0.8145(10) 0.056(5) Uani 1 1 d . . . . .
C2 C 0.5382(13) 0.8237(13) 0.8878(13) 0.080(7) Uani 1 1 d . . . . .
H2A H 0.516434 0.784612 0.884339 0.096 Uiso 1 1 calc R U . . .
H2B H 0.585472 0.824280 0.902420 0.096 Uiso 1 1 calc R U . . .
C3 C 0.4278(11) 0.8175(12) 0.7906(13) 0.071(6) Uani 1 1 d . . . . .
H3A H 0.407847 0.778455 0.788598 0.086 Uiso 1 1 calc R U . . .
H3B H 0.401356 0.814291 0.741437 0.086 Uiso 1 1 calc R U . . .
C4 C 0.5348(16) 0.8859(12) 0.8228(17) 0.096(9) Uani 1 1 d . . . . .
H4A H 0.583182 0.888661 0.841092 0.115 Uiso 1 1 calc R U . . .
H4B H 0.512825 0.885099 0.774758 0.115 Uiso 1 1 calc R U . . .
C5 C 0.5388(15) 0.8821(16) 0.9441(15) 0.109(11) Uani 1 1 d . . . . .
H5 H 0.563256 0.883739 0.993090 0.131 Uiso 1 1 calc R U . . .
C6 C 0.4243(15) 0.8791(17) 0.8468(19) 0.125(15) Uani 1 1 d . . . . .
H6 H 0.375727 0.875755 0.830158 0.151 Uiso 1 1 calc R U . . .
C7 C 0.531(2) 0.9410(13) 0.872(3) 0.125(15) Uani 1 1 d . . . . .
H7 H 0.551547 0.980099 0.874393 0.150 Uiso 1 1 calc R U . . .
C8 C 0.4595(17) 0.8823(17) 0.914(2) 0.143(18) Uani 1 1 d . . . . .
H8A H 0.435738 0.845561 0.912903 0.171 Uiso 1 1 calc R U . . .
H8B H 0.459242 0.921718 0.949140 0.171 Uiso 1 1 calc R U . . .
C9 C 0.455(3) 0.9371(16) 0.846(2) 0.17(2) Uani 1 1 d . . . . .
H9A H 0.452240 0.976395 0.878589 0.199 Uiso 1 1 calc R U . . .
H9B H 0.429001 0.932784 0.796296 0.199 Uiso 1 1 calc R U . . .
C10 C 0.568(2) 0.9462(16) 0.947(2) 0.126(13) Uani 1 1 d . . . . .
H10A H 0.563513 0.983234 0.979563 0.151 Uiso 1 1 calc R U . . .
H10B H 0.617235 0.953068 0.965338 0.151 Uiso 1 1 calc R U . . .
C11 C 0.7776(12) 0.8512(10) 0.9278(13) 0.071(6) Uani 1 1 d . . . . .
C12 C 0.8051(18) 0.8278(15) 0.9778(14) 0.113(11) Uani 1 1 d . . . . .
H12A H 0.827699 0.796544 0.963323 0.136 Uiso 1 1 calc R U . . .
H12B H 0.767648 0.804767 0.976062 0.136 Uiso 1 1 calc R U . . .
C13 C 0.7380(13) 0.8908(13) 0.9458(16) 0.112(12) Uani 1 1 d . . . . .
H13A H 0.711252 0.901161 0.905480 0.134 Uiso 1 1 calc R U . . .
H13B H 0.705042 0.864698 0.947172 0.134 Uiso 1 1 calc R U . . .
C14 C 0.8327(12) 0.8896(13) 0.9280(12) 0.087(8) Uani 1 1 d . . . . .
H14A H 0.857915 0.861529 0.914001 0.104 Uiso 1 1 calc R U . . .
H14B H 0.810692 0.905678 0.891944 0.104 Uiso 1 1 calc R U . . .
C15 C 0.861(4) 0.883(2) 1.0630(17) 0.22(3) Uani 1 1 d . . . . .
H15 H 0.882408 0.866681 1.099006 0.259 Uiso 1 1 calc R U . . .
C16 C 0.773(2) 0.9491(18) 1.012(2) 0.143(16) Uani 1 1 d . . . . .
H16 H 0.744868 0.976875 1.019559 0.171 Uiso 1 1 calc R U . . .
C17 C 0.881(2) 0.9441(16) 1.001(2) 0.118(14) Uani 1 1 d . . . . .
H17 H 0.916836 0.968660 1.001550 0.142 Uiso 1 1 calc R U . . .
C18 C 0.814(2) 0.9262(18) 1.074(2) 0.138(17) Uani 1 1 d . . . . .
H18A H 0.842294 0.964578 1.121578 0.165 Uiso 1 1 calc R U . . .
H18B H 0.779775 0.901678 1.075317 0.165 Uiso 1 1 calc R U . . .
C19 C 0.842(2) 0.9850(16) 1.020(2) 0.141(17) Uani 1 1 d . . . . .
H19A H 0.827837 1.006940 0.989689 0.169 Uiso 1 1 calc R U . . .
H19B H 0.873749 1.018190 1.071338 0.169 Uiso 1 1 calc R U . . .
C20 C 0.9123(18) 0.922(2) 1.058(3) 0.16(2) Uani 1 1 d . . . . .
H20A H 0.943308 0.959259 1.106305 0.191 Uiso 1 1 calc R U . . .
H20B H 0.940167 0.894582 1.048545 0.191 Uiso 1 1 calc R U . . .
C21 C 0.7345(7) 0.4284(8) 0.8893(7) 0.075(5) Uani 1 1 d G . . . .
C22 C 0.6851(6) 0.4096(11) 0.9109(9) 0.152(13) Uani 1 1 d G . . . .
H22A H 0.662333 0.442865 0.919170 0.182 Uiso 1 1 calc R U . . .
H22B H 0.649656 0.368639 0.871321 0.182 Uiso 1 1 calc R U . . .
C23 C 0.7682(10) 0.3787(10) 0.8763(8) 0.162(14) Uani 1 1 d G . . . .
H23A H 0.797265 0.389688 0.860781 0.194 Uiso 1 1 calc R U . . .
H23B H 0.733777 0.337018 0.837608 0.194 Uiso 1 1 calc R U . . .
C24 C 0.7868(10) 0.4951(8) 0.9531(10) 0.188(16) Uani 1 1 d G . . . .
H24A H 0.817212 0.509516 0.940825 0.226 Uiso 1 1 calc R U . . .
H24B H 0.761823 0.526774 0.959401 0.226 Uiso 1 1 calc R U . . .
C25 C 0.7269(9) 0.4035(12) 0.9785(10) 0.151(11) Uani 1 1 d G . . . .
H25 H 0.696306 0.390753 0.992057 0.182 Uiso 1 1 calc R U . . .
C26 C 0.8120(10) 0.3754(10) 0.9482(10) 0.148(10) Uani 1 1 d G . . . .
H26 H 0.835230 0.342154 0.939178 0.178 Uiso 1 1 calc R U . . .
C27 C 0.8293(9) 0.4913(9) 1.0241(8) 0.139(10) Uani 1 1 d G . . . .
H27 H 0.863826 0.533721 1.062444 0.167 Uiso 1 1 calc R U . . .
C28 C 0.7638(12) 0.3511(9) 0.9661(12) 0.170(12) Uani 1 1 d G . . . .
H28A H 0.790035 0.345808 1.010414 0.204 Uiso 1 1 calc R U . . .
H28B H 0.730201 0.309620 0.925426 0.204 Uiso 1 1 calc R U . . .
C29 C 0.8689(7) 0.4392(13) 1.0105(10) 0.152(12) Uani 1 1 d G . . . .
H29A H 0.898093 0.451809 0.995929 0.183 Uiso 1 1 calc R U . . .
H29B H 0.897689 0.434836 1.054989 0.183 Uiso 1 1 calc R U . . .
C30 C 0.7825(11) 0.4780(11) 1.0452(7) 0.150(11) Uani 1 1 d G . . . .
H30A H 0.757692 0.510282 1.047960 0.180 Uiso 1 1 calc R U . . .
H30B H 0.808162 0.478388 1.093042 0.180 Uiso 1 1 calc R U . . .
C31 C 0.8493(11) 0.6310(12) 0.8796(11) 0.072(6) Uani 1 1 d . . . . .
C32 C 0.8750(14) 0.5798(19) 0.8616(13) 0.108(11) Uani 1 1 d . . . . .
H32A H 0.862778 0.564666 0.811211 0.130 Uiso 1 1 calc R U . . .
H32B H 0.853951 0.544101 0.863790 0.130 Uiso 1 1 calc R U . . .
C33 C 0.8842(14) 0.6879(17) 0.8801(15) 0.111(11) Uani 1 1 d . . . . .
H33A H 0.862424 0.722295 0.886862 0.133 Uiso 1 1 calc R U . . .
H33B H 0.880685 0.674624 0.833666 0.133 Uiso 1 1 calc R U . . .
C34 C 0.8554(14) 0.6449(14) 0.9485(14) 0.091(8) Uani 1 1 d . . . . .
H34A H 0.829371 0.606881 0.942983 0.109 Uiso 1 1 calc R U . . .
H34B H 0.836309 0.680355 0.961136 0.109 Uiso 1 1 calc R U . . .
C35 C 0.9546(19) 0.600(3) 0.9147(19) 0.17(2) Uani 1 1 d . . . . .
H35 H 0.972050 0.563169 0.899401 0.203 Uiso 1 1 calc R U . . .
C36 C 0.9628(15) 0.7127(15) 0.9465(18) 0.102(9) Uani 1 1 d . . . . .
H36 H 0.986798 0.752450 0.952198 0.122 Uiso 1 1 calc R U . . .
C37 C 0.9348(15) 0.6644(16) 1.0125(13) 0.102(10) Uani 1 1 d . . . . .
H37 H 0.941017 0.670423 1.059161 0.123 Uiso 1 1 calc R U . . .
C38 C 0.9954(16) 0.6586(19) 0.9280(17) 0.123(14) Uani 1 1 d . . . . .
H38A H 0.995011 0.651676 0.884283 0.148 Uiso 1 1 calc R U . . .
H38B H 1.043106 0.670403 0.968911 0.148 Uiso 1 1 calc R U . . .
C39 C 0.9695(15) 0.7252(15) 1.0197(15) 0.101(9) Uani 1 1 d . . . . .
H39A H 1.018258 0.740423 1.059580 0.122 Uiso 1 1 calc R U . . .
H39B H 0.948398 0.758894 1.032044 0.122 Uiso 1 1 calc R U . . .
C40 C 0.967(2) 0.615(2) 0.9877(17) 0.154(18) Uani 1 1 d . U . . .
H40A H 1.017156 0.631719 1.024081 0.185 Uiso 1 1 calc R U . . .
H40B H 0.950286 0.575734 0.986495 0.185 Uiso 1 1 calc R U . . .
C41 C 0.9495(10) 0.5639(11) 0.6944(11) 0.061(5) Uani 1 1 d . . . . .
C42 C 0.9519(14) 0.523(2) 0.6343(18) 0.16(2) Uani 1 1 d . . . . .
H42A H 0.934325 0.536962 0.596520 0.195 Uiso 1 1 calc R U . . .
H42B H 0.924291 0.478291 0.612576 0.195 Uiso 1 1 calc R U . . .
C43 C 0.9863(12) 0.6306(14) 0.7336(16) 0.091(8) Uani 1 1 d . . . . .
H43A H 0.981869 0.651551 0.775220 0.109 Uiso 1 1 calc R U . . .
H43B H 0.965754 0.650527 0.701369 0.109 Uiso 1 1 calc R U . . .
C44 C 0.9800(13) 0.5321(18) 0.7505(15) 0.099(9) Uani 1 1 d . . . . .
H44A H 0.978402 0.555572 0.793580 0.119 Uiso 1 1 calc R U . . .
H44B H 0.953697 0.486812 0.725898 0.119 Uiso 1 1 calc R U . . .
C45 C 1.0362(19) 0.527(2) 0.669(2) 0.15(2) Uani 1 1 d . . . . .
H45 H 1.039623 0.502217 0.627364 0.174 Uiso 1 1 calc R U . . .
C46 C 1.0649(15) 0.6424(15) 0.7629(16) 0.096(8) Uani 1 1 d . . . . .
H46 H 1.090372 0.688749 0.789976 0.115 Uiso 1 1 calc R U . . .
C47 C 1.0588(15) 0.5387(17) 0.7738(16) 0.104(10) Uani 1 1 d . . . . .
H47 H 1.081955 0.520857 0.808411 0.125 Uiso 1 1 calc R U . . .
C48 C 1.0596(12) 0.609(2) 0.6921(17) 0.135(16) Uani 1 1 d . . . . .
H48A H 1.103688 0.621475 0.698282 0.162 Uiso 1 1 calc R U . . .
H48B H 1.024384 0.618168 0.654445 0.162 Uiso 1 1 calc R U . . .
C49 C 1.0898(11) 0.6095(13) 0.8105(14) 0.081(7) Uani 1 1 d . . . . .
H49A H 1.139660 0.618335 0.834264 0.097 Uiso 1 1 calc R U . . .
H49B H 1.081419 0.629160 0.849319 0.097 Uiso 1 1 calc R U . . .
C50 C 1.057(3) 0.504(3) 0.707(2) 0.139(18) Uani 1 1 d . . . . .
H50A H 1.103598 0.502745 0.719895 0.166 Uiso 1 1 calc R U . . .
H50B H 1.028150 0.459183 0.681083 0.166 Uiso 1 1 calc R U . . .
C51 C 0.7989(6) 0.6032(7) 0.4620(7) 0.077(5) Uani 1 1 d G . . . .
C52 C 0.8046(8) 0.5354(6) 0.4213(9) 0.113(8) Uani 1 1 d G . . . .
H52A H 0.827045 0.517674 0.455611 0.135 Uiso 1 1 calc R U . . .
H52B H 0.758619 0.505565 0.381469 0.135 Uiso 1 1 calc R U . . .
C53 C 0.7651(7) 0.6298(9) 0.4119(9) 0.113(8) Uani 1 1 d G . . . .
H53A H 0.760688 0.671574 0.437392 0.136 Uiso 1 1 calc R U . . .
H53B H 0.719028 0.600684 0.371200 0.136 Uiso 1 1 calc R U . . .
C54 C 0.8735(7) 0.6466(7) 0.5279(6) 0.088(7) Uani 1 1 d G . . . .
H54A H 0.871961 0.688909 0.556124 0.105 Uiso 1 1 calc R U . . .
H54B H 0.893457 0.626764 0.560352 0.105 Uiso 1 1 calc R U . . .
C55 C 0.8456(9) 0.5434(6) 0.3914(9) 0.113(8) Uani 1 1 d G . . . .
H55 H 0.849345 0.500960 0.364959 0.135 Uiso 1 1 calc R U . . .
C56 C 0.8100(9) 0.6378(9) 0.3828(9) 0.127(8) Uani 1 1 d G . . . .
H56 H 0.787375 0.656255 0.348749 0.152 Uiso 1 1 calc R U . . .
C57 C 0.9181(6) 0.6546(7) 0.4998(8) 0.112(8) Uani 1 1 d G . . . .
H57 H 0.963857 0.684789 0.541966 0.135 Uiso 1 1 calc R U . . .
C58 C 0.8113(9) 0.5717(9) 0.3390(7) 0.137(9) Uani 1 1 d G . . . .
H58A H 0.837258 0.575329 0.317607 0.164 Uiso 1 1 calc R U . . .
H58B H 0.764436 0.543982 0.299183 0.164 Uiso 1 1 calc R U . . .
C59 C 0.8823(10) 0.6859(7) 0.4466(11) 0.131(9) Uani 1 1 d G . . . .
H59A H 0.878054 0.727466 0.473044 0.157 Uiso 1 1 calc R U . . .
H59B H 0.909508 0.692911 0.427644 0.157 Uiso 1 1 calc R U . . .
C60 C 0.9263(7) 0.5930(9) 0.4674(10) 0.126(9) Uani 1 1 d G . . . .
H60A H 0.944369 0.575411 0.502334 0.151 Uiso 1 1 calc R U . . .
H60B H 0.958360 0.596718 0.452739 0.151 Uiso 1 1 calc R U . . .
C61 C 0.7740(10) 0.3598(11) 0.4341(11) 0.065(6) Uani 1 1 d . . . . .
C62 C 0.7278(12) 0.2998(11) 0.3690(17) 0.088(8) Uani 1 1 d . . . . .
H62A H 0.701122 0.308432 0.327272 0.106 Uiso 1 1 calc R U . . .
H62B H 0.695604 0.279850 0.376060 0.106 Uiso 1 1 calc R U . . .
C63 C 0.8063(11) 0.3450(11) 0.4960(14) 0.069(6) Uani 1 1 d . . . . .
H63A H 0.836210 0.384655 0.542124 0.083 Uiso 1 1 calc R U . . .
H63B H 0.771173 0.323929 0.498720 0.083 Uiso 1 1 calc R U . . .
C64 C 0.8259(12) 0.3933(12) 0.4300(13) 0.076(7) Uani 1 1 d . . . . .
H64A H 0.854373 0.433911 0.475285 0.091 Uiso 1 1 calc R U . . .
H64B H 0.802659 0.403485 0.389052 0.091 Uiso 1 1 calc R U . . .
C65 C 0.7673(15) 0.2538(16) 0.3526(19) 0.107(11) Uani 1 1 d . . . . .
H65 H 0.734996 0.214438 0.305939 0.128 Uiso 1 1 calc R U . . .
C66 C 0.8450(13) 0.3038(15) 0.4838(16) 0.091(8) Uani 1 1 d . . . . .
H66 H 0.865097 0.291463 0.523833 0.110 Uiso 1 1 calc R U . . .
C67 C 0.8724(13) 0.3518(14) 0.4194(15) 0.086(7) Uani 1 1 d . . . . .
H67 H 0.908547 0.373847 0.417902 0.104 Uiso 1 1 calc R U . . .
C68 C 0.797(2) 0.2386(16) 0.407(2) 0.130(14) Uani 1 1 d . . . . .
H68A H 0.824313 0.210179 0.399748 0.156 Uiso 1 1 calc R U . . .
H68B H 0.761184 0.215645 0.408095 0.156 Uiso 1 1 calc R U . . .
C69 C 0.9019(13) 0.3308(16) 0.4812(14) 0.093(8) Uani 1 1 d . . . . .
H69A H 0.925056 0.298292 0.471403 0.111 Uiso 1 1 calc R U . . .
H69B H 0.935652 0.368028 0.528508 0.111 Uiso 1 1 calc R U . . .
C70 C 0.822(2) 0.2861(18) 0.3467(18) 0.128(13) Uani 1 1 d . . . . .
H70A H 0.799605 0.294662 0.304404 0.153 Uiso 1 1 calc R U . . .
H70B H 0.849106 0.256730 0.338936 0.153 Uiso 1 1 calc R U . . .
C71 C 0.6231(10) 0.3766(11) 0.1817(11) 0.062(5) Uani 1 1 d . . . . .
C72 C 0.6024(14) 0.4154(12) 0.1370(14) 0.078(6) Uani 1 1 d . . . . .
H72A H 0.621316 0.461877 0.169703 0.093 Uiso 1 1 calc R U . . .
H72B H 0.552274 0.404543 0.105062 0.093 Uiso 1 1 calc R U . . .
C73 C 0.5938(16) 0.3090(14) 0.1322(12) 0.094(8) Uani 1 1 d . . . . .
H73A H 0.544130 0.299370 0.098731 0.113 Uiso 1 1 calc R U . . .
H73B H 0.601387 0.284895 0.160095 0.113 Uiso 1 1 calc R U . . .
C74 C 0.6993(11) 0.396(2) 0.2328(13) 0.110(12) Uani 1 1 d . . . . .
H74A H 0.711276 0.371625 0.261191 0.132 Uiso 1 1 calc R U . . .
H74B H 0.716483 0.441722 0.267257 0.132 Uiso 1 1 calc R U . . .
C75 C 0.6346(15) 0.3935(16) 0.0909(15) 0.100(9) Uani 1 1 d . . . . .
H75 H 0.622502 0.415607 0.060020 0.120 Uiso 1 1 calc R U . . .
C76 C 0.626(2) 0.2871(19) 0.087(2) 0.124(11) Uani 1 1 d . . . . .
H76 H 0.601758 0.241020 0.051669 0.149 Uiso 1 1 calc R U . . .
C77 C 0.7323(15) 0.382(3) 0.190(2) 0.180(19) Uani 1 1 d . . . . .
H77 H 0.782803 0.392551 0.222878 0.216 Uiso 1 1 calc R U . . .
C78 C 0.6082(15) 0.3261(17) 0.0440(14) 0.104(10) Uani 1 1 d . . . . .
H78A H 0.627210 0.314732 0.013713 0.125 Uiso 1 1 calc R U . . .
H78B H 0.558170 0.314561 0.011079 0.125 Uiso 1 1 calc R U . . .
C79 C 0.691(3) 0.293(4) 0.128(3) 0.22(2) Uani 1 1 d . . . . .
H79A H 0.709891 0.276085 0.098544 0.258 Uiso 1 1 calc R U . . .
H79B H 0.697995 0.269193 0.156854 0.258 Uiso 1 1 calc R U . . .
C80 C 0.7121(15) 0.413(2) 0.1410(16) 0.127(14) Uani 1 1 d . . . . .
H80A H 0.731950 0.400123 0.111685 0.153 Uiso 1 1 calc R U . . .
H80B H 0.729949 0.460265 0.170635 0.153 Uiso 1 1 calc R U . . .
C81 C 0.7295(9) 0.8089(8) 0.4933(10) 0.103(7) Uani 1 1 d G . . . .
C82 C 0.7151(10) 0.7892(8) 0.4148(9) 0.143(12) Uani 1 1 d G . . . .
H82A H 0.731020 0.751795 0.399993 0.172 Uiso 1 1 calc R U . . .
H82B H 0.665699 0.777822 0.378664 0.172 Uiso 1 1 calc R U . . .
C83 C 0.7054(11) 0.8643(10) 0.5156(13) 0.156(12) Uani 1 1 d G . . . .
H83A H 0.712548 0.875118 0.563319 0.187 Uiso 1 1 calc R U . . .
H83B H 0.656234 0.854453 0.479574 0.187 Uiso 1 1 calc R U . . .
C84 C 0.8082(9) 0.8230(11) 0.5464(11) 0.146(11) Uani 1 1 d G . . . .
H84A H 0.819061 0.833448 0.595485 0.176 Uiso 1 1 calc R U . . .
H84B H 0.821756 0.784358 0.529465 0.176 Uiso 1 1 calc R U . . .
C85 C 0.7524(11) 0.8446(10) 0.4186(10) 0.133(9) Uani 1 1 d G . . . .
H85 H 0.742976 0.833270 0.369418 0.159 Uiso 1 1 calc R U . . .
C86 C 0.7466(13) 0.9206(8) 0.5203(14) 0.160(12) Uani 1 1 d G . . . .
H86 H 0.730513 0.958141 0.536247 0.192 Uiso 1 1 calc R U . . .
C87 C 0.8485(8) 0.8785(11) 0.5501(11) 0.156(12) Uani 1 1 d G . . . .
H87 H 0.897915 0.887734 0.586754 0.188 Uiso 1 1 calc R U . . .
C88 C 0.7279(12) 0.9044(10) 0.4429(14) 0.166(13) Uani 1 1 d G . . . .
H88A H 0.751234 0.940809 0.443454 0.200 Uiso 1 1 calc R U . . .
H88B H 0.678188 0.894561 0.409275 0.200 Uiso 1 1 calc R U . . .
C89 C 0.8243(13) 0.9398(8) 0.5783(12) 0.214(18) Uani 1 1 d G . . . .
H89A H 0.832849 0.949924 0.626494 0.256 Uiso 1 1 calc R U . . .
H89B H 0.849012 0.977565 0.582152 0.256 Uiso 1 1 calc R U . . .
C90 C 0.8376(10) 0.8570(11) 0.4776(14) 0.157(12) Uani 1 1 d G . . . .
H90A H 0.849976 0.817015 0.463326 0.188 Uiso 1 1 calc R U . . .
H90B H 0.865575 0.889950 0.478126 0.188 Uiso 1 1 calc R U . . .
C91 C 0.3629(13) 0.3465(11) 0.0851(10) 0.073(7) Uani 1 1 d . . . . .
C92 C 0.4100(16) 0.3888(13) 0.0839(13) 0.098(10) Uani 1 1 d . . . . .
H92A H 0.413715 0.433798 0.111459 0.117 Uiso 1 1 calc R U . . .
H92B H 0.455771 0.383070 0.107958 0.117 Uiso 1 1 calc R U . . .
C93 C 0.2911(15) 0.3496(16) 0.0462(15) 0.094(8) Uani 1 1 d . . . . .
H93A H 0.289127 0.392736 0.071642 0.113 Uiso 1 1 calc R U . . .
H93B H 0.261132 0.318431 0.045834 0.113 Uiso 1 1 calc R U . . .
C94 C 0.3646(16) 0.2809(12) 0.0470(16) 0.093(8) Uani 1 1 d . . . . .
H94A H 0.336833 0.250191 0.049286 0.111 Uiso 1 1 calc R U . . .
H94B H 0.412027 0.278907 0.071819 0.111 Uiso 1 1 calc R U . . .
C95 C 0.3871(18) 0.3755(15) 0.0114(16) 0.098(10) Uani 1 1 d . . . . .
H95 H 0.418363 0.406888 0.012789 0.118 Uiso 1 1 calc R U . . .
C96 C 0.2667(16) 0.334(2) -0.032(2) 0.119(13) Uani 1 1 d . . . . .
H96 H 0.219360 0.337057 -0.059131 0.142 Uiso 1 1 calc R U . . .
C97 C 0.337(3) 0.2625(17) -0.032(2) 0.140(16) Uani 1 1 d . . . . .
H97 H 0.337007 0.217896 -0.057567 0.168 Uiso 1 1 calc R U . . .
C98 C 0.3143(18) 0.373(2) -0.038(2) 0.129(14) Uani 1 1 d . . . . .
H98A H 0.310242 0.417103 -0.023908 0.155 Uiso 1 1 calc R U . . .
H98B H 0.301445 0.354127 -0.088590 0.155 Uiso 1 1 calc R U . . .
C99 C 0.2705(15) 0.270(3) -0.0666(15) 0.16(2) Uani 1 1 d . . . . .
H99A H 0.239656 0.239231 -0.067092 0.191 Uiso 1 1 calc R U . . .
H99B H 0.253710 0.258061 -0.117655 0.191 Uiso 1 1 calc R U . . .
C100 C 0.3894(16) 0.311(2) -0.025(2) 0.135(16) Uani 1 1 d . . . . .
H10C H 0.435755 0.307555 0.002748 0.162 Uiso 1 1 calc R U . . .
H10D H 0.378194 0.301772 -0.074274 0.162 Uiso 1 1 calc R U . . .
C101 C 0.5509(10) 0.6016(10) 0.2267(11) 0.060(5) Uani 1 1 d . . . . .
C102 C 0.5321(17) 0.6630(15) 0.2305(18) 0.102(9) Uani 1 1 d . . . . .
H10E H 0.560872 0.697534 0.281080 0.122 Uiso 1 1 calc R U . . .
H10F H 0.483939 0.656547 0.215176 0.122 Uiso 1 1 calc R U . . .
C103 C 0.5030(15) 0.5452(15) 0.1454(15) 0.110(11) Uani 1 1 d . . . . .
H10G H 0.516956 0.505912 0.141643 0.132 Uiso 1 1 calc R U . . .
H10H H 0.455047 0.536002 0.130637 0.132 Uiso 1 1 calc R U . . .
C104 C 0.6218(13) 0.6081(13) 0.2438(12) 0.081(7) Uani 1 1 d . . . . .
H10I H 0.630710 0.566238 0.234599 0.098 Uiso 1 1 calc R U . . .
H10J H 0.654876 0.638259 0.295812 0.098 Uiso 1 1 calc R U . . .
C105 C 0.542(2) 0.6824(16) 0.180(2) 0.112(9) Uani 1 1 d . . . . .
H105 H 0.529816 0.722871 0.185062 0.134 Uiso 1 1 calc R U . . .
C106 C 0.5112(16) 0.5688(16) 0.0948(13) 0.094(9) Uani 1 1 d . . . . .
H106 H 0.479663 0.535924 0.042906 0.113 Uiso 1 1 calc R U . . .
C107 C 0.6309(16) 0.6332(16) 0.1958(13) 0.105(11) Uani 1 1 d . . . . .
H107 H 0.678863 0.639316 0.208981 0.126 Uiso 1 1 calc R U . . .
C108 C 0.490(3) 0.633(3) 0.106(2) 0.17(2) Uani 1 1 d . . . . .
H10K H 0.487387 0.645972 0.070413 0.205 Uiso 1 1 calc R U . . .
H10L H 0.445429 0.626565 0.099958 0.205 Uiso 1 1 calc R U . . .
C109 C 0.5800(19) 0.5747(18) 0.1153(16) 0.114(11) Uani 1 1 d . . . . .
H10M H 0.586039 0.582399 0.080322 0.137 Uiso 1 1 calc R U . . .
H10N H 0.590772 0.534623 0.114419 0.137 Uiso 1 1 calc R U . . .
C110 C 0.614(2) 0.6981(17) 0.210(2) 0.118(10) Uani 1 1 d . . . . .
H11A H 0.640648 0.727786 0.262558 0.141 Uiso 1 1 calc R U . . .
H11B H 0.625118 0.718235 0.185395 0.141 Uiso 1 1 calc R U . . .
C111 C 0.1803(9) 0.6369(12) 0.2956(12) 0.065(6) Uani 1 1 d . . . . .
C112 C 0.1270(11) 0.5889(11) 0.2168(10) 0.065(5) Uani 1 1 d . . . . .
H11C H 0.148799 0.577400 0.189359 0.078 Uiso 1 1 calc R U . . .
H11D H 0.107553 0.549558 0.214718 0.078 Uiso 1 1 calc R U . . .
C113 C 0.2093(13) 0.6950(12) 0.2962(13) 0.082(7) Uani 1 1 d . . . . .
H11E H 0.229984 0.683623 0.267597 0.099 Uiso 1 1 calc R U . . .
H11F H 0.244945 0.727064 0.346547 0.099 Uiso 1 1 calc R U . . .
C114 C 0.1469(11) 0.6545(11) 0.3402(12) 0.070(6) Uani 1 1 d . . . . .
H11G H 0.128837 0.616563 0.341366 0.084 Uiso 1 1 calc R U . . .
H11H H 0.180273 0.687861 0.390697 0.084 Uiso 1 1 calc R U . . .
C115 C 0.0734(12) 0.6151(15) 0.1838(14) 0.089(8) Uani 1 1 d . . . . .
H115 H 0.039260 0.583081 0.132138 0.107 Uiso 1 1 calc R U . . .
C116 C 0.1507(14) 0.7220(14) 0.2626(13) 0.091(8) Uani 1 1 d . . . . .
H116 H 0.168980 0.761743 0.263693 0.109 Uiso 1 1 calc R U . . .
C117 C 0.0929(12) 0.6776(12) 0.3024(13) 0.075(6) Uani 1 1 d . . . . .
H117 H 0.069863 0.687144 0.329033 0.090 Uiso 1 1 calc R U . . .
C118 C 0.1021(18) 0.6738(16) 0.1864(15) 0.114(11) Uani 1 1 d . . . . .
H11I H 0.125428 0.663895 0.160638 0.137 Uiso 1 1 calc R U . . .
H11J H 0.064897 0.690750 0.161935 0.137 Uiso 1 1 calc R U . . .
C119 C 0.1176(14) 0.7388(17) 0.3078(16) 0.101(9) Uani 1 1 d . . . . .
H11K H 0.151675 0.770213 0.358966 0.122 Uiso 1 1 calc R U . . .
H11L H 0.079564 0.756291 0.286931 0.122 Uiso 1 1 calc R U . . .
C120 C 0.0390(12) 0.6288(16) 0.2267(16) 0.100(9) Uani 1 1 d . . . . .
H12C H 0.000316 0.645397 0.205059 0.120 Uiso 1 1 calc R U . . .
H12D H 0.022004 0.589488 0.226248 0.120 Uiso 1 1 calc R U . . .
C121 C 0.4408(12) 0.7706(11) 0.3747(13) 0.069(6) Uani 1 1 d . . . . .
C122 C 0.3774(17) 0.7901(19) 0.347(2) 0.124(12) Uani 1 1 d . . . . .
H12E H 0.368585 0.808099 0.386052 0.149 Uiso 1 1 calc R U . . .
H12F H 0.338170 0.752600 0.305554 0.149 Uiso 1 1 calc R U . . .
C123 C 0.5038(17) 0.8268(16) 0.4397(18) 0.125(14) Uani 1 1 d . . . . .
H12G H 0.496557 0.848593 0.478996 0.150 Uiso 1 1 calc R U . . .
H12H H 0.544278 0.811563 0.458929 0.150 Uiso 1 1 calc R U . . .
C124 C 0.4484(18) 0.7375(17) 0.310(2) 0.112(11) Uani 1 1 d . . . . .
H12I H 0.409282 0.699095 0.270652 0.134 Uiso 1 1 calc R U . . .
H12J H 0.490990 0.725140 0.325854 0.134 Uiso 1 1 calc R U . . .
C125 C 0.387(2) 0.842(2) 0.323(3) 0.139(15) Uani 1 1 d . . . . .
H125 H 0.347053 0.860267 0.309071 0.167 Uiso 1 1 calc R U . . .
C126 C 0.514(2) 0.8718(18) 0.412(2) 0.138(16) Uani 1 1 d . . . . .
H126 H 0.554328 0.909756 0.452242 0.166 Uiso 1 1 calc R U . . .
C127 C 0.450(3) 0.7918(17) 0.285(2) 0.143(17) Uani 1 1 d . . . . .
H127 H 0.454802 0.772055 0.243270 0.171 Uiso 1 1 calc R U . . .
C128 C 0.451(3) 0.893(2) 0.384(3) 0.18(2) Uani 1 1 d . . . . .
H12K H 0.445635 0.914383 0.425022 0.219 Uiso 1 1 calc R U . . .
H12L H 0.457888 0.924508 0.369072 0.219 Uiso 1 1 calc R U . . .
C129 C 0.5201(18) 0.8428(16) 0.349(2) 0.118(11) Uani 1 1 d . . . . .
H12M H 0.557289 0.822628 0.360256 0.142 Uiso 1 1 calc R U . . .
H12N H 0.529768 0.875602 0.336042 0.142 Uiso 1 1 calc R U . . .
C130 C 0.394(2) 0.810(3) 0.261(3) 0.150(18) Uani 1 1 d . . . . .
H13C H 0.354314 0.772477 0.220916 0.180 Uiso 1 1 calc R U . . .
H13D H 0.398347 0.839737 0.242025 0.180 Uiso 1 1 calc R U . . .
C131 C 0.3600(11) 0.8547(7) 0.5659(13) 0.103(8) Uani 1 1 d G . . . .
C132 C 0.2841(11) 0.8417(11) 0.5019(13) 0.27(2) Uani 1 1 d G . . . .
H13E H 0.278884 0.820260 0.454416 0.321 Uiso 1 1 calc R U . . .
H13F H 0.251688 0.813685 0.502113 0.321 Uiso 1 1 calc R U . . .
C133 C 0.3681(15) 0.8860(12) 0.6369(13) 0.191(17) Uani 1 1 d G . . . .
H13G H 0.414758 0.892263 0.676337 0.229 Uiso 1 1 calc R U . . .
H13H H 0.335384 0.859437 0.638060 0.229 Uiso 1 1 calc R U . . .
C134 C 0.4082(14) 0.8965(11) 0.5594(19) 0.24(2) Uani 1 1 d G . . . .
H13I H 0.456186 0.904002 0.596998 0.283 Uiso 1 1 calc R U . . .
H13J H 0.401254 0.873283 0.511267 0.283 Uiso 1 1 calc R U . . .
C135 C 0.2698(12) 0.9042(14) 0.5133(14) 0.224(19) Uani 1 1 d G . . . .
H135 H 0.221890 0.896676 0.474059 0.268 Uiso 1 1 calc R U . . .
C136 C 0.3544(14) 0.9512(10) 0.6468(13) 0.169(13) Uani 1 1 d G . . . .
H136 H 0.360680 0.972454 0.695312 0.203 Uiso 1 1 calc R U . . .
C137 C 0.3937(18) 0.9605(11) 0.569(2) 0.237(19) Uani 1 1 d G . . . .
H137 H 0.427165 0.986781 0.567482 0.284 Uiso 1 1 calc R U . . .
C138 C 0.2786(13) 0.9389(13) 0.5889(19) 0.209(18) Uani 1 1 d G . . . .
H13K H 0.267256 0.979613 0.595738 0.250 Uiso 1 1 calc R U . . .
H13L H 0.248484 0.911634 0.592389 0.250 Uiso 1 1 calc R U . . .
C139 C 0.4061(14) 0.9961(7) 0.648(2) 0.26(2) Uani 1 1 d G . . . .
H13M H 0.453374 1.002334 0.686512 0.313 Uiso 1 1 calc R U . . .
H13N H 0.397725 1.038224 0.657465 0.313 Uiso 1 1 calc R U . . .
C140 C 0.324(2) 0.9470(17) 0.506(2) 0.32(3) Uani 1 1 d G . . . .
H14C H 0.320552 0.921816 0.459515 0.379 Uiso 1 1 calc R U . . .
H14D H 0.313672 0.987177 0.506905 0.379 Uiso 1 1 calc R U . . .
C141 C 0.6256(11) 0.8783(9) 0.6716(12) 0.060(5) Uani 1 1 d . . . . .
C142 C 0.7003(13) 0.8864(12) 0.7144(17) 0.100(9) Uani 1 1 d . . . . .
H14E H 0.715419 0.869034 0.681044 0.121 Uiso 1 1 calc R U . . .
H14F H 0.710029 0.862656 0.742912 0.121 Uiso 1 1 calc R U . . .
C143 C 0.6078(15) 0.9170(13) 0.6282(17) 0.096(9) Uani 1 1 d . . . . .
H14G H 0.618643 0.899498 0.591118 0.115 Uiso 1 1 calc R U . . .
H14H H 0.558283 0.911682 0.602588 0.115 Uiso 1 1 calc R U . . .
C144 C 0.6032(18) 0.9008(13) 0.7223(18) 0.102(9) Uani 1 1 d . . . . .
H14I H 0.612967 0.876207 0.749937 0.122 Uiso 1 1 calc R U . . .
H14J H 0.553640 0.895285 0.695079 0.122 Uiso 1 1 calc R U . . .
C145 C 0.7396(17) 0.9588(14) 0.767(2) 0.132(12) Uani 1 1 d . . . . .
H145 H 0.789848 0.965791 0.795827 0.159 Uiso 1 1 calc R U . . .
C146 C 0.6445(18) 0.9846(13) 0.674(2) 0.114(10) Uani 1 1 d . . . . .
H146 H 0.633444 1.008168 0.644891 0.137 Uiso 1 1 calc R U . . .
C147 C 0.643(2) 0.9722(17) 0.7744(16) 0.123(13) Uani 1 1 d . . . . .
H147 H 0.631757 0.988735 0.811508 0.148 Uiso 1 1 calc R U . . .
C148 C 0.720(2) 0.9953(16) 0.720(3) 0.178(18) Uani 1 1 d . . . . .
H14K H 0.743440 1.041536 0.752979 0.214 Uiso 1 1 calc R U . . .
H14L H 0.737324 0.981058 0.688052 0.214 Uiso 1 1 calc R U . . .
C149 C 0.6258(18) 1.0116(13) 0.7318(18) 0.110(11) Uani 1 1 d . . . . .
H14M H 0.651930 1.057103 0.765618 0.132 Uiso 1 1 calc R U . . .
H14N H 0.576661 1.008102 0.707250 0.132 Uiso 1 1 calc R U . . .
C150 C 0.715(2) 0.9766(17) 0.810(3) 0.16(2) Uani 1 1 d . . . . .
H15A H 0.741073 1.021340 0.847672 0.197 Uiso 1 1 calc R U . . .
H15B H 0.723822 0.949908 0.835103 0.197 Uiso 1 1 calc R U . . .
C151 C 0.8649(10) 0.7877(10) 0.7415(11) 0.063(6) Uani 1 1 d . . . . .
C152 C 0.9026(12) 0.7743(11) 0.7004(13) 0.074(6) Uani 1 1 d . . . . .
H15C H 0.912479 0.732911 0.693682 0.088 Uiso 1 1 calc R U . . .
H15D H 0.872816 0.771670 0.651914 0.088 Uiso 1 1 calc R U . . .
C153 C 0.8545(10) 0.8503(9) 0.7577(12) 0.061(5) Uani 1 1 d . . . . .
H15E H 0.833454 0.858609 0.785876 0.074 Uiso 1 1 calc R U . . .
H15F H 0.823398 0.851986 0.711929 0.074 Uiso 1 1 calc R U . . .
C154 C 0.9117(13) 0.7848(11) 0.8128(13) 0.073(6) Uani 1 1 d . . . . .
H15G H 0.889961 0.791883 0.840309 0.088 Uiso 1 1 calc R U . . .
H15H H 0.918584 0.742016 0.801903 0.088 Uiso 1 1 calc R U . . .
C155 C 0.9658(12) 0.8250(16) 0.7421(15) 0.104(11) Uani 1 1 d . . . . .
H155 H 0.988094 0.816583 0.714656 0.125 Uiso 1 1 calc R U . . .
C156 C 0.9217(13) 0.9001(11) 0.8007(14) 0.081(7) Uani 1 1 d . . . . .
H156 H 0.912565 0.942429 0.810776 0.097 Uiso 1 1 calc R U . . .
C157 C 0.9808(12) 0.8358(14) 0.8591(14) 0.094(9) Uani 1 1 d . . . . .
H157 H 1.009701 0.834418 0.906053 0.113 Uiso 1 1 calc R U . . .
C158 C 0.9563(15) 0.8924(14) 0.7592(16) 0.099(9) Uani 1 1 d . . . . .
H15I H 1.000710 0.925519 0.789466 0.118 Uiso 1 1 calc R U . . .
H15J H 0.927191 0.895592 0.713947 0.118 Uiso 1 1 calc R U . . .
C159 C 0.9691(14) 0.9014(10) 0.8748(15) 0.086(8) Uani 1 1 d . . . . .
H15K H 1.012958 0.935023 0.903491 0.103 Uiso 1 1 calc R U . . .
H15L H 0.947741 0.910366 0.902635 0.103 Uiso 1 1 calc R U . . .
C160 C 1.0145(13) 0.8201(16) 0.8182(18) 0.111(11) Uani 1 1 d . . . . .
H16A H 1.019067 0.776511 0.807030 0.133 Uiso 1 1 calc R U . . .
H16B H 1.060476 0.850602 0.847567 0.133 Uiso 1 1 calc R U . . .

loop_
_atom_site_aniso_label
_atom_site_aniso_U_11
_atom_site_aniso_U_22
_atom_site_aniso_U_33
_atom_site_aniso_U_23
_atom_site_aniso_U_13
_atom_site_aniso_U_12
Cu1 0.189(5) 0.080(2) 0.139(4) 0.058(3) 0.128(4) 0.051(3)
Cu2 0.082(2) 0.100(3) 0.120(3) 0.049(2) 0.067(2) 0.040(2)
Cu3 0.081(2) 0.110(3) 0.0600(18) 0.0298(19) 0.0308(18) 0.003(2)
Cu4 0.087(3) 0.100(3) 0.093(3) 0.048(2) 0.049(2) 0.031(2)
Cu5 0.100(3) 0.097(3) 0.085(2) 0.044(2) 0.047(2) 0.023(2)
Cu6 0.0617(19) 0.097(2) 0.083(2) 0.0477(19) 0.0430(17) 0.0230(18)
Cu7 0.079(2) 0.075(2) 0.081(2) 0.0416(18) 0.0340(19) 0.0178(18)
Cu8 0.073(2) 0.073(2) 0.104(3) 0.0415(19) 0.051(2) 0.0154(18)
Cu9 0.054(2) 0.259(7) 0.108(3) 0.119(4) 0.027(2) 0.025(3)
Cu10 0.139(4) 0.109(3) 0.109(3) 0.076(3) 0.076(3) 0.064(3)
Cu11 0.080(3) 0.138(4) 0.115(3) 0.068(3) 0.054(2) 0.036(3)
Cu12 0.094(3) 0.102(3) 0.087(2) 0.050(2) 0.049(2) 0.026(2)
Cu13 0.091(3) 0.113(3) 0.107(3) 0.077(3) 0.060(2) 0.046(2)
Cu14 0.090(3) 0.092(3) 0.132(3) 0.057(2) 0.078(3) 0.025(2)
Cu15 0.149(4) 0.117(3) 0.075(2) 0.037(2) 0.065(3) 0.002(3)
Cu16 0.089(2) 0.079(2) 0.0586(17) 0.0263(16) 0.0335(17) 0.0075(19)
Cu17 0.095(3) 0.106(3) 0.089(3) 0.047(2) 0.047(2) 0.023(2)
Cu18 0.092(3) 0.101(3) 0.093(3) 0.050(2) 0.050(2) 0.018(2)
Cu19 0.103(3) 0.097(3) 0.116(3) 0.048(2) 0.067(3) 0.025(2)
Cu20 0.122(3) 0.116(3) 0.072(2) 0.041(2) 0.053(2) 0.013(3)
Cu21 0.127(4) 0.102(3) 0.091(3) 0.055(2) 0.039(3) 0.014(3)
Cu22 0.073(2) 0.122(3) 0.0596(18) 0.040(2) 0.0282(17) 0.018(2)
Cu23 0.073(2) 0.130(3) 0.080(2) 0.069(2) 0.0284(19) 0.017(2)
Cu24 0.098(3) 0.120(4) 0.115(3) 0.051(3) 0.055(3) 0.021(3)
Cu25 0.128(4) 0.108(3) 0.154(4) 0.079(3) 0.100(4) 0.052(3)
Cu26 0.091(3) 0.100(3) 0.100(3) 0.054(2) 0.051(2) 0.026(2)
Cu27 0.0610(18) 0.077(2) 0.083(2) 0.0339(17) 0.0456(17) 0.0167(16)
Cu28 0.083(2) 0.134(3) 0.077(2) 0.055(2) 0.049(2) 0.048(2)
Cu29 0.080(2) 0.083(2) 0.075(2) 0.0477(18) 0.0397(18) 0.0310(19)
Cu30 0.091(3) 0.140(4) 0.094(3) 0.055(3) 0.051(2) 0.008(3)
Cu31 0.074(2) 0.162(4) 0.077(2) 0.047(3) 0.039(2) 0.025(3)
Cu32 0.064(2) 0.115(3) 0.074(2) 0.019(2) 0.0428(18) 0.014(2)
Cu33 0.077(2) 0.109(3) 0.083(2) 0.045(2) 0.043(2) 0.023(2)
Cu34 0.152(4) 0.064(2) 0.083(2) 0.0263(19) 0.057(3) 0.003(2)
Cu35 0.084(2) 0.115(3) 0.087(2) 0.053(2) 0.047(2) 0.026(2)
Cu36 0.069(3) 0.094(3) 0.077(3) 0.041(3) 0.037(3) 0.018(3)
Cu37 0.087(3) 0.104(3) 0.092(3) 0.043(2) 0.051(2) 0.029(2)
Cu38 0.095(3) 0.107(3) 0.073(2) 0.047(2) 0.030(2) -0.002(2)
S1 0.066(3) 0.060(3) 0.064(3) 0.024(2) 0.039(3) 0.022(3)
S2 0.063(3) 0.060(3) 0.070(3) 0.015(2) 0.038(3) 0.009(3)
S3 0.088(4) 0.099(4) 0.079(3) 0.062(3) 0.055(3) 0.044(3)
S4 0.062(3) 0.095(4) 0.056(3) 0.033(3) 0.024(3) 0.023(3)
S5 0.050(3) 0.074(3) 0.065(3) 0.030(3) 0.027(2) 0.025(3)
S6 0.079(4) 0.101(5) 0.097(4) 0.039(4) 0.063(4) 0.022(4)
S7 0.061(3) 0.079(3) 0.067(3) 0.029(3) 0.041(3) 0.023(3)
S8 0.063(3) 0.094(4) 0.067(3) 0.045(3) 0.044(3) 0.031(3)
S9 0.085(4) 0.103(5) 0.094(4) 0.055(4) 0.053(4) 0.027(4)
S10 0.089(4) 0.090(4) 0.059(3) 0.030(3) 0.039(3) 0.015(3)
S11 0.069(3) 0.078(3) 0.065(3) 0.049(3) 0.042(3) 0.031(3)
S12 0.056(3) 0.140(6) 0.119(5) 0.096(5) 0.041(4) 0.052(4)
S13 0.081(4) 0.076(4) 0.093(4) 0.059(3) 0.048(3) 0.032(3)
S14 0.069(4) 0.079(4) 0.080(4) 0.025(3) 0.032(3) 0.020(3)
S15 0.073(4) 0.072(4) 0.096(4) 0.040(3) 0.043(3) 0.018(3)
S16 0.059(3) 0.069(3) 0.059(3) 0.020(2) 0.027(2) -0.003(3)
C1 0.056(11) 0.054(11) 0.054(10) 0.020(9) 0.032(9) 0.017(9)
C2 0.083(16) 0.099(17) 0.076(14) 0.039(13) 0.057(13) 0.029(14)
C3 0.052(12) 0.084(15) 0.077(14) 0.034(12) 0.036(11) 0.033(11)
C4 0.11(2) 0.075(16) 0.12(2) 0.045(16) 0.072(19) 0.014(15)
C5 0.084(18) 0.12(2) 0.074(16) 0.005(16) 0.043(15) 0.004(17)
C6 0.068(16) 0.12(3) 0.10(2) -0.03(2) 0.042(16) 0.025(17)
C7 0.13(3) 0.057(15) 0.21(4) 0.02(2) 0.13(3) 0.032(17)
C8 0.10(2) 0.12(3) 0.13(3) -0.03(2) 0.09(2) 0.00(2)
C9 0.31(7) 0.07(2) 0.16(4) 0.04(2) 0.17(5) 0.07(3)
C10 0.13(3) 0.09(2) 0.12(3) 0.02(2) 0.07(2) 0.02(2)
C11 0.066(13) 0.046(11) 0.076(14) 0.011(10) 0.036(12) 0.000(10)
C12 0.12(2) 0.10(2) 0.058(14) 0.015(15) 0.032(16) -0.009(19)
C13 0.066(15) 0.090(18) 0.11(2) -0.023(16) 0.050(15) 0.003(14)
C14 0.061(14) 0.088(17) 0.059(12) 0.009(12) 0.020(11) -0.012(13)
C15 0.34(8) 0.11(3) 0.052(17) -0.008(18) 0.06(3) -0.07(4)
C16 0.15(3) 0.11(3) 0.13(3) 0.01(2) 0.10(3) -0.02(2)
C17 0.12(3) 0.078(19) 0.15(3) 0.00(2) 0.10(3) -0.013(19)
C18 0.15(3) 0.10(2) 0.11(3) -0.02(2) 0.09(3) -0.04(2)
C19 0.14(3) 0.08(2) 0.11(3) 0.049(19) 0.01(2) -0.02(2)
C20 0.08(2) 0.11(3) 0.18(4) -0.01(3) 0.06(3) -0.02(2)
C21 0.074(13) 0.113(15) 0.078(11) 0.074(11) 0.045(10) 0.046(10)
C22 0.101(19) 0.30(4) 0.119(17) 0.14(2) 0.070(15) 0.068(18)
C23 0.18(3) 0.25(3) 0.110(17) 0.115(19) 0.083(18) 0.17(3)
C24 0.24(3) 0.138(19) 0.092(15) 0.083(14) 0.016(17) -0.013(19)
C25 0.13(2) 0.26(3) 0.147(19) 0.16(2) 0.081(16) 0.056(16)
C26 0.13(2) 0.20(3) 0.13(2) 0.122(18) 0.054(16) 0.096(19)
C27 0.12(2) 0.20(3) 0.081(14) 0.077(16) 0.035(13) 0.039(17)
C28 0.13(3) 0.25(3) 0.11(2) 0.12(2) 0.03(2) 0.05(2)
C29 0.11(2) 0.26(3) 0.107(18) 0.10(2) 0.064(16) 0.065(17)
C30 0.10(2) 0.27(3) 0.114(18) 0.123(19) 0.051(14) 0.10(2)
C31 0.056(12) 0.076(14) 0.052(11) 0.040(11) -0.001(10) 0.028(12)
C32 0.073(17) 0.18(3) 0.051(13) 0.060(17) 0.019(12) 0.02(2)
C33 0.073(17) 0.14(3) 0.079(16) 0.034(17) 0.032(14) -0.014(17)
C34 0.099(19) 0.105(19) 0.089(17) 0.040(15) 0.068(16) 0.025(16)
C35 0.09(3) 0.31(7) 0.08(2) 0.07(3) 0.05(2) 0.10(4)
C36 0.080(18) 0.10(2) 0.12(2) 0.048(18) 0.049(17) 0.030(16)
C37 0.093(19) 0.13(2) 0.047(12) 0.036(14) 0.021(13) 0.008(19)
C38 0.079(19) 0.17(3) 0.083(18) 0.02(2) 0.053(16) -0.01(2)
C39 0.074(17) 0.09(2) 0.083(17) 0.022(15) 0.022(14) 0.024(15)
C40 0.14(3) 0.18(4) 0.068(17) 0.03(2) 0.021(18) 0.10(3)
C41 0.041(10) 0.078(14) 0.058(11) 0.029(10) 0.023(9) 0.027(10)
C42 0.070(17) 0.22(4) 0.11(2) -0.03(2) 0.068(18) 0.01(2)
C43 0.047(12) 0.11(2) 0.095(18) 0.046(16) 0.027(12) 0.026(14)
C44 0.072(16) 0.16(3) 0.076(15) 0.059(18) 0.041(14) 0.056(18)
C45 0.10(2) 0.13(3) 0.15(3) -0.03(3) 0.10(3) -0.01(2)
C46 0.10(2) 0.097(19) 0.10(2) 0.054(17) 0.051(17) 0.040(17)
C47 0.085(19) 0.14(3) 0.081(17) 0.051(18) 0.036(15) 0.06(2)
C48 0.038(12) 0.29(5) 0.12(2) 0.14(3) 0.036(14) 0.03(2)
C49 0.045(12) 0.103(19) 0.081(15) 0.035(14) 0.032(11) 0.018(12)
C50 0.16(4) 0.19(4) 0.14(3) 0.12(4) 0.10(3) 0.12(4)
C51 0.068(11) 0.102(14) 0.081(11) 0.043(10) 0.055(9) 0.014(10)
C52 0.13(2) 0.109(15) 0.125(19) 0.036(12) 0.103(18) 0.017(13)
C53 0.093(15) 0.18(3) 0.106(17) 0.084(19) 0.067(14) 0.053(17)
C54 0.084(12) 0.098(16) 0.084(12) 0.031(11) 0.056(9) 0.022(11)
C55 0.128(18) 0.114(18) 0.136(18) 0.048(13) 0.106(15) 0.030(13)
C56 0.157(19) 0.17(2) 0.134(19) 0.101(18) 0.112(15) 0.067(18)
C57 0.090(14) 0.119(17) 0.132(18) 0.035(13) 0.083(14) 0.016(13)
C58 0.15(2) 0.17(2) 0.16(2) 0.090(17) 0.125(19) 0.048(19)
C59 0.17(2) 0.14(2) 0.18(2) 0.081(16) 0.146(19) 0.046(15)
C60 0.114(16) 0.13(2) 0.16(2) 0.051(16) 0.104(15) 0.040(15)
C61 0.054(11) 0.092(15) 0.057(11) 0.031(11) 0.035(10) 0.044(11)
C62 0.064(14) 0.066(14) 0.13(2) 0.027(14) 0.059(15) 0.032(12)
C63 0.053(12) 0.064(12) 0.107(17) 0.041(12) 0.053(12) 0.040(11)
C64 0.065(13) 0.084(15) 0.064(12) 0.021(11) 0.037(11) 0.011(12)
C65 0.077(18) 0.10(2) 0.10(2) 0.000(18) 0.058(18) 0.007(16)
C66 0.075(16) 0.13(2) 0.104(19) 0.075(18) 0.055(15) 0.040(16)
C67 0.075(16) 0.106(19) 0.091(17) 0.046(15) 0.052(14) 0.040(15)
C68 0.15(3) 0.08(2) 0.17(4) 0.03(2) 0.12(3) 0.02(2)
C69 0.072(16) 0.13(2) 0.078(15) 0.049(16) 0.044(14) 0.031(16)
C70 0.15(3) 0.14(3) 0.10(2) 0.05(2) 0.06(2) 0.08(3)
C71 0.059(12) 0.094(15) 0.058(11) 0.045(11) 0.041(10) 0.037(11)
C72 0.095(17) 0.089(16) 0.083(15) 0.050(13) 0.062(14) 0.039(14)
C73 0.13(2) 0.11(2) 0.047(11) 0.040(13) 0.045(14) 0.048(18)
C74 0.036(11) 0.23(4) 0.069(14) 0.08(2) 0.028(11) 0.055(17)
C75 0.11(2) 0.14(3) 0.077(16) 0.058(18) 0.065(17) 0.028(19)
C76 0.21(3) 0.14(2) 0.14(2) 0.09(2) 0.15(3) 0.10(2)
C77 0.051(16) 0.40(6) 0.15(3) 0.17(3) 0.060(18) 0.08(2)
C78 0.082(18) 0.16(3) 0.063(14) 0.041(18) 0.044(14) 0.037(19)
C79 0.25(4) 0.34(5) 0.23(4) 0.21(4) 0.18(4) 0.22(4)
C80 0.081(18) 0.21(4) 0.079(17) 0.06(2) 0.050(16) 0.00(2)
C81 0.111(15) 0.122(17) 0.118(17) 0.072(17) 0.078(14) 0.031(16)
C82 0.20(3) 0.098(17) 0.105(16) 0.038(17) 0.079(17) 0.00(2)
C83 0.21(3) 0.11(2) 0.22(3) 0.08(2) 0.17(3) 0.043(19)
C84 0.106(16) 0.17(3) 0.13(2) 0.06(2) 0.051(15) -0.019(18)
C85 0.18(2) 0.14(2) 0.16(2) 0.12(2) 0.118(19) 0.07(2)
C86 0.22(3) 0.12(2) 0.25(3) 0.11(2) 0.18(3) 0.07(2)
C87 0.104(19) 0.19(3) 0.17(2) 0.09(3) 0.073(18) 0.004(19)
C88 0.22(3) 0.13(2) 0.26(3) 0.12(3) 0.18(3) 0.06(2)
C89 0.22(3) 0.14(3) 0.24(3) 0.06(3) 0.14(3) -0.01(3)
C90 0.17(2) 0.14(3) 0.18(3) 0.10(3) 0.09(2) 0.02(2)
C91 0.090(16) 0.069(13) 0.032(9) 0.010(9) 0.029(10) -0.001(12)
C92 0.14(2) 0.086(17) 0.063(13) 0.030(12) 0.058(16) -0.009(16)
C93 0.11(2) 0.13(2) 0.091(17) 0.070(17) 0.079(18) 0.051(19)
C94 0.11(2) 0.066(15) 0.12(2) 0.050(15) 0.066(19) 0.037(15)
C95 0.14(3) 0.094(19) 0.094(18) 0.053(16) 0.08(2) 0.021(19)
C96 0.077(19) 0.22(4) 0.12(3) 0.12(3) 0.058(19) 0.09(2)
C97 0.25(5) 0.11(2) 0.14(3) 0.05(2) 0.17(4) 0.07(3)
C98 0.11(2) 0.21(4) 0.15(3) 0.15(3) 0.07(2) 0.08(3)
C99 0.061(17) 0.30(6) 0.059(15) 0.04(2) 0.033(14) -0.02(3)
C100 0.076(19) 0.24(5) 0.14(3) 0.12(3) 0.06(2) 0.04(2)
C101 0.050(11) 0.074(13) 0.066(11) 0.051(10) 0.026(9) 0.004(10)
C102 0.13(2) 0.11(2) 0.114(18) 0.076(17) 0.077(18) 0.033(18)
C103 0.10(2) 0.11(2) 0.090(18) 0.041(17) 0.042(16) -0.021(18)
C104 0.094(17) 0.091(16) 0.061(12) 0.036(12) 0.045(13) 0.011(14)
C105 0.16(2) 0.104(19) 0.141(18) 0.104(16) 0.096(18) 0.064(18)
C106 0.10(2) 0.12(2) 0.055(13) 0.044(14) 0.044(14) 0.025(18)
C107 0.12(2) 0.16(3) 0.069(14) 0.060(17) 0.067(16) 0.02(2)
C108 0.18(3) 0.23(4) 0.124(16) 0.10(2) 0.087(19) 0.02(3)
C109 0.15(3) 0.15(3) 0.092(19) 0.08(2) 0.09(2) 0.06(2)
C110 0.16(2) 0.12(2) 0.14(2) 0.10(2) 0.10(2) 0.04(2)
C111 0.029(9) 0.098(16) 0.088(14) 0.059(13) 0.032(10) 0.040(10)
C112 0.065(13) 0.071(13) 0.049(10) 0.026(10) 0.026(10) 0.017(11)
C113 0.081(16) 0.085(16) 0.064(13) 0.033(12) 0.031(12) 0.011(14)
C114 0.055(12) 0.070(13) 0.075(13) 0.026(11) 0.037(11) 0.012(11)
C115 0.058(14) 0.13(2) 0.072(14) 0.060(16) 0.020(12) 0.029(15)
C116 0.091(18) 0.093(18) 0.067(14) 0.045(14) 0.024(13) 0.024(16)
C117 0.070(15) 0.084(16) 0.080(15) 0.048(13) 0.038(13) 0.045(13)
C118 0.12(3) 0.12(2) 0.079(17) 0.068(18) 0.028(17) 0.03(2)
C119 0.065(16) 0.15(3) 0.092(18) 0.071(19) 0.034(14) 0.051(18)
C120 0.046(13) 0.13(3) 0.11(2) 0.08(2) 0.020(14) 0.027(15)
C121 0.080(15) 0.069(13) 0.086(14) 0.065(12) 0.043(13) 0.032(12)
C122 0.09(2) 0.13(3) 0.17(3) 0.10(3) 0.06(2) 0.03(2)
C123 0.12(2) 0.13(2) 0.13(2) 0.10(2) 0.04(2) -0.01(2)
C124 0.12(2) 0.15(3) 0.17(3) 0.12(3) 0.10(2) 0.07(2)
C125 0.14(3) 0.16(4) 0.16(4) 0.13(3) 0.07(3) 0.04(3)
C126 0.17(4) 0.11(3) 0.12(2) 0.08(2) 0.06(3) -0.01(3)
C127 0.25(5) 0.10(2) 0.15(3) 0.09(2) 0.13(4) 0.04(3)
C128 0.22(6) 0.13(3) 0.26(6) 0.16(4) 0.12(5) 0.07(4)
C129 0.12(3) 0.11(2) 0.16(3) 0.09(2) 0.08(2) 0.03(2)
C130 0.13(3) 0.19(4) 0.16(4) 0.14(4) 0.06(3) 0.08(3)
C131 0.078(15) 0.058(13) 0.14(2) 0.029(13) 0.052(15) 0.025(13)
C132 0.18(2) 0.18(4) 0.22(3) 0.03(3) 0.00(3) 0.12(3)
C133 0.25(5) 0.17(3) 0.18(2) 0.09(3) 0.14(3) 0.16(3)
C134 0.30(4) 0.13(3) 0.47(6) 0.20(4) 0.30(5) 0.13(3)
C135 0.15(3) 0.18(4) 0.22(3) 0.06(3) 0.04(3) 0.11(3)
C136 0.15(3) 0.10(2) 0.19(3) 0.02(2) 0.09(2) 0.05(2)
C137 0.27(4) 0.14(3) 0.49(6) 0.20(4) 0.30(4) 0.13(3)
C138 0.18(3) 0.15(4) 0.24(4) 0.08(3) 0.08(3) 0.10(3)
C139 0.23(4) 0.19(4) 0.49(5) 0.16(4) 0.28(4) 0.14(3)
C140 0.34(5) 0.31(6) 0.49(6) 0.22(6) 0.31(5) 0.27(5)
C141 0.067(13) 0.044(10) 0.091(14) 0.035(10) 0.053(12) 0.023(10)
C142 0.061(15) 0.060(14) 0.12(2) 0.033(15) 0.019(15) 0.001(12)
C143 0.087(18) 0.082(17) 0.12(2) 0.029(16) 0.073(18) 0.039(15)
C144 0.13(2) 0.071(16) 0.12(2) 0.046(16) 0.08(2) 0.020(16)
C145 0.075(18) 0.056(16) 0.17(3) 0.003(16) 0.042(19) 0.003(14)
C146 0.122(19) 0.064(16) 0.16(3) 0.044(18) 0.09(2) 0.022(16)
C147 0.14(3) 0.12(3) 0.071(17) 0.036(17) 0.040(19) 0.07(2)
C148 0.120(19) 0.065(19) 0.30(5) 0.08(3) 0.09(3) 0.015(19)
C149 0.12(2) 0.060(15) 0.11(2) 0.039(15) 0.04(2) 0.007(16)
C150 0.10(3) 0.08(2) 0.17(4) 0.00(2) 0.02(3) 0.03(2)
C151 0.053(11) 0.060(12) 0.061(11) 0.017(9) 0.031(10) -0.006(10)
C152 0.073(14) 0.074(14) 0.079(14) 0.030(12) 0.049(12) 0.025(12)
C153 0.051(11) 0.057(12) 0.078(13) 0.027(10) 0.039(10) 0.025(10)
C154 0.089(16) 0.066(13) 0.080(14) 0.037(12) 0.053(13) 0.039(13)
C155 0.052(13) 0.14(3) 0.087(17) 0.020(17) 0.047(13) -0.010(15)
C156 0.080(16) 0.050(12) 0.094(17) 0.020(12) 0.049(14) -0.005(11)
C157 0.045(12) 0.11(2) 0.066(14) 0.024(14) 0.006(11) -0.004(13)
C158 0.089(18) 0.10(2) 0.102(19) 0.031(16) 0.065(17) -0.006(16)
C159 0.086(17) 0.047(12) 0.106(19) 0.021(12) 0.054(16) 0.001(12)
C160 0.048(14) 0.12(2) 0.13(2) 0.04(2) 0.037(16) -0.001(15)

loop_
_atom_type_symbol
_atom_type_description
_atom_type_scat_dispersion_real
_atom_type_scat_dispersion_imag
_atom_type_scat_source
C C 0.0181 0.0091 'International Tables Vol C Tables 4.2.6.8 and 6.1.1.4'
H H 0.0000 0.0000 'International Tables Vol C Tables 4.2.6.8 and 6.1.1.4'
Cu Cu -1.9646 0.5888 'International Tables Vol C Tables 4.2.6.8 and 6.1.1.4'
S S 0.3331 0.5567 'International Tables Vol C Tables 4.2.6.8 and 6.1.1.4'

loop_
_geom_angle_atom_site_label_1
_geom_angle_atom_site_label_2
_geom_angle_atom_site_label_3
_geom_angle
_geom_angle_site_symmetry_1
_geom_angle_site_symmetry_3
_geom_angle_publ_flag
Cu35 Cu1 Cu28 51.63(15) 2_666 2_666 ?
S1 Cu1 Cu28 105.2(3) . 2_666 ?
S1 Cu1 Cu35 112.0(2) . 2_666 ?
S1 Cu1 S8 138.1(3) . 2_666 ?
S1 Cu1 S10 111.2(3) . 2_666 ?
S8 Cu1 Cu28 48.53(19) 2_666 2_666 ?
S8 Cu1 Cu35 78.7(2) 2_666 2_666 ?
S8 Cu1 S10 109.6(3) 2_666 2_666 ?
S10 Cu1 Cu28 133.7(2) 2_666 2_666 ?
S10 Cu1 Cu35 87.9(2) 2_666 2_666 ?
Cu5 Cu2 Cu7 46.10(14) . . ?
Cu5 Cu2 Cu16 54.22(14) . 2_666 ?
Cu7 Cu2 Cu16 95.09(16) . 2_666 ?
S1 Cu2 Cu5 114.2(2) . . ?
S1 Cu2 Cu7 104.5(2) . . ?
S1 Cu2 Cu16 131.9(2) . 2_666 ?
S1 Cu2 S2 163.5(3) . . ?
S2 Cu2 Cu5 81.8(2) . . ?
S2 Cu2 Cu7 89.6(2) . . ?
S2 Cu2 Cu16 53.3(2) . 2_666 ?
Cu26 Cu3 Cu4 51.90(16) 2_666 . ?
Cu26 Cu3 Cu27 48.48(13) 2_666 2_666 ?
Cu26 Cu3 S14 82.8(2) 2_666 . ?
Cu27 Cu3 Cu4 61.88(14) 2_666 . ?
S1 Cu3 Cu4 78.1(2) . . ?
S1 Cu3 Cu26 130.0(3) . 2_666 ?
S1 Cu3 Cu27 112.0(2) . 2_666 ?
S1 Cu3 S14 147.2(3) . . ?
S14 Cu3 Cu4 134.7(2) . . ?
S14 Cu3 Cu27 90.2(2) . 2_666 ?
Cu3 Cu4 Cu27 56.40(13) . 2_666 ?
Cu5 Cu4 Cu3 111.7(2) . . ?
Cu5 Cu4 Cu7 47.07(15) . . ?
Cu5 Cu4 Cu21 53.64(17) . . ?
Cu5 Cu4 Cu25 79.57(19) . 2_666 ?
Cu5 Cu4 Cu26 118.9(2) . 2_666 ?
Cu5 Cu4 Cu27 164.2(2) . 2_666 ?
Cu5 Cu4 Cu31 127.2(2) . 2_666 ?
Cu7 Cu4 Cu3 72.07(15) . . ?
Cu7 Cu4 Cu27 117.18(18) . 2_666 ?
Cu21 Cu4 Cu3 164.9(2) . . ?
Cu21 Cu4 Cu7 93.15(17) . . ?
Cu21 Cu4 Cu27 136.90(19) . 2_666 ?
Cu25 Cu4 Cu3 101.60(19) 2_666 . ?
Cu25 Cu4 Cu7 63.88(16) 2_666 . ?
Cu25 Cu4 Cu21 73.57(18) 2_666 . ?
Cu25 Cu4 Cu27 92.22(18) 2_666 2_666 ?
Cu25 Cu4 Cu31 72.92(18) 2_666 2_666 ?
Cu26 Cu4 Cu3 53.46(16) 2_666 . ?
Cu26 Cu4 Cu7 75.31(17) 2_666 . ?
Cu26 Cu4 Cu21 126.9(2) 2_666 . ?
Cu26 Cu4 Cu25 54.58(18) 2_666 2_666 ?
Cu26 Cu4 Cu27 46.51(14) 2_666 2_666 ?
Cu26 Cu4 Cu31 78.97(19) 2_666 2_666 ?
Cu31 Cu4 Cu3 117.4(2) 2_666 . ?
Cu31 Cu4 Cu7 136.78(19) 2_666 . ?
Cu31 Cu4 Cu21 75.43(18) 2_666 . ?
Cu31 Cu4 Cu27 61.48(15) 2_666 2_666 ?
Cu35 Cu4 Cu3 114.1(2) 2_666 . ?
Cu35 Cu4 Cu5 118.7(2) 2_666 . ?
Cu35 Cu4 Cu7 163.9(2) 2_666 . ?
Cu35 Cu4 Cu21 79.3(2) 2_666 . ?
Cu35 Cu4 Cu25 126.0(2) 2_666 2_666 ?
Cu35 Cu4 Cu26 120.6(2) 2_666 2_666 ?
Cu35 Cu4 Cu27 77.04(17) 2_666 2_666 ?
Cu35 Cu4 Cu31 55.31(16) 2_666 2_666 ?
Cu4 Cu5 Cu2 80.77(19) . . ?
Cu4 Cu5 Cu6 151.2(3) . . ?
Cu4 Cu5 Cu16 119.5(2) . 2_666 ?
Cu4 Cu5 Cu21 73.0(2) . . ?
Cu6 Cu5 Cu2 81.95(17) . . ?
Cu6 Cu5 Cu16 72.27(16) . 2_666 ?
Cu7 Cu5 Cu2 68.47(19) . . ?
Cu7 Cu5 Cu4 80.5(2) . . ?
Cu7 Cu5 Cu6 71.81(18) . . ?
Cu7 Cu5 Cu16 123.6(2) . 2_666 ?
Cu7 Cu5 Cu21 133.3(2) . . ?
Cu7 Cu5 Cu37 83.0(2) . . ?
Cu16 Cu5 Cu2 64.63(17) 2_666 . ?
Cu21 Cu5 Cu2 140.0(2) . . ?
Cu21 Cu5 Cu6 132.8(3) . . ?
Cu21 Cu5 Cu16 103.0(2) . 2_666 ?
Cu37 Cu5 Cu2 148.8(2) . . ?
Cu37 Cu5 Cu4 107.6(2) . . ?
Cu37 Cu5 Cu6 77.12(18) . . ?
Cu37 Cu5 Cu16 128.0(3) . 2_666 ?
Cu37 Cu5 Cu21 69.8(2) . . ?
Cu5 Cu6 Cu7 48.06(14) . . ?
Cu5 Cu6 Cu16 53.98(13) . 2_666 ?
Cu5 Cu6 Cu37 48.32(14) . . ?
Cu7 Cu6 Cu16 92.17(14) . 2_666 ?
Cu7 Cu6 Cu37 61.60(14) . . ?
Cu16 Cu6 Cu37 93.09(14) 2_666 . ?
S2 Cu6 Cu5 84.73(19) . . ?
S2 Cu6 Cu7 88.4(2) . . ?
S2 Cu6 Cu16 50.09(18) . 2_666 ?
S2 Cu6 Cu37 133.04(19) . . ?
S16 Cu6 Cu5 122.8(2) . . ?
S16 Cu6 Cu7 109.0(2) . . ?
S16 Cu6 Cu16 145.0(3) . 2_666 ?
S16 Cu6 Cu37 74.45(18) . . ?
S16 Cu6 S2 152.5(3) . . ?
Cu2 Cu7 Cu4 70.63(15) . . ?
Cu2 Cu7 Cu25 124.46(17) . 2_666 ?
Cu2 Cu7 Cu37 114.92(18) . . ?
Cu4 Cu7 Cu25 54.15(13) . 2_666 ?
Cu4 Cu7 Cu37 79.34(15) . . ?
Cu5 Cu7 Cu2 65.42(17) . . ?
Cu5 Cu7 Cu4 52.46(16) . . ?
Cu5 Cu7 Cu6 60.13(17) . . ?
Cu5 Cu7 Cu25 76.07(18) . 2_666 ?
Cu5 Cu7 Cu37 50.64(17) . . ?
Cu5 Cu7 S15 174.6(3) . . ?
Cu6 Cu7 Cu2 76.71(14) . . ?
Cu6 Cu7 Cu4 112.19(17) . . ?
Cu6 Cu7 Cu25 116.78(19) . 2_666 ?
Cu6 Cu7 Cu37 63.43(14) . . ?
Cu25 Cu7 Cu37 53.56(14) 2_666 . ?
S15 Cu7 Cu2 119.7(3) . . ?
S15 Cu7 Cu4 129.5(2) . . ?
S15 Cu7 Cu6 118.4(2) . . ?
S15 Cu7 Cu25 101.0(2) . 2_666 ?
S15 Cu7 Cu37 124.0(3) . . ?
Cu26 Cu8 Cu9 54.24(17) 2_666 . ?
S13 Cu8 Cu9 77.1(2) . . ?
S13 Cu8 Cu26 96.9(2) . 2_666 ?
S14 Cu8 Cu9 54.4(2) . . ?
S14 Cu8 Cu26 83.3(2) . 2_666 ?
S14 Cu8 S13 119.5(3) . . ?
S15 Cu8 Cu9 157.2(3) . . ?
S15 Cu8 Cu26 103.1(3) . 2_666 ?
S15 Cu8 S13 111.5(3) . . ?
S15 Cu8 S14 127.4(3) . . ?
Cu26 Cu9 Cu8 56.23(15) 2_666 . ?
Cu26 Cu9 Cu27 48.65(15) 2_666 2_666 ?
Cu27 Cu9 Cu8 99.00(16) 2_666 . ?
S12 Cu9 Cu8 133.7(3) . . ?
S12 Cu9 Cu26 122.2(4) . 2_666 ?
S12 Cu9 Cu27 109.7(3) . 2_666 ?
S12 Cu9 S14 154.0(4) . . ?
S14 Cu9 Cu8 51.5(2) . . ?
S14 Cu9 Cu26 82.8(2) . 2_666 ?
S14 Cu9 Cu27 92.0(2) . 2_666 ?
Cu22 Cu10 Cu24 62.57(17) 2_666 2_666 ?
Cu22 Cu10 Cu32 94.44(17) 2_666 2_666 ?
Cu24 Cu10 Cu32 94.74(18) 2_666 2_666 ?
Cu33 Cu10 Cu22 49.10(15) 2_666 2_666 ?
Cu33 Cu10 Cu24 51.11(17) 2_666 2_666 ?
Cu33 Cu10 Cu32 54.02(14) 2_666 2_666 ?
S5 Cu10 Cu22 90.8(2) 2_666 2_666 ?
S5 Cu10 Cu24 134.6(2) 2_666 2_666 ?
S5 Cu10 Cu32 48.58(16) 2_666 2_666 ?
S5 Cu10 Cu33 83.5(2) 2_666 2_666 ?
S12 Cu10 Cu22 110.7(3) . 2_666 ?
S12 Cu10 Cu24 76.0(2) . 2_666 ?
S12 Cu10 Cu32 144.1(3) . 2_666 ?
S12 Cu10 Cu33 127.1(3) . 2_666 ?
S12 Cu10 S5 149.2(3) . 2_666 ?
Cu12 Cu11 Cu23 50.96(15) . 2_666 ?
S3 Cu11 Cu12 80.1(2) 2_666 . ?
S3 Cu11 Cu23 45.71(19) 2_666 2_666 ?
S12 Cu11 Cu12 105.9(3) . . ?
S12 Cu11 Cu23 97.2(3) . 2_666 ?
S12 Cu11 S3 127.1(3) . 2_666 ?
S12 Cu11 S13 114.9(3) . . ?
S13 Cu11 Cu12 95.1(2) . . ?
S13 Cu11 Cu23 139.6(3) . 2_666 ?
S13 Cu11 S3 116.8(3) . 2_666 ?
Cu11 Cu12 Cu13 74.56(17) . . ?
Cu14 Cu12 Cu11 77.79(18) . . ?
Cu14 Cu12 Cu13 72.12(16) . . ?
Cu15 Cu12 Cu11 134.0(2) . . ?
Cu15 Cu12 Cu13 122.6(2) . . ?
Cu15 Cu12 Cu14 70.07(18) . . ?
Cu15 Cu12 Cu17 71.4(2) . . ?
Cu15 Cu12 Cu21 70.1(2) . 2_666 ?
Cu15 Cu12 Cu23 69.6(2) . 2_666 ?
Cu15 Cu12 Cu24 135.9(3) . 2_666 ?
Cu17 Cu12 Cu11 133.1(2) . . ?
Cu17 Cu12 Cu13 59.83(17) . . ?
Cu17 Cu12 Cu14 78.42(19) . . ?
Cu17 Cu12 Cu21 70.5(2) . 2_666 ?
Cu17 Cu12 Cu23 138.4(2) . 2_666 ?
Cu17 Cu12 Cu24 106.6(2) . 2_666 ?
Cu21 Cu12 Cu11 146.5(2) 2_666 . ?
Cu21 Cu12 Cu13 115.1(2) 2_666 . ?
Cu21 Cu12 Cu14 135.4(3) 2_666 . ?
Cu21 Cu12 Cu23 108.2(2) 2_666 2_666 ?
Cu21 Cu12 Cu24 68.1(2) 2_666 2_666 ?
Cu23 Cu12 Cu11 71.1(2) 2_666 . ?
Cu23 Cu12 Cu13 136.6(2) 2_666 . ?
Cu23 Cu12 Cu14 75.43(17) 2_666 . ?
Cu24 Cu12 Cu11 80.8(2) 2_666 . ?
Cu24 Cu12 Cu13 88.17(19) 2_666 . ?
Cu24 Cu12 Cu14 154.0(3) 2_666 . ?
Cu24 Cu12 Cu23 111.1(2) 2_666 2_666 ?
Cu17 Cu13 Cu12 47.86(15) . . ?
Cu17 Cu13 Cu20 67.90(17) . . ?
Cu18 Cu13 Cu12 101.0(2) . . ?
Cu18 Cu13 Cu17 55.49(17) . . ?
Cu18 Cu13 Cu19 59.24(18) . . ?
Cu18 Cu13 Cu20 58.11(17) . . ?
Cu18 Cu13 Cu25 57.78(17) . 2_666 ?
Cu19 Cu13 Cu12 160.1(2) . . ?
Cu19 Cu13 Cu17 113.4(2) . . ?
Cu19 Cu13 Cu20 68.52(16) . . ?
Cu20 Cu13 Cu12 103.71(18) . . ?
Cu25 Cu13 Cu12 71.60(17) 2_666 . ?
Cu25 Cu13 Cu17 61.61(16) 2_666 . ?
Cu25 Cu13 Cu19 94.1(2) 2_666 . ?
Cu25 Cu13 Cu20 113.0(2) 2_666 . ?
S13 Cu13 Cu12 90.4(2) . . ?
S13 Cu13 Cu17 137.6(3) . . ?
S13 Cu13 Cu18 165.5(3) . . ?
S13 Cu13 Cu19 108.9(3) . . ?
S13 Cu13 Cu20 128.1(2) . . ?
S13 Cu13 Cu25 118.9(2) . 2_666 ?
Cu12 Cu14 Cu15 50.84(16) . . ?
Cu12 Cu14 Cu23 51.84(13) . 2_666 ?
Cu15 Cu14 Cu23 55.51(16) . 2_666 ?
S3 Cu14 Cu12 85.02(19) 2_666 . ?
S3 Cu14 Cu15 100.0(2) 2_666 . ?
S3 Cu14 Cu23 45.36(18) 2_666 2_666 ?
S11 Cu14 Cu12 121.1(3) . . ?
S11 Cu14 Cu15 97.1(2) . . ?
S11 Cu14 Cu23 150.9(3) . 2_666 ?
S11 Cu14 S3 153.9(3) . 2_666 ?
Cu12 Cu15 Cu14 59.09(18) . . ?
Cu12 Cu15 Cu17 55.65(18) . . ?
Cu12 Cu15 Cu21 56.45(18) . 2_666 ?
Cu12 Cu15 Cu23 58.9(2) . 2_666 ?
Cu12 Cu15 Cu35 102.0(2) . . ?
Cu14 Cu15 Cu35 104.9(2) . . ?
Cu17 Cu15 Cu14 68.73(18) . . ?
Cu17 Cu15 Cu23 113.1(2) . 2_666 ?
Cu17 Cu15 Cu35 48.87(16) . . ?
Cu21 Cu15 Cu14 112.7(2) 2_666 . ?
Cu21 Cu15 Cu17 60.91(16) 2_666 . ?
Cu21 Cu15 Cu23 93.6(2) 2_666 2_666 ?
Cu21 Cu15 Cu35 72.29(19) 2_666 . ?
Cu23 Cu15 Cu14 67.90(19) 2_666 . ?
Cu23 Cu15 Cu35 160.8(2) 2_666 . ?
S10 Cu15 Cu12 162.1(3) . . ?
S10 Cu15 Cu14 128.6(2) . . ?
S10 Cu15 Cu17 140.1(4) . . ?
S10 Cu15 Cu21 118.7(3) . 2_666 ?
S10 Cu15 Cu23 106.8(3) . 2_666 ?
S10 Cu15 Cu35 91.6(3) . . ?
Cu2 Cu16 Cu6 72.96(14) 2_666 2_666 ?
Cu5 Cu16 Cu2 61.15(16) 2_666 2_666 ?
Cu5 Cu16 Cu6 53.76(13) 2_666 2_666 ?
S2 Cu16 Cu2 49.64(19) 2_666 2_666 ?
S2 Cu16 Cu5 84.2(2) 2_666 2_666 ?
S2 Cu16 Cu6 49.56(16) 2_666 2_666 ?
S2 Cu16 S4 129.1(3) 2_666 2_666 ?
S2 Cu16 S10 120.6(3) 2_666 . ?
S4 Cu16 Cu2 162.8(2) 2_666 2_666 ?
S4 Cu16 Cu5 102.2(2) 2_666 2_666 ?
S4 Cu16 Cu6 94.0(2) 2_666 2_666 ?
S4 Cu16 S10 109.1(3) 2_666 . ?
S10 Cu16 Cu2 78.5(2) . 2_666 ?
S10 Cu16 Cu5 95.3(2) . 2_666 ?
S10 Cu16 Cu6 145.4(2) . 2_666 ?
Cu12 Cu17 Cu13 72.31(19) . . ?
Cu12 Cu17 Cu15 52.99(19) . . ?
Cu12 Cu17 Cu21 54.91(18) . 2_666 ?
Cu12 Cu17 Cu25 81.0(2) . 2_666 ?
Cu12 Cu17 Cu30 166.7(2) . . ?
Cu12 Cu17 Cu31 128.7(2) . . ?
Cu13 Cu17 Cu25 58.15(15) . 2_666 ?
Cu13 Cu17 Cu30 115.3(2) . . ?
Cu13 Cu17 Cu31 125.8(2) . . ?
Cu15 Cu17 Cu13 117.8(2) . . ?
Cu15 Cu17 Cu21 58.88(15) . 2_666 ?
Cu15 Cu17 Cu25 127.1(2) . 2_666 ?
Cu15 Cu17 Cu30 114.5(2) . . ?
Cu15 Cu17 Cu31 111.7(2) . . ?
Cu18 Cu17 Cu12 119.5(3) . . ?
Cu18 Cu17 Cu13 50.46(18) . . ?
Cu18 Cu17 Cu15 166.9(3) . . ?
Cu18 Cu17 Cu21 128.2(2) . 2_666 ?
Cu18 Cu17 Cu25 54.95(16) . 2_666 ?
Cu18 Cu17 Cu30 71.71(19) . . ?
Cu18 Cu17 Cu31 81.5(2) . . ?
Cu21 Cu17 Cu13 113.1(2) 2_666 . ?
Cu21 Cu17 Cu25 74.46(18) 2_666 2_666 ?
Cu21 Cu17 Cu30 125.5(2) 2_666 . ?
Cu21 Cu17 Cu31 75.03(18) 2_666 . ?
Cu25 Cu17 Cu30 112.2(2) 2_666 . ?
Cu25 Cu17 Cu31 75.28(18) 2_666 . ?
Cu30 Cu17 Cu31 56.95(15) . . ?
Cu35 Cu17 Cu12 120.5(2) . . ?
Cu35 Cu17 Cu13 165.3(2) . . ?
Cu35 Cu17 Cu15 71.0(2) . . ?
Cu35 Cu17 Cu18 119.2(3) . . ?
Cu35 Cu17 Cu21 81.4(2) . 2_666 ?
Cu35 Cu17 Cu25 127.6(2) . 2_666 ?
Cu35 Cu17 Cu30 50.66(17) . . ?
Cu35 Cu17 Cu31 53.60(17) . . ?
Cu13 Cu18 Cu17 74.0(2) . . ?
Cu13 Cu18 Cu19 70.7(2) . . ?
Cu13 Cu18 Cu20 73.9(2) . . ?
Cu13 Cu18 Cu25 71.3(2) . 2_666 ?
Cu13 Cu18 Cu30 126.3(2) . . ?
Cu13 Cu18 Cu37 136.5(2) . . ?
Cu13 Cu18 Cu38 131.9(2) . . ?
Cu17 Cu18 Cu19 142.2(3) . . ?
Cu17 Cu18 Cu20 79.76(19) . . ?
Cu17 Cu18 Cu25 71.7(2) . 2_666 ?
Cu17 Cu18 Cu30 61.37(18) . . ?
Cu17 Cu18 Cu37 107.0(2) . . ?
Cu17 Cu18 Cu38 135.0(2) . . ?
Cu19 Cu18 Cu20 77.82(19) . . ?
Cu19 Cu18 Cu30 134.8(2) . . ?
Cu19 Cu18 Cu38 66.86(18) . . ?
Cu20 Cu18 Cu30 70.23(18) . . ?
Cu20 Cu18 Cu38 75.91(17) . . ?
Cu25 Cu18 Cu19 108.5(2) 2_666 . ?
Cu25 Cu18 Cu20 139.7(3) 2_666 . ?
Cu25 Cu18 Cu30 116.6(2) 2_666 . ?
Cu25 Cu18 Cu38 144.0(2) 2_666 . ?
Cu37 Cu18 Cu19 107.7(2) . . ?
Cu37 Cu18 Cu20 149.6(3) . . ?
Cu37 Cu18 Cu25 68.3(2) . 2_666 ?
Cu37 Cu18 Cu30 86.8(2) . . ?
Cu37 Cu18 Cu38 79.03(18) . . ?
Cu38 Cu18 Cu30 74.84(18) . . ?
Cu13 Cu19 Cu38 107.74(19) . . ?
Cu18 Cu19 Cu13 50.08(16) . . ?
Cu18 Cu19 Cu38 60.98(17) . . ?
S9 Cu19 Cu13 103.3(3) . . ?
S9 Cu19 Cu18 88.5(3) . . ?
S9 Cu19 Cu38 53.3(2) . . ?
S15 Cu19 Cu13 89.3(2) . . ?
S15 Cu19 Cu18 111.1(3) . . ?
S15 Cu19 Cu38 137.0(3) . . ?
S15 Cu19 S9 160.4(3) . . ?
Cu18 Cu20 Cu13 47.98(16) . . ?
S9 Cu20 Cu13 97.5(3) . . ?
S9 Cu20 Cu18 85.8(2) . . ?
S11 Cu20 Cu13 97.6(2) . . ?
S11 Cu20 Cu18 119.9(2) . . ?
S11 Cu20 S9 154.0(3) . . ?
Cu4 Cu21 Cu22 128.5(2) . . ?
Cu5 Cu21 Cu4 53.34(18) . . ?
Cu5 Cu21 Cu15 87.3(2) . 2_666 ?
Cu5 Cu21 Cu17 132.1(3) . 2_666 ?
Cu5 Cu21 Cu22 75.3(2) . . ?
Cu5 Cu21 Cu24 135.9(3) . . ?
Cu5 Cu21 Cu37 54.40(17) . . ?
Cu12 Cu21 Cu4 132.5(3) 2_666 . ?
Cu12 Cu21 Cu5 132.2(3) 2_666 . ?
Cu12 Cu21 Cu15 53.44(18) 2_666 2_666 ?
Cu12 Cu21 Cu17 54.63(17) 2_666 2_666 ?
Cu12 Cu21 Cu22 78.8(2) 2_666 . ?
Cu12 Cu21 Cu24 56.6(2) 2_666 . ?
Cu12 Cu21 Cu37 138.1(3) 2_666 . ?
Cu15 Cu21 Cu4 84.8(2) 2_666 . ?
Cu15 Cu21 Cu17 60.20(17) 2_666 2_666 ?
Cu15 Cu21 Cu22 90.7(2) 2_666 . ?
Cu15 Cu21 Cu24 108.7(2) 2_666 . ?
Cu15 Cu21 Cu37 136.5(2) 2_666 . ?
Cu17 Cu21 Cu4 87.2(2) 2_666 . ?
Cu17 Cu21 Cu22 133.3(2) 2_666 . ?
Cu24 Cu21 Cu4 162.5(2) . . ?
Cu24 Cu21 Cu17 90.0(2) . 2_666 ?
Cu24 Cu21 Cu22 64.10(19) . . ?
Cu24 Cu21 Cu37 90.4(2) . . ?
Cu36 Cu21 Cu4 80.23(18) . . ?
Cu36 Cu21 Cu5 112.9(2) . . ?
Cu36 Cu21 Cu12 114.6(2) . 2_666 ?
Cu36 Cu21 Cu15 138.4(3) . 2_666 ?
Cu36 Cu21 Cu17 80.40(17) . 2_666 ?
Cu36 Cu21 Cu22 128.6(2) . . ?
Cu36 Cu21 Cu24 82.3(2) . . ?
Cu36 Cu21 Cu37 81.29(16) . . ?
Cu37 Cu21 Cu4 86.84(19) . . ?
Cu37 Cu21 Cu17 161.5(2) . 2_666 ?
Cu37 Cu21 Cu22 62.48(17) . . ?
Cu10 Cu22 Cu21 115.2(2) 2_666 . ?
Cu10 Cu22 Cu24 61.38(18) 2_666 . ?
Cu10 Cu22 Cu34 77.43(17) 2_666 . ?
Cu10 Cu22 Cu37 112.92(17) 2_666 . ?
Cu21 Cu22 Cu24 53.93(16) . . ?
Cu33 Cu22 Cu10 58.92(18) . 2_666 ?
Cu33 Cu22 Cu21 78.55(18) . . ?
Cu33 Cu22 Cu24 52.20(17) . . ?
Cu33 Cu22 Cu34 60.70(16) . . ?
Cu33 Cu22 Cu37 54.09(17) . . ?
Cu34 Cu22 Cu21 122.8(2) . . ?
Cu34 Cu22 Cu24 112.09(17) . . ?
Cu34 Cu22 Cu37 68.50(17) . . ?
Cu37 Cu22 Cu21 54.95(14) . . ?
Cu37 Cu22 Cu24 80.50(17) . . ?
S4 Cu22 Cu10 117.5(3) . 2_666 ?
S4 Cu22 Cu21 102.1(2) . . ?
S4 Cu22 Cu24 124.9(3) . . ?
S4 Cu22 Cu33 175.9(3) . . ?
S4 Cu22 Cu34 121.4(2) . . ?
S4 Cu22 Cu37 129.5(3) . . ?
Cu11 Cu23 Cu14 65.36(14) 2_666 2_666 ?
Cu12 Cu23 Cu11 57.96(17) 2_666 2_666 ?
Cu12 Cu23 Cu14 52.74(14) 2_666 2_666 ?
Cu12 Cu23 Cu15 51.54(16) 2_666 2_666 ?
Cu15 Cu23 Cu11 105.94(18) 2_666 2_666 ?
Cu15 Cu23 Cu14 56.59(15) 2_666 2_666 ?
S3 Cu23 Cu11 52.8(2) . 2_666 ?
S3 Cu23 Cu12 90.3(2) . 2_666 ?
S3 Cu23 Cu14 51.1(2) . 2_666 ?
S3 Cu23 Cu15 106.8(2) . 2_666 ?
S4 Cu23 Cu11 133.9(2) . 2_666 ?
S4 Cu23 Cu12 109.6(2) . 2_666 ?
S4 Cu23 Cu14 147.0(3) . 2_666 ?
S4 Cu23 Cu15 90.4(3) . 2_666 ?
S4 Cu23 S3 159.4(3) . . ?
Cu10 Cu24 Cu22 56.05(15) 2_666 . ?
Cu10 Cu24 Cu27 75.23(16) 2_666 . ?
Cu12 Cu24 Cu10 111.1(2) 2_666 2_666 ?
Cu12 Cu24 Cu21 55.27(19) 2_666 . ?
Cu12 Cu24 Cu22 77.16(19) 2_666 . ?
Cu12 Cu24 Cu25 80.6(2) 2_666 . ?
Cu12 Cu24 Cu26 116.9(2) 2_666 . ?
Cu12 Cu24 Cu27 161.4(3) 2_666 . ?
Cu12 Cu24 Cu31 129.0(3) 2_666 . ?
Cu21 Cu24 Cu10 117.9(2) . 2_666 ?
Cu21 Cu24 Cu22 61.98(18) . . ?
Cu21 Cu24 Cu25 75.6(2) . . ?
Cu21 Cu24 Cu27 138.6(2) . . ?
Cu25 Cu24 Cu10 165.4(3) . 2_666 ?
Cu25 Cu24 Cu22 137.5(3) . . ?
Cu25 Cu24 Cu27 91.00(19) . . ?
Cu26 Cu24 Cu10 112.3(2) . 2_666 ?
Cu26 Cu24 Cu21 128.1(3) . . ?
Cu26 Cu24 Cu22 165.5(2) . . ?
Cu26 Cu24 Cu25 53.38(18) . . ?
Cu26 Cu24 Cu27 46.48(15) . . ?
Cu26 Cu24 Cu31 80.6(2) . . ?
Cu27 Cu24 Cu22 119.06(19) . . ?
Cu31 Cu24 Cu10 103.5(2) . 2_666 ?
Cu31 Cu24 Cu21 75.9(2) . . ?
Cu31 Cu24 Cu22 93.4(2) . . ?
Cu31 Cu24 Cu25 73.4(2) . . ?
Cu31 Cu24 Cu27 62.67(18) . . ?
Cu33 Cu24 Cu10 54.90(17) . 2_666 ?
Cu33 Cu24 Cu12 121.9(3) . 2_666 ?
Cu33 Cu24 Cu21 81.1(2) . . ?
Cu33 Cu24 Cu22 47.14(15) . . ?
Cu33 Cu24 Cu25 127.1(3) . . ?
Cu33 Cu24 Cu26 120.2(3) . . ?
Cu33 Cu24 Cu27 76.32(18) . . ?
Cu33 Cu24 Cu31 54.90(18) . . ?
Cu4 Cu25 Cu7 61.96(16) 2_666 2_666 ?
Cu4 Cu25 Cu17 161.5(2) 2_666 2_666 ?
Cu4 Cu25 Cu24 89.46(19) 2_666 . ?
Cu13 Cu25 Cu4 137.8(2) 2_666 2_666 ?
Cu13 Cu25 Cu7 89.06(18) 2_666 2_666 ?
Cu13 Cu25 Cu17 60.24(17) 2_666 2_666 ?
Cu13 Cu25 Cu24 88.4(2) 2_666 . ?
Cu13 Cu25 Cu37 105.1(2) 2_666 2_666 ?
Cu17 Cu25 Cu7 131.9(2) 2_666 2_666 ?
Cu18 Cu25 Cu4 136.8(3) 2_666 2_666 ?
Cu18 Cu25 Cu7 78.61(19) 2_666 2_666 ?
Cu18 Cu25 Cu13 50.93(17) 2_666 2_666 ?
Cu18 Cu25 Cu17 53.39(16) 2_666 2_666 ?
Cu18 Cu25 Cu24 132.1(3) 2_666 . ?
Cu18 Cu25 Cu37 55.78(18) 2_666 2_666 ?
Cu24 Cu25 Cu7 131.5(2) . 2_666 ?
Cu24 Cu25 Cu17 86.8(2) . 2_666 ?
Cu26 Cu25 Cu4 56.68(18) . 2_666 ?
Cu26 Cu25 Cu7 75.13(19) . 2_666 ?
Cu26 Cu25 Cu13 88.0(2) . 2_666 ?
Cu26 Cu25 Cu17 133.0(3) . 2_666 ?
Cu26 Cu25 Cu18 131.2(3) . 2_666 ?
Cu26 Cu25 Cu24 56.39(19) . . ?
Cu26 Cu25 Cu37 135.7(3) . 2_666 ?
Cu36 Cu25 Cu4 82.58(17) . 2_666 ?
Cu36 Cu25 Cu7 128.2(2) . 2_666 ?
Cu36 Cu25 Cu13 138.1(2) . 2_666 ?
Cu36 Cu25 Cu17 78.92(17) . 2_666 ?
Cu36 Cu25 Cu18 111.9(2) . 2_666 ?
Cu36 Cu25 Cu24 80.01(19) . . ?
Cu36 Cu25 Cu26 116.8(2) . . ?
Cu36 Cu25 Cu37 80.98(18) . 2_666 ?
Cu37 Cu25 Cu4 89.2(2) 2_666 2_666 ?
Cu37 Cu25 Cu7 63.29(17) 2_666 2_666 ?
Cu37 Cu25 Cu17 88.44(19) 2_666 2_666 ?
Cu37 Cu25 Cu24 161.0(2) 2_666 . ?
Cu3 Cu26 Cu8 75.58(18) 2_666 2_666 ?
Cu3 Cu26 Cu9 90.6(2) 2_666 2_666 ?
Cu4 Cu26 Cu3 74.63(19) 2_666 2_666 ?
Cu4 Cu26 Cu8 127.7(2) 2_666 2_666 ?
Cu4 Cu26 Cu9 151.0(2) 2_666 2_666 ?
Cu4 Cu26 Cu24 104.4(2) 2_666 . ?
Cu9 Cu26 Cu8 69.5(2) 2_666 2_666 ?
Cu24 Cu26 Cu3 152.8(2) . 2_666 ?
Cu24 Cu26 Cu8 121.1(2) . 2_666 ?
Cu24 Cu26 Cu9 77.5(3) . 2_666 ?
Cu25 Cu26 Cu3 130.8(3) . 2_666 ?
Cu25 Cu26 Cu4 68.7(2) . 2_666 ?
Cu25 Cu26 Cu8 102.2(2) . 2_666 ?
Cu25 Cu26 Cu9 135.7(3) . 2_666 ?
Cu25 Cu26 Cu24 70.2(2) . . ?
Cu27 Cu26 Cu3 73.76(18) . 2_666 ?
Cu27 Cu26 Cu4 80.09(19) . 2_666 ?
Cu27 Cu26 Cu8 129.6(2) . 2_666 ?
Cu27 Cu26 Cu9 71.78(19) . 2_666 ?
Cu27 Cu26 Cu24 79.2(2) . . ?
Cu27 Cu26 Cu25 128.1(3) . . ?
Cu3 Cu27 Cu4 61.72(15) 2_666 2_666 ?
Cu3 Cu27 Cu24 111.96(16) 2_666 . ?
Cu3 Cu27 Cu28 95.95(15) 2_666 . ?
Cu3 Cu27 Cu31 116.20(17) 2_666 . ?
Cu4 Cu27 Cu28 81.39(14) 2_666 . ?
Cu9 Cu27 Cu3 78.90(18) 2_666 2_666 ?
Cu9 Cu27 Cu4 112.62(15) 2_666 2_666 ?
Cu9 Cu27 Cu24 65.5(2) 2_666 . ?
Cu9 Cu27 Cu28 159.3(2) 2_666 . ?
Cu9 Cu27 Cu31 117.9(2) 2_666 . ?
Cu24 Cu27 Cu4 80.85(15) . 2_666 ?
Cu24 Cu27 Cu28 133.92(19) . . ?
Cu26 Cu27 Cu3 57.76(16) . 2_666 ?
Cu26 Cu27 Cu4 53.40(16) . 2_666 ?
Cu26 Cu27 Cu9 59.56(17) . 2_666 ?
Cu26 Cu27 Cu24 54.28(16) . . ?
Cu26 Cu27 Cu28 134.0(2) . . ?
Cu26 Cu27 Cu31 78.42(18) . . ?
Cu26 Cu27 S7 178.6(3) . . ?
Cu31 Cu27 Cu4 54.97(13) . 2_666 ?
Cu31 Cu27 Cu24 52.74(15) . . ?
Cu31 Cu27 Cu28 82.46(15) . . ?
S7 Cu27 Cu3 121.0(2) . 2_666 ?
S7 Cu27 Cu4 125.9(2) . 2_666 ?
S7 Cu27 Cu9 121.0(2) . 2_666 ?
S7 Cu27 Cu24 127.0(2) . . ?
S7 Cu27 Cu28 45.07(19) . . ?
S7 Cu27 Cu31 102.1(2) . . ?
Cu1 Cu28 Cu27 94.22(16) 2_666 . ?
Cu1 Cu28 Cu29 68.75(14) 2_666 . ?
Cu29 Cu28 Cu27 126.26(16) . . ?
Cu30 Cu28 Cu1 111.85(19) . 2_666 ?
Cu30 Cu28 Cu27 85.00(15) . . ?
Cu30 Cu28 Cu29 58.88(16) . . ?
Cu35 Cu28 Cu1 63.21(16) . 2_666 ?
Cu35 Cu28 Cu27 73.51(15) . . ?
Cu35 Cu28 Cu29 53.07(14) . . ?
Cu35 Cu28 Cu30 51.40(16) . . ?
S7 Cu28 Cu1 135.1(3) . 2_666 ?
S7 Cu28 Cu27 45.89(17) . . ?
S7 Cu28 Cu29 146.4(3) . . ?
S7 Cu28 Cu30 87.8(2) . . ?
S7 Cu28 Cu35 110.6(2) . . ?
S7 Cu28 S8 160.5(3) . . ?
S8 Cu28 Cu1 51.87(18) . 2_666 ?
S8 Cu28 Cu27 146.1(2) . . ?
S8 Cu28 Cu29 48.5(2) . . ?
S8 Cu28 Cu30 106.6(3) . . ?
S8 Cu28 Cu35 88.8(2) . . ?
Cu30 Cu29 Cu28 54.54(16) . . ?
Cu35 Cu29 Cu28 52.50(14) . . ?
Cu35 Cu29 Cu30 49.53(14) . . ?
S8 Cu29 Cu28 46.36(17) . . ?
S8 Cu29 Cu30 100.2(2) . . ?
S8 Cu29 Cu35 86.6(2) . . ?
S11 Cu29 Cu28 150.1(2) . . ?
S11 Cu29 Cu30 97.0(2) . . ?
S11 Cu29 Cu35 118.6(2) . . ?
S11 Cu29 S8 154.7(2) . . ?
Cu17 Cu30 Cu18 46.92(15) . . ?
Cu17 Cu30 Cu29 67.82(16) . . ?
Cu28 Cu30 Cu17 111.8(2) . . ?
Cu28 Cu30 Cu18 158.1(2) . . ?
Cu28 Cu30 Cu29 66.58(16) . . ?
Cu28 Cu30 Cu31 93.7(2) . . ?
Cu29 Cu30 Cu18 102.8(2) . . ?
Cu31 Cu30 Cu17 61.57(17) . . ?
Cu31 Cu30 Cu18 72.13(18) . . ?
Cu31 Cu30 Cu29 112.27(19) . . ?
Cu35 Cu30 Cu17 53.58(18) . . ?
Cu35 Cu30 Cu18 98.3(2) . . ?
Cu35 Cu30 Cu28 59.85(19) . . ?
Cu35 Cu30 Cu29 58.01(16) . . ?
Cu35 Cu30 Cu31 56.43(16) . . ?
S6 Cu30 Cu17 136.1(3) . . ?
S6 Cu30 Cu18 89.9(3) . . ?
S6 Cu30 Cu28 111.8(3) . . ?
S6 Cu30 Cu29 128.2(3) . . ?
S6 Cu30 Cu31 119.4(3) . . ?
S6 Cu30 Cu35 168.4(4) . . ?
Cu4 Cu31 Cu17 87.06(18) 2_666 . ?
Cu4 Cu31 Cu27 63.54(17) 2_666 . ?
Cu4 Cu31 Cu37 160.5(2) 2_666 . ?
Cu17 Cu31 Cu27 130.55(19) . . ?
Cu24 Cu31 Cu4 92.4(2) . 2_666 ?
Cu24 Cu31 Cu17 161.3(2) . . ?
Cu24 Cu31 Cu27 64.58(19) . . ?
Cu24 Cu31 Cu30 136.1(2) . . ?
Cu24 Cu31 Cu37 89.10(19) . . ?
Cu30 Cu31 Cu4 105.27(19) . 2_666 ?
Cu30 Cu31 Cu17 61.48(18) . . ?
Cu30 Cu31 Cu27 87.68(19) . . ?
Cu30 Cu31 Cu37 86.7(2) . . ?
Cu33 Cu31 Cu4 139.6(3) . 2_666 ?
Cu33 Cu31 Cu17 130.4(3) . . ?
Cu33 Cu31 Cu24 57.48(18) . . ?
Cu33 Cu31 Cu27 78.3(2) . . ?
Cu33 Cu31 Cu30 85.13(19) . . ?
Cu33 Cu31 Cu35 131.5(2) . . ?
Cu33 Cu31 Cu36 116.1(2) . . ?
Cu33 Cu31 Cu37 55.23(18) . . ?
Cu35 Cu31 Cu4 54.70(16) . 2_666 ?
Cu35 Cu31 Cu17 52.75(18) . . ?
Cu35 Cu31 Cu24 139.1(3) . . ?
Cu35 Cu31 Cu27 77.9(2) . . ?
Cu35 Cu31 Cu30 52.36(16) . . ?
Cu35 Cu31 Cu37 130.3(3) . . ?
Cu36 Cu31 Cu4 82.24(16) . 2_666 ?
Cu36 Cu31 Cu17 77.96(17) . . ?
Cu36 Cu31 Cu24 83.40(18) . . ?
Cu36 Cu31 Cu27 130.4(2) . . ?
Cu36 Cu31 Cu30 137.9(3) . . ?
Cu36 Cu31 Cu35 111.5(2) . . ?
Cu36 Cu31 Cu37 78.64(16) . . ?
Cu37 Cu31 Cu17 85.3(2) . . ?
Cu37 Cu31 Cu27 133.5(2) . . ?
Cu33 Cu32 Cu10 52.82(15) . 2_666 ?
Cu33 Cu32 Cu34 56.65(15) . . ?
Cu34 Cu32 Cu10 72.87(15) . 2_666 ?
S5 Cu32 Cu10 52.97(19) . 2_666 ?
S5 Cu32 Cu33 85.7(2) . . ?
S5 Cu32 Cu34 53.0(2) . . ?
S5 Cu32 S6 116.4(3) . . ?
S5 Cu32 S7 132.3(3) . . ?
S6 Cu32 Cu10 142.0(2) . 2_666 ?
S6 Cu32 Cu33 93.0(2) . . ?
S6 Cu32 Cu34 74.0(2) . . ?
S7 Cu32 Cu10 96.1(2) . 2_666 ?
S7 Cu32 Cu33 103.9(2) . . ?
S7 Cu32 Cu34 160.6(2) . . ?
S7 Cu32 S6 109.6(3) . . ?
Cu10 Cu33 Cu32 73.16(19) 2_666 . ?
Cu10 Cu33 Cu34 86.6(2) 2_666 . ?
Cu22 Cu33 Cu10 72.0(2) . 2_666 ?
Cu22 Cu33 Cu24 80.7(2) . . ?
Cu22 Cu33 Cu31 128.6(2) . . ?
Cu22 Cu33 Cu32 126.7(2) . . ?
Cu22 Cu33 Cu34 70.99(18) . . ?
Cu22 Cu33 Cu37 78.1(2) . . ?
Cu24 Cu33 Cu10 74.0(2) . 2_666 ?
Cu24 Cu33 Cu32 125.4(3) . . ?
Cu24 Cu33 Cu34 149.6(2) . . ?
Cu24 Cu33 Cu37 105.0(2) . . ?
Cu31 Cu33 Cu10 130.1(3) . 2_666 ?
Cu31 Cu33 Cu24 67.6(2) . . ?
Cu31 Cu33 Cu32 104.6(2) . . ?
Cu31 Cu33 Cu34 140.2(3) . . ?
Cu31 Cu33 Cu37 72.9(2) . . ?
Cu32 Cu33 Cu34 67.95(17) . . ?
Cu37 Cu33 Cu10 149.8(2) . 2_666 ?
Cu37 Cu33 Cu32 124.8(2) . . ?
Cu37 Cu33 Cu34 80.1(2) . . ?
Cu22 Cu34 Cu32 97.32(16) . . ?
Cu33 Cu34 Cu22 48.31(14) . . ?
Cu33 Cu34 Cu32 55.40(13) . . ?
S5 Cu34 Cu22 92.4(2) . . ?
S5 Cu34 Cu32 51.20(18) . . ?
S5 Cu34 Cu33 83.7(2) . . ?
S16 Cu34 Cu22 105.6(3) . . ?
S16 Cu34 Cu32 136.0(3) . . ?
S16 Cu34 Cu33 118.0(3) . . ?
S16 Cu34 S5 157.8(3) . . ?
Cu1 Cu35 Cu15 77.63(19) 2_666 . ?
Cu4 Cu35 Cu1 76.77(18) 2_666 2_666 ?
Cu4 Cu35 Cu15 87.63(18) 2_666 . ?
Cu4 Cu35 Cu28 107.9(2) 2_666 . ?
Cu4 Cu35 Cu29 149.5(2) 2_666 . ?
Cu4 Cu35 Cu31 69.99(19) 2_666 . ?
Cu17 Cu35 Cu1 136.7(2) . 2_666 ?
Cu17 Cu35 Cu4 108.5(2) . 2_666 ?
Cu17 Cu35 Cu15 60.12(18) . . ?
Cu17 Cu35 Cu28 141.3(2) . . ?
Cu17 Cu35 Cu29 80.82(19) . . ?
Cu17 Cu35 Cu31 73.7(2) . . ?
Cu28 Cu35 Cu1 65.17(19) . 2_666 ?
Cu28 Cu35 Cu15 134.1(2) . . ?
Cu28 Cu35 Cu29 74.43(17) . . ?
Cu29 Cu35 Cu1 77.00(16) . 2_666 ?
Cu29 Cu35 Cu15 71.67(16) . . ?
Cu30 Cu35 Cu1 129.8(2) . 2_666 ?
Cu30 Cu35 Cu4 137.6(2) . 2_666 ?
Cu30 Cu35 Cu15 126.3(3) . . ?
Cu30 Cu35 Cu17 75.8(2) . . ?
Cu30 Cu35 Cu28 68.8(2) . . ?
Cu30 Cu35 Cu29 72.46(18) . . ?
Cu30 Cu35 Cu31 71.21(19) . . ?
Cu31 Cu35 Cu1 141.8(3) . 2_666 ?
Cu31 Cu35 Cu15 118.3(2) . . ?
Cu31 Cu35 Cu28 107.6(2) . . ?
Cu31 Cu35 Cu29 139.6(2) . . ?
Cu21 Cu36 Cu21 180.0(3) 2_666 . ?
Cu21 Cu36 Cu25 90.51(18) 2_666 2_666 ?
Cu21 Cu36 Cu25 90.51(18) . . ?
Cu21 Cu36 Cu25 89.49(18) 2_666 . ?
Cu21 Cu36 Cu25 89.49(18) . 2_666 ?
Cu21 Cu36 Cu31 92.36(18) . 2_666 ?
Cu21 Cu36 Cu31 87.64(18) . . ?
Cu21 Cu36 Cu31 92.36(18) 2_666 . ?
Cu21 Cu36 Cu31 87.64(18) 2_666 2_666 ?
Cu25 Cu36 Cu25 180.0 2_666 . ?
Cu31 Cu36 Cu25 86.31(18) 2_666 2_666 ?
Cu31 Cu36 Cu25 93.68(18) 2_666 . ?
Cu31 Cu36 Cu25 86.31(18) . . ?
Cu31 Cu36 Cu25 93.69(18) . 2_666 ?
Cu31 Cu36 Cu31 180.00(3) . 2_666 ?
Cu5 Cu37 Cu6 54.56(15) . . ?
Cu5 Cu37 Cu7 46.35(15) . . ?
Cu5 Cu37 Cu18 122.0(3) . . ?
Cu5 Cu37 Cu21 55.82(18) . . ?
Cu5 Cu37 Cu22 75.89(19) . . ?
Cu5 Cu37 Cu25 80.2(2) . 2_666 ?
Cu5 Cu37 Cu31 127.1(2) . . ?
Cu5 Cu37 Cu33 121.0(2) . . ?
Cu7 Cu37 Cu6 54.98(13) . . ?
Cu18 Cu37 Cu6 112.4(2) . . ?
Cu18 Cu37 Cu7 78.59(19) . . ?
Cu18 Cu37 Cu21 128.9(2) . . ?
Cu18 Cu37 Cu22 161.7(2) . . ?
Cu18 Cu37 Cu25 55.92(17) . 2_666 ?
Cu18 Cu37 Cu31 81.27(19) . . ?
Cu18 Cu37 Cu33 116.0(2) . . ?
Cu21 Cu37 Cu6 103.39(18) . . ?
Cu21 Cu37 Cu7 94.58(19) . . ?
Cu21 Cu37 Cu22 62.58(17) . . ?
Cu21 Cu37 Cu25 75.69(18) . 2_666 ?
Cu21 Cu37 Cu31 72.40(18) . . ?
Cu22 Cu37 Cu6 73.46(15) . . ?
Cu22 Cu37 Cu7 116.98(17) . . ?
Cu25 Cu37 Cu6 117.9(2) 2_666 . ?
Cu25 Cu37 Cu7 63.15(16) 2_666 . ?
Cu25 Cu37 Cu22 138.3(2) 2_666 . ?
Cu25 Cu37 Cu31 77.12(18) 2_666 . ?
Cu31 Cu37 Cu6 163.5(2) . . ?
Cu31 Cu37 Cu7 140.2(2) . . ?
Cu31 Cu37 Cu22 90.72(19) . . ?
Cu33 Cu37 Cu6 112.0(2) . . ?
Cu33 Cu37 Cu7 164.7(2) . . ?
Cu33 Cu37 Cu21 80.1(2) . . ?
Cu33 Cu37 Cu22 47.84(15) . . ?
Cu33 Cu37 Cu25 128.1(2) . 2_666 ?
Cu33 Cu37 Cu31 51.85(16) . . ?
Cu18 Cu38 Cu19 52.16(16) . . ?
S6 Cu38 Cu18 94.2(2) . . ?
S6 Cu38 Cu19 140.7(3) . . ?
S9 Cu38 Cu18 79.7(2) . . ?
S9 Cu38 Cu19 49.0(2) . . ?
S9 Cu38 S6 112.8(3) . . ?
S16 Cu38 Cu18 109.6(2) . . ?
S16 Cu38 Cu19 99.2(3) . . ?
S16 Cu38 S6 112.6(3) . . ?
S16 Cu38 S9 132.6(3) . . ?
Cu2 S1 Cu1 93.5(3) . . ?
Cu3 S1 Cu1 117.9(3) . . ?
Cu3 S1 Cu2 102.9(3) . . ?
C1 S1 Cu1 113.6(7) . . ?
C1 S1 Cu2 111.4(6) . . ?
C1 S1 Cu3 114.7(7) . . ?
Cu2 S2 Cu6 99.9(3) . . ?
Cu2 S2 Cu16 77.1(2) . 2_666 ?
Cu6 S2 Cu16 80.4(2) . 2_666 ?
C11 S2 Cu2 124.7(8) . . ?
C11 S2 Cu6 132.9(7) . . ?
C11 S2 Cu16 120.4(9) . 2_666 ?
Cu14 S3 Cu11 85.7(3) 2_666 2_666 ?
Cu23 S3 Cu11 81.5(2) . 2_666 ?
Cu23 S3 Cu14 83.5(3) . 2_666 ?
C21 S3 Cu11 129.7(6) . 2_666 ?
C21 S3 Cu14 134.1(5) . 2_666 ?
C21 S3 Cu23 124.4(6) . . ?
Cu22 S4 Cu16 98.2(3) . 2_666 ?
Cu23 S4 Cu16 110.5(3) . 2_666 ?
Cu23 S4 Cu22 93.3(3) . . ?
C31 S4 Cu16 123.1(9) . 2_666 ?
C31 S4 Cu22 113.0(9) . . ?
C31 S4 Cu23 113.7(8) . . ?
Cu32 S5 Cu10 78.5(2) . 2_666 ?
Cu32 S5 Cu34 75.8(2) . . ?
Cu34 S5 Cu10 93.0(2) . 2_666 ?
C41 S5 Cu10 136.0(8) . 2_666 ?
C41 S5 Cu32 121.0(7) . . ?
C41 S5 Cu34 128.6(8) . . ?
Cu30 S6 Cu32 83.5(3) . . ?
Cu30 S6 Cu38 100.9(3) . . ?
Cu38 S6 Cu32 123.7(3) . . ?
C51 S6 Cu30 116.5(5) . . ?
C51 S6 Cu32 109.8(6) . . ?
C51 S6 Cu38 117.0(6) . . ?
Cu27 S7 Cu32 99.8(2) . . ?
Cu28 S7 Cu27 89.0(3) . . ?
Cu28 S7 Cu32 113.6(3) . . ?
C61 S7 Cu27 114.7(8) . . ?
C61 S7 Cu28 113.0(7) . . ?
C61 S7 Cu32 121.2(7) . . ?
Cu28 S8 Cu1 79.6(2) . 2_666 ?
Cu28 S8 Cu29 85.1(2) . . ?
Cu29 S8 Cu1 93.5(2) . 2_666 ?
C71 S8 Cu1 128.9(8) . 2_666 ?
C71 S8 Cu28 121.0(7) . . ?
C71 S8 Cu29 131.3(8) . . ?
Cu19 S9 Cu20 88.1(3) . . ?
Cu19 S9 Cu38 77.8(3) . . ?
Cu20 S9 Cu38 88.3(3) . . ?
C81 S9 Cu19 126.3(7) . . ?
C81 S9 Cu20 131.0(7) . . ?
C81 S9 Cu38 128.5(7) . . ?
Cu15 S10 Cu1 102.6(3) . 2_666 ?
Cu15 S10 Cu16 87.9(3) . . ?
Cu16 S10 Cu1 121.7(3) . 2_666 ?
C91 S10 Cu1 115.2(9) . 2_666 ?
C91 S10 Cu15 118.4(9) . . ?
C91 S10 Cu16 108.5(8) . . ?
Cu20 S11 Cu14 106.8(3) . . ?
Cu20 S11 Cu29 106.1(3) . . ?
Cu29 S11 Cu14 105.2(3) . . ?
C101 S11 Cu14 113.5(7) . . ?
C101 S11 Cu20 112.7(7) . . ?
C101 S11 Cu29 112.1(8) . . ?
Cu9 S12 Cu11 88.6(3) . . ?
Cu10 S12 Cu9 101.3(3) . . ?
Cu10 S12 Cu11 124.3(4) . . ?
C111 S12 Cu9 110.0(9) . . ?
C111 S12 Cu10 115.0(7) . . ?
C111 S12 Cu11 112.2(7) . . ?
Cu11 S13 Cu8 122.2(3) . . ?
Cu13 S13 Cu8 85.0(3) . . ?
Cu13 S13 Cu11 99.8(3) . . ?
C121 S13 Cu8 110.6(8) . . ?
C121 S13 Cu11 116.9(8) . . ?
C121 S13 Cu13 117.8(8) . . ?
Cu8 S14 Cu3 79.1(3) . . ?
Cu8 S14 Cu9 74.1(2) . . ?
Cu9 S14 Cu3 91.4(3) . . ?
C131 S14 Cu3 133.3(8) . . ?
C131 S14 Cu8 122.7(8) . . ?
C131 S14 Cu9 132.2(8) . . ?
Cu7 S15 Cu8 99.8(3) . . ?
Cu19 S15 Cu7 90.2(3) . . ?
Cu19 S15 Cu8 110.4(3) . . ?
C141 S15 Cu7 113.4(8) . . ?
C141 S15 Cu8 123.7(8) . . ?
C141 S15 Cu19 113.4(7) . . ?
Cu6 S16 Cu34 103.5(3) . . ?
Cu6 S16 Cu38 123.9(3) . . ?
Cu34 S16 Cu38 89.2(3) . . ?
C151 S16 Cu6 111.6(6) . . ?
C151 S16 Cu34 111.4(8) . . ?
C151 S16 Cu38 113.6(7) . . ?
C2 C1 S1 107.0(15) . . ?
C2 C1 C4 107.9(19) . . ?
C3 C1 S1 108.6(14) . . ?
C3 C1 C2 109.4(18) . . ?
C3 C1 C4 113(2) . . ?
C4 C1 S1 111.2(15) . . ?
C1 C2 H2A 109.8 . . ?
C1 C2 H2B 109.8 . . ?
H2A C2 H2B 108.2 . . ?
C5 C2 C1 110(2) . . ?
C5 C2 H2A 109.8 . . ?
C5 C2 H2B 109.8 . . ?
C1 C3 H3A 109.9 . . ?
C1 C3 H3B 109.9 . . ?
C1 C3 C6 109.1(19) . . ?
H3A C3 H3B 108.3 . . ?
C6 C3 H3A 109.9 . . ?
C6 C3 H3B 109.9 . . ?
C1 C4 H4A 109.5 . . ?
C1 C4 H4B 109.5 . . ?
H4A C4 H4B 108.1 . . ?
C7 C4 C1 111(2) . . ?
C7 C4 H4A 109.5 . . ?
C7 C4 H4B 109.5 . . ?
C2 C5 H5 112.2 . . ?
C2 C5 C8 108(2) . . ?
C2 C5 C10 111(2) . . ?
C8 C5 H5 112.2 . . ?
C10 C5 H5 112.2 . . ?
C10 C5 C8 101(3) . . ?
C3 C6 H6 109.4 . . ?
C8 C6 C3 110(3) . . ?
C8 C6 H6 109.4 . . ?
C8 C6 C9 112(3) . . ?
C9 C6 C3 107(3) . . ?
C9 C6 H6 109.4 . . ?
C4 C7 H7 108.7 . . ?
C4 C7 C9 111(3) . . ?
C4 C7 C10 110(3) . . ?
C9 C7 H7 108.7 . . ?
C10 C7 H7 108.7 . . ?
C10 C7 C9 109(3) . . ?
C5 C8 H8A 108.9 . . ?
C5 C8 H8B 108.9 . . ?
C6 C8 C5 113(3) . . ?
C6 C8 H8A 108.9 . . ?
C6 C8 H8B 108.9 . . ?
H8A C8 H8B 107.7 . . ?
C6 C9 C7 108(3) . . ?
C6 C9 H9A 110.1 . . ?
C6 C9 H9B 110.1 . . ?
C7 C9 H9A 110.1 . . ?
C7 C9 H9B 110.1 . . ?
H9A C9 H9B 108.4 . . ?
C5 C10 H10A 109.7 . . ?
C5 C10 H10B 109.7 . . ?
C7 C10 C5 110(3) . . ?
C7 C10 H10A 109.7 . . ?
C7 C10 H10B 109.7 . . ?
H10A C10 H10B 108.2 . . ?
C12 C11 S2 110.6(17) . . ?
C12 C11 C13 107(3) . . ?
C12 C11 C14 113(2) . . ?
C13 C11 S2 107.8(17) . . ?
C13 C11 C14 111(2) . . ?
C14 C11 S2 108.0(16) . . ?
C11 C12 H12A 108.7 . . ?
C11 C12 H12B 108.7 . . ?
C11 C12 C15 114(3) . . ?
H12A C12 H12B 107.6 . . ?
C15 C12 H12A 108.7 . . ?
C15 C12 H12B 108.7 . . ?
C11 C13 H13A 107.8 . . ?
C11 C13 H13B 107.8 . . ?
H13A C13 H13B 107.1 . . ?
C16 C13 C11 118(3) . . ?
C16 C13 H13A 107.8 . . ?
C16 C13 H13B 107.8 . . ?
C11 C14 H14A 109.6 . . ?
C11 C14 H14B 109.6 . . ?
H14A C14 H14B 108.1 . . ?
C17 C14 C11 110(2) . . ?
C17 C14 H14A 109.6 . . ?
C17 C14 H14B 109.6 . . ?
C12 C15 H15 114.6 . . ?
C18 C15 C12 99(4) . . ?
C18 C15 H15 114.6 . . ?
C20 C15 C12 105(3) . . ?
C20 C15 H15 114.6 . . ?
C20 C15 C18 107(4) . . ?
C13 C16 H16 115.5 . . ?
C13 C16 C18 103(4) . . ?
C13 C16 C19 108(3) . . ?
C18 C16 H16 115.5 . . ?
C18 C16 C19 97(3) . . ?
C19 C16 H16 115.5 . . ?
C14 C17 H17 110.6 . . ?
C14 C17 C20 111(3) . . ?
C19 C17 C14 109(3) . . ?
C19 C17 H17 110.6 . . ?
C19 C17 C20 105(3) . . ?
C20 C17 H17 110.6 . . ?
C15 C18 C16 116(3) . . ?
C15 C18 H18A 108.4 . . ?
C15 C18 H18B 108.4 . . ?
C16 C18 H18A 108.4 . . ?
C16 C18 H18B 108.4 . . ?
H18A C18 H18B 107.4 . . ?
C16 C19 H19A 108.1 . . ?
C16 C19 H19B 108.1 . . ?
C17 C19 C16 117(3) . . ?
C17 C19 H19A 108.1 . . ?
C17 C19 H19B 108.1 . . ?
H19A C19 H19B 107.3 . . ?
C15 C20 H20A 108.5 . . ?
C15 C20 H20B 108.5 . . ?
C17 C20 C15 115(4) . . ?
C17 C20 H20A 108.5 . . ?
C17 C20 H20B 108.5 . . ?
H20A C20 H20B 107.5 . . ?
C22 C21 S3 107.0(8) . . ?
C23 C21 S3 109.9(9) . . ?
C23 C21 C22 110.5 . . ?
C23 C21 C24 112.5 . . ?
C24 C21 S3 109.9(9) . . ?
C24 C21 C22 106.8 . . ?
C21 C22 H22A 110.1 . . ?
C21 C22 H22B 110.1 . . ?
H22A C22 H22B 108.4 . . ?
C25 C22 C21 108.0 . . ?
C25 C22 H22A 110.1 . . ?
C25 C22 H22B 110.1 . . ?
C21 C23 H23A 110.2 . . ?
C21 C23 H23B 110.2 . . ?
C21 C23 C26 107.4 . . ?
H23A C23 H23B 108.5 . . ?
C26 C23 H23A 110.2 . . ?
C26 C23 H23B 110.2 . . ?
C21 C24 H24A 109.4 . . ?
C21 C24 H24B 109.4 . . ?
H24A C24 H24B 108.0 . . ?
C27 C24 C21 111.0 . . ?
C27 C24 H24A 109.4 . . ?
C27 C24 H24B 109.4 . . ?
C22 C25 H25 108.9 . . ?
C22 C25 C28 110.5 . . ?
C22 C25 C30 106.6 . . ?
C28 C25 H25 108.9 . . ?
C28 C25 C30 113.0 . . ?
C30 C25 H25 108.9 . . ?
C23 C26 H26 107.0 . . ?
C23 C26 C28 108.5 . . ?
C23 C26 C29 112.5 . . ?
C28 C26 H26 107.0 . . ?
C28 C26 C29 114.6 . . ?
C29 C26 H26 107.0 . . ?
C24 C27 H27 108.6 . . ?
C24 C27 C29 107.0 . . ?
C29 C27 H27 108.6 . . ?
C30 C27 C24 107.3 . . ?
C30 C27 H27 108.6 . . ?
C30 C27 C29 116.6 . . ?
C25 C28 H28A 110.6 . . ?
C25 C28 H28B 110.6 . . ?
C26 C28 C25 105.8 . . ?
C26 C28 H28A 110.6 . . ?
C26 C28 H28B 110.6 . . ?
H28A C28 H28B 108.7 . . ?
C26 C29 C27 105.5 . . ?
C26 C29 H29A 110.7 . . ?
C26 C29 H29B 110.7 . . ?
C27 C29 H29A 110.7 . . ?
C27 C29 H29B 110.7 . . ?
H29A C29 H29B 108.8 . . ?
C25 C30 H30A 110.6 . . ?
C25 C30 H30B 110.6 . . ?
C27 C30 C25 105.6 . . ?
C27 C30 H30A 110.6 . . ?
C27 C30 H30B 110.6 . . ?
H30A C30 H30B 108.7 . . ?
C32 C31 S4 111.0(18) . . ?
C32 C31 C33 110(3) . . ?
C32 C31 C34 109(2) . . ?
C33 C31 S4 109.5(17) . . ?
C34 C31 S4 102.6(19) . . ?
C34 C31 C33 115(2) . . ?
C31 C32 H32A 109.4 . . ?
C31 C32 H32B 109.4 . . ?
C31 C32 C35 111(3) . . ?
H32A C32 H32B 108.0 . . ?
C35 C32 H32A 109.4 . . ?
C35 C32 H32B 109.4 . . ?
C31 C33 H33A 110.3 . . ?
C31 C33 H33B 110.3 . . ?
C31 C33 C36 107(3) . . ?
H33A C33 H33B 108.6 . . ?
C36 C33 H33A 110.3 . . ?
C36 C33 H33B 110.3 . . ?
C31 C34 H34A 109.8 . . ?
C31 C34 H34B 109.8 . . ?
C31 C34 C37 109(2) . . ?
H34A C34 H34B 108.2 . . ?
C37 C34 H34A 109.8 . . ?
C37 C34 H34B 109.8 . . ?
C32 C35 H35 109.9 . . ?
C38 C35 C32 118(4) . . ?
C38 C35 H35 109.9 . . ?
C38 C35 C40 103(4) . . ?
C40 C35 C32 105(3) . . ?
C40 C35 H35 109.9 . . ?
C33 C36 H36 110.1 . . ?
C38 C36 C33 107(3) . . ?
C38 C36 H36 110.1 . . ?
C38 C36 C39 108(3) . . ?
C39 C36 C33 111(2) . . ?
C39 C36 H36 110.1 . . ?
C34 C37 H37 112.1 . . ?
C39 C37 C34 106(2) . . ?
C39 C37 H37 112.1 . . ?
C40 C37 C34 110(2) . . ?
C40 C37 H37 112.1 . . ?
C40 C37 C39 104(3) . . ?
C35 C38 C36 108(3) . . ?
C35 C38 H38A 110.2 . . ?
C35 C38 H38B 110.2 . . ?
C36 C38 H38A 110.2 . . ?
C36 C38 H38B 110.2 . . ?
H38A C38 H38B 108.5 . . ?
C36 C39 H39A 109.5 . . ?
C36 C39 H39B 109.5 . . ?
C37 C39 C36 111(2) . . ?
C37 C39 H39A 109.5 . . ?
C37 C39 H39B 109.5 . . ?
H39A C39 H39B 108.1 . . ?
C35 C40 C37 115(3) . . ?
C35 C40 H40A 108.5 . . ?
C35 C40 H40B 108.5 . . ?
C37 C40 H40A 108.5 . . ?
C37 C40 H40B 108.5 . . ?
H40A C40 H40B 107.5 . . ?
C42 C41 S5 108.7(16) . . ?
C42 C41 C43 120(3) . . ?
C42 C41 C44 103(3) . . ?
C43 C41 S5 110.9(17) . . ?
C43 C41 C44 109(2) . . ?
C44 C41 S5 104.3(15) . . ?
C41 C42 H42A 110.6 . . ?
C41 C42 H42B 110.6 . . ?
C41 C42 C45 106(2) . . ?
H42A C42 H42B 108.8 . . ?
C45 C42 H42A 110.6 . . ?
C45 C42 H42B 110.6 . . ?
C41 C43 H43A 109.1 . . ?
C41 C43 H43B 109.1 . . ?
C41 C43 C46 112(2) . . ?
H43A C43 H43B 107.8 . . ?
C46 C43 H43A 109.1 . . ?
C46 C43 H43B 109.1 . . ?
C41 C44 H44A 110.8 . . ?
C41 C44 H44B 110.8 . . ?
H44A C44 H44B 108.9 . . ?
C47 C44 C41 105(2) . . ?
C47 C44 H44A 110.8 . . ?
C47 C44 H44B 110.8 . . ?
C42 C45 H45 106.7 . . ?
C42 C45 C48 93(3) . . ?
C48 C45 H45 106.7 . . ?
C50 C45 C42 114(4) . . ?
C50 C45 H45 106.7 . . ?
C50 C45 C48 128(4) . . ?
C43 C46 H46 112.4 . . ?
C48 C46 C43 100(2) . . ?
C48 C46 H46 112.4 . . ?
C48 C46 C49 115(3) . . ?
C49 C46 C43 104(2) . . ?
C49 C46 H46 112.4 . . ?
C44 C47 H47 110.7 . . ?
C49 C47 C44 103(2) . . ?
C49 C47 H47 110.7 . . ?
C50 C47 C44 108(3) . . ?
C50 C47 H47 110.7 . . ?
C50 C47 C49 114(3) . . ?
C45 C48 H48A 111.2 . . ?
C45 C48 H48B 111.2 . . ?
C46 C48 C45 103(2) . . ?
C46 C48 H48A 111.2 . . ?
C46 C48 H48B 111.2 . . ?
H48A C48 H48B 109.1 . . ?
C46 C49 H49A 108.1 . . ?
C46 C49 H49B 108.1 . . ?
C47 C49 C46 117(2) . . ?
C47 C49 H49A 108.1 . . ?
C47 C49 H49B 108.1 . . ?
H49A C49 H49B 107.3 . . ?
C45 C50 C47 112(4) . . ?
C45 C50 H50A 109.3 . . ?
C45 C50 H50B 109.3 . . ?
C47 C50 H50A 109.3 . . ?
C47 C50 H50B 109.3 . . ?
H50A C50 H50B 107.9 . . ?
C52 C51 S6 110.3(8) . . ?
C53 C51 S6 109.9(8) . . ?
C53 C51 C52 110.8 . . ?
C53 C51 C54 113.2 . . ?
C54 C51 S6 105.4(7) . . ?
C54 C51 C52 107.1 . . ?
C51 C52 H52A 110.1 . . ?
C51 C52 H52B 110.1 . . ?
H52A C52 H52B 108.4 . . ?
C55 C52 C51 108.2 . . ?
C55 C52 H52A 110.1 . . ?
C55 C52 H52B 110.1 . . ?
C51 C53 H53A 110.3 . . ?
C51 C53 H53B 110.3 . . ?
C51 C53 C56 107.2 . . ?
H53A C53 H53B 108.5 . . ?
C56 C53 H53A 110.3 . . ?
C56 C53 H53B 110.3 . . ?
C51 C54 H54A 109.6 . . ?
C51 C54 H54B 109.6 . . ?
H54A C54 H54B 108.2 . . ?
C57 C54 C51 110.1 . . ?
C57 C54 H54A 109.6 . . ?
C57 C54 H54B 109.6 . . ?
C52 C55 H55 109.5 . . ?
C52 C55 C58 110.1 . . ?
C52 C55 C60 105.2 . . ?
C58 C55 H55 109.5 . . ?
C58 C55 C60 113.0 . . ?
C60 C55 H55 109.5 . . ?
C53 C56 H56 107.7 . . ?
C53 C56 C59 110.6 . . ?
C58 C56 C53 108.7 . . ?
C58 C56 H56 107.7 . . ?
C58 C56 C59 114.2 . . ?
C59 C56 H56 107.7 . . ?
C54 C57 H57 108.7 . . ?
C54 C57 C59 107.0 . . ?
C59 C57 H57 108.7 . . ?
C60 C57 C54 107.7 . . ?
C60 C57 H57 108.7 . . ?
C60 C57 C59 115.9 . . ?
C55 C58 H58A 110.2 . . ?
C55 C58 H58B 110.2 . . ?
C56 C58 C55 107.5 . . ?
C56 C58 H58A 110.2 . . ?
C56 C58 H58B 110.2 . . ?
H58A C58 H58B 108.5 . . ?
C56 C59 C57 106.7 . . ?
C56 C59 H59A 110.4 . . ?
C56 C59 H59B 110.4 . . ?
C57 C59 H59A 110.4 . . ?
C57 C59 H59B 110.4 . . ?
H59A C59 H59B 108.6 . . ?
C55 C60 H60A 110.4 . . ?
C55 C60 H60B 110.4 . . ?
C57 C60 C55 106.6 . . ?
C57 C60 H60A 110.4 . . ?
C57 C60 H60B 110.4 . . ?
H60A C60 H60B 108.6 . . ?
C62 C61 S7 109.5(15) . . ?
C62 C61 C63 107(2) . . ?
C62 C61 C64 114.0(18) . . ?
C63 C61 S7 108.9(13) . . ?
C63 C61 C64 111.4(18) . . ?
C64 C61 S7 106.0(17) . . ?
C61 C62 H62A 109.5 . . ?
C61 C62 H62B 109.5 . . ?
C61 C62 C65 111(2) . . ?
H62A C62 H62B 108.0 . . ?
C65 C62 H62A 109.5 . . ?
C65 C62 H62B 109.5 . . ?
C61 C63 H63A 110.3 . . ?
C61 C63 H63B 110.3 . . ?
H63A C63 H63B 108.6 . . ?
C66 C63 C61 107(2) . . ?
C66 C63 H63A 110.3 . . ?
C66 C63 H63B 110.3 . . ?
C61 C64 H64A 109.3 . . ?
C61 C64 H64B 109.3 . . ?
C61 C64 C67 112(2) . . ?
H64A C64 H64B 108.0 . . ?
C67 C64 H64A 109.3 . . ?
C67 C64 H64B 109.3 . . ?
C62 C65 H65 109.5 . . ?
C62 C65 C70 111(3) . . ?
C68 C65 C62 107(3) . . ?
C68 C65 H65 109.5 . . ?
C68 C65 C70 111(3) . . ?
C70 C65 H65 109.5 . . ?
C63 C66 H66 107.9 . . ?
C63 C66 C68 111(3) . . ?
C63 C66 C69 116(3) . . ?
C68 C66 H66 107.9 . . ?
C69 C66 H66 107.9 . . ?
C69 C66 C68 106(2) . . ?
C64 C67 H67 113.1 . . ?
C64 C67 C69 107(2) . . ?
C64 C67 C70 106(2) . . ?
C69 C67 H67 113.1 . . ?
C69 C67 C70 103(2) . . ?
C70 C67 H67 113.1 . . ?
C65 C68 C66 109(3) . . ?
C65 C68 H68A 109.8 . . ?
C65 C68 H68B 109.8 . . ?
C66 C68 H68A 109.8 . . ?
C66 C68 H68B 109.8 . . ?
H68A C68 H68B 108.3 . . ?
C66 C69 C67 109(2) . . ?
C66 C69 H69A 109.8 . . ?
C66 C69 H69B 109.8 . . ?
C67 C69 H69A 109.8 . . ?
C67 C69 H69B 109.8 . . ?
H69A C69 H69B 108.2 . . ?
C65 C70 C67 111(3) . . ?
C65 C70 H70A 109.5 . . ?
C65 C70 H70B 109.5 . . ?
C67 C70 H70A 109.5 . . ?
C67 C70 H70B 109.5 . . ?
H70A C70 H70B 108.1 . . ?
C72 C71 S8 106.6(15) . . ?
C73 C71 S8 109.5(16) . . ?
C73 C71 C72 109.5(18) . . ?
C73 C71 C74 113(2) . . ?
C74 C71 S8 107.5(14) . . ?
C74 C71 C72 111(2) . . ?
C71 C72 H72A 111.1 . . ?
C71 C72 H72B 111.1 . . ?
C71 C72 C75 104(2) . . ?
H72A C72 H72B 109.0 . . ?
C75 C72 H72A 111.1 . . ?
C75 C72 H72B 111.1 . . ?
C71 C73 H73A 109.4 . . ?
C71 C73 H73B 109.4 . . ?
C71 C73 C76 111(3) . . ?
H73A C73 H73B 108.0 . . ?
C76 C73 H73A 109.4 . . ?
C76 C73 H73B 109.4 . . ?
C71 C74 H74A 109.7 . . ?
C71 C74 H74B 109.7 . . ?
C71 C74 C77 110(2) . . ?
H74A C74 H74B 108.2 . . ?
C77 C74 H74A 109.7 . . ?
C77 C74 H74B 109.7 . . ?
C72 C75 H75 108.0 . . ?
C78 C75 C72 112(2) . . ?
C78 C75 H75 108.0 . . ?
C78 C75 C80 111(3) . . ?
C80 C75 C72 110(2) . . ?
C80 C75 H75 108.0 . . ?
C73 C76 H76 107.8 . . ?
C73 C76 C78 104(3) . . ?
C78 C76 H76 107.8 . . ?
C79 C76 C73 112(4) . . ?
C79 C76 H76 107.8 . . ?
C79 C76 C78 116(4) . . ?
C74 C77 H77 111.7 . . ?
C74 C77 C79 102(3) . . ?
C74 C77 C80 113(4) . . ?
C79 C77 H77 111.7 . . ?
C80 C77 H77 111.7 . . ?
C80 C77 C79 106(3) . . ?
C75 C78 C76 112(2) . . ?
C75 C78 H78A 109.2 . . ?
C75 C78 H78B 109.2 . . ?
C76 C78 H78A 109.2 . . ?
C76 C78 H78B 109.2 . . ?
H78A C78 H78B 107.9 . . ?
C76 C79 C77 104(4) . . ?
C76 C79 H79A 111.0 . . ?
C76 C79 H79B 111.0 . . ?
C77 C79 H79A 111.0 . . ?
C77 C79 H79B 111.0 . . ?
H79A C79 H79B 109.0 . . ?
C75 C80 H80A 109.8 . . ?
C75 C80 H80B 109.8 . . ?
C77 C80 C75 109(2) . . ?
C77 C80 H80A 109.8 . . ?
C77 C80 H80B 109.8 . . ?
H80A C80 H80B 108.2 . . ?
C82 C81 S9 111.1(10) . . ?
C83 C81 S9 107.6(10) . . ?
C83 C81 C82 110.5 . . ?
C83 C81 C84 112.5 . . ?
C84 C81 S9 108.4(10) . . ?
C84 C81 C82 106.8 . . ?
C81 C82 H82A 110.1 . . ?
C81 C82 H82B 110.1 . . ?
H82A C82 H82B 108.4 . . ?
C85 C82 C81 108.0 . . ?
C85 C82 H82A 110.1 . . ?
C85 C82 H82B 110.1 . . ?
C81 C83 H83A 110.2 . . ?
C81 C83 H83B 110.2 . . ?
C81 C83 C86 107.5 . . ?
H83A C83 H83B 108.5 . . ?
C86 C83 H83A 110.2 . . ?
C86 C83 H83B 110.2 . . ?
C81 C84 H84A 109.4 . . ?
C81 C84 H84B 109.4 . . ?
H84A C84 H84B 108.0 . . ?
C87 C84 C81 111.1 . . ?
C87 C84 H84A 109.4 . . ?
C87 C84 H84B 109.4 . . ?
C82 C85 H85 108.9 . . ?
C82 C85 C88 110.4 . . ?
C82 C85 C90 106.5 . . ?
C88 C85 H85 108.9 . . ?
C88 C85 C90 113.0 . . ?
C90 C85 H85 108.9 . . ?
C83 C86 H86 107.0 . . ?
C83 C86 C88 108.4 . . ?
C83 C86 C89 112.5 . . ?
C88 C86 H86 107.0 . . ?
C88 C86 C89 114.6 . . ?
C89 C86 H86 107.0 . . ?
C84 C87 H87 108.6 . . ?
C84 C87 C89 107.0 . . ?
C89 C87 H87 108.6 . . ?
C90 C87 C84 107.2 . . ?
C90 C87 H87 108.6 . . ?
C90 C87 C89 116.7 . . ?
C85 C88 H88A 110.5 . . ?
C85 C88 H88B 110.5 . . ?
C86 C88 C85 105.9 . . ?
C86 C88 H88A 110.5 . . ?
C86 C88 H88B 110.5 . . ?
H88A C88 H88B 108.7 . . ?
C86 C89 C87 105.4 . . ?
C86 C89 H89A 110.7 . . ?
C86 C89 H89B 110.7 . . ?
C87 C89 H89A 110.7 . . ?
C87 C89 H89B 110.7 . . ?
H89A C89 H89B 108.8 . . ?
C85 C90 H90A 110.6 . . ?
C85 C90 H90B 110.6 . . ?
C87 C90 C85 105.7 . . ?
C87 C90 H90A 110.6 . . ?
C87 C90 H90B 110.6 . . ?
H90A C90 H90B 108.7 . . ?
C92 C91 S10 110.9(15) . . ?
C92 C91 C93 113(2) . . ?
C92 C91 C94 105(2) . . ?
C93 C91 S10 114.8(15) . . ?
C94 C91 S10 103.0(18) . . ?
C94 C91 C93 109(2) . . ?
C91 C92 H92A 109.3 . . ?
C91 C92 H92B 109.3 . . ?
H92A C92 H92B 108.0 . . ?
C95 C92 C91 111(2) . . ?
C95 C92 H92A 109.3 . . ?
C95 C92 H92B 109.3 . . ?
C91 C93 H93A 109.9 . . ?
C91 C93 H93B 109.9 . . ?
C91 C93 C96 109(2) . . ?
H93A C93 H93B 108.3 . . ?
C96 C93 H93A 109.9 . . ?
C96 C93 H93B 109.9 . . ?
C91 C94 H94A 109.4 . . ?
C91 C94 H94B 109.4 . . ?
C91 C94 C97 111(2) . . ?
H94A C94 H94B 108.0 . . ?
C97 C94 H94A 109.4 . . ?
C97 C94 H94B 109.4 . . ?
C92 C95 H95 109.2 . . ?
C92 C95 C98 117(3) . . ?
C92 C95 C100 108(3) . . ?
C98 C95 H95 109.2 . . ?
C100 C95 H95 109.2 . . ?
C100 C95 C98 104(3) . . ?
C93 C96 H96 111.2 . . ?
C98 C96 C93 114(3) . . ?
C98 C96 H96 111.2 . . ?
C99 C96 C93 107(3) . . ?
C99 C96 H96 111.2 . . ?
C99 C96 C98 101(3) . . ?
C94 C97 H97 110.8 . . ?
C94 C97 C100 103(3) . . ?
C99 C97 C94 110(3) . . ?
C99 C97 H97 110.8 . . ?
C99 C97 C100 112(4) . . ?
C100 C97 H97 110.8 . . ?
C95 C98 H98A 109.5 . . ?
C95 C98 H98B 109.5 . . ?
C96 C98 C95 111(2) . . ?
C96 C98 H98A 109.5 . . ?
C96 C98 H98B 109.5 . . ?
H98A C98 H98B 108.1 . . ?
C96 C99 H99A 108.7 . . ?
C96 C99 H99B 108.7 . . ?
C97 C99 C96 114(3) . . ?
C97 C99 H99A 108.7 . . ?
C97 C99 H99B 108.7 . . ?
H99A C99 H99B 107.6 . . ?
C95 C100 C97 109(3) . . ?
C95 C100 H10C 109.9 . . ?
C95 C100 H10D 109.9 . . ?
C97 C100 H10C 109.9 . . ?
C97 C100 H10D 109.9 . . ?
H10C C100 H10D 108.3 . . ?
C102 C101 S11 109.6(16) . . ?
C102 C101 C103 110(2) . . ?
C103 C101 S11 108.9(13) . . ?
C104 C101 S11 112.4(15) . . ?
C104 C101 C102 111.0(19) . . ?
C104 C101 C103 105(2) . . ?
C101 C102 H10E 109.7 . . ?
C101 C102 H10F 109.7 . . ?
C101 C102 C105 110(2) . . ?
H10E C102 H10F 108.2 . . ?
C105 C102 H10E 109.7 . . ?
C105 C102 H10F 109.7 . . ?
C101 C103 H10G 110.3 . . ?
C101 C103 H10H 110.3 . . ?
H10G C103 H10H 108.6 . . ?
C106 C103 C101 106.9(19) . . ?
C106 C103 H10G 110.3 . . ?
C106 C103 H10H 110.3 . . ?
C101 C104 H10I 109.6 . . ?
C101 C104 H10J 109.6 . . ?
C101 C104 C107 110(2) . . ?
H10I C104 H10J 108.1 . . ?
C107 C104 H10I 109.6 . . ?
C107 C104 H10J 109.6 . . ?
C102 C105 H105 106.6 . . ?
C108 C105 C102 105(3) . . ?
C108 C105 H105 106.6 . . ?
C110 C105 C102 107(3) . . ?
C110 C105 H105 106.6 . . ?
C110 C105 C108 124(4) . . ?
C103 C106 H106 109.4 . . ?
C108 C106 C103 107(3) . . ?
C108 C106 H106 109.4 . . ?
C109 C106 C103 106(3) . . ?
C109 C106 H106 109.4 . . ?
C109 C106 C108 115(3) . . ?
C104 C107 H107 109.9 . . ?
C104 C107 C109 102(2) . . ?
C109 C107 H107 109.9 . . ?
C110 C107 C104 108(2) . . ?
C110 C107 H107 109.9 . . ?
C110 C107 C109 116(3) . . ?
C105 C108 C106 108(4) . . ?
C105 C108 H10K 110.1 . . ?
C105 C108 H10L 110.1 . . ?
C106 C108 H10K 110.1 . . ?
C106 C108 H10L 110.1 . . ?
H10K C108 H10L 108.4 . . ?
C106 C109 C107 110(3) . . ?
C106 C109 H10M 109.7 . . ?
C106 C109 H10N 109.7 . . ?
C107 C109 H10M 109.7 . . ?
C107 C109 H10N 109.7 . . ?
H10M C109 H10N 108.2 . . ?
C105 C110 C107 105(3) . . ?
C105 C110 H11A 110.7 . . ?
C105 C110 H11B 110.7 . . ?
C107 C110 H11A 110.7 . . ?
C107 C110 H11B 110.7 . . ?
H11A C110 H11B 108.8 . . ?
C112 C111 S12 110.8(16) . . ?
C112 C111 C114 110.2(16) . . ?
C113 C111 S12 107.4(15) . . ?
C113 C111 C112 107.8(19) . . ?
C113 C111 C114 110(2) . . ?
C114 C111 S12 110.2(16) . . ?
C111 C112 H11C 109.5 . . ?
C111 C112 H11D 109.5 . . ?
H11C C112 H11D 108.1 . . ?
C115 C112 C111 111(2) . . ?
C115 C112 H11C 109.5 . . ?
C115 C112 H11D 109.5 . . ?
C111 C113 H11E 110.2 . . ?
C111 C113 H11F 110.2 . . ?
C111 C113 C116 107(2) . . ?
H11E C113 H11F 108.5 . . ?
C116 C113 H11E 110.2 . . ?
C116 C113 H11F 110.2 . . ?
C111 C114 H11G 110.9 . . ?
C111 C114 H11H 110.9 . . ?
H11G C114 H11H 108.9 . . ?
C117 C114 C111 104(2) . . ?
C117 C114 H11G 110.9 . . ?
C117 C114 H11H 110.9 . . ?
C112 C115 H115 109.4 . . ?
C112 C115 C118 110(2) . . ?
C112 C115 C120 107(2) . . ?
C118 C115 H115 109.4 . . ?
C118 C115 C120 112(3) . . ?
C120 C115 H115 109.4 . . ?
C113 C116 H116 109.1 . . ?
C113 C116 C119 110(2) . . ?
C118 C116 C113 107(3) . . ?
C118 C116 H116 109.1 . . ?
C118 C116 C119 113(3) . . ?
C119 C116 H116 109.1 . . ?
C114 C117 H117 105.1 . . ?
C114 C117 C119 113(2) . . ?
C114 C117 C120 114(2) . . ?
C119 C117 H117 105.1 . . ?
C119 C117 C120 114(2) . . ?
C120 C117 H117 105.1 . . ?
C115 C118 H11I 109.7 . . ?
C115 C118 H11J 109.7 . . ?
C116 C118 C115 110(2) . . ?
C116 C118 H11I 109.7 . . ?
C116 C118 H11J 109.7 . . ?
H11I C118 H11J 108.2 . . ?
C116 C119 H11K 110.9 . . ?
C116 C119 H11L 110.9 . . ?
C117 C119 C116 104(3) . . ?
C117 C119 H11K 110.9 . . ?
C117 C119 H11L 110.9 . . ?
H11K C119 H11L 108.9 . . ?
C115 C120 H12C 110.6 . . ?
C115 C120 H12D 110.6 . . ?
C117 C120 C115 106(2) . . ?
C117 C120 H12C 110.6 . . ?
C117 C120 H12D 110.6 . . ?
H12C C120 H12D 108.7 . . ?
C122 C121 S13 107.1(18) . . ?
C122 C121 C123 113(3) . . ?
C122 C121 C124 108(2) . . ?
C123 C121 S13 110.4(15) . . ?
C123 C121 C124 112(2) . . ?
C124 C121 S13 106.6(17) . . ?
C121 C122 H12E 110.0 . . ?
C121 C122 H12F 110.0 . . ?
C121 C122 C125 109(3) . . ?
H12E C122 H12F 108.3 . . ?
C125 C122 H12E 110.0 . . ?
C125 C122 H12F 110.0 . . ?
C121 C123 H12G 110.5 . . ?
C121 C123 H12H 110.5 . . ?
H12G C123 H12H 108.6 . . ?
C126 C123 C121 106(2) . . ?
C126 C123 H12G 110.5 . . ?
C126 C123 H12H 110.5 . . ?
C121 C124 H12I 111.2 . . ?
C121 C124 H12J 111.2 . . ?
C121 C124 C127 103(3) . . ?
H12I C124 H12J 109.1 . . ?
C127 C124 H12I 111.2 . . ?
C127 C124 H12J 111.2 . . ?
C122 C125 H125 111.6 . . ?
C128 C125 C122 107(3) . . ?
C128 C125 H125 111.6 . . ?
C128 C125 C130 108(4) . . ?
C130 C125 C122 107(4) . . ?
C130 C125 H125 111.6 . . ?
C123 C126 H126 109.9 . . ?
C128 C126 C123 107(3) . . ?
C128 C126 H126 109.9 . . ?
C129 C126 C123 115(4) . . ?
C129 C126 H126 109.9 . . ?
C129 C126 C128 105(3) . . ?
C124 C127 H127 105.5 . . ?
C129 C127 C124 104(3) . . ?
C129 C127 H127 105.5 . . ?
C130 C127 C124 116(4) . . ?
C130 C127 H127 105.5 . . ?
C130 C127 C129 120(4) . . ?
C125 C128 C126 117(4) . . ?
C125 C128 H12K 108.1 . . ?
C125 C128 H12L 108.1 . . ?
C126 C128 H12K 108.1 . . ?
C126 C128 H12L 108.1 . . ?
H12K C128 H12L 107.3 . . ?
C126 C129 C127 106(3) . . ?
C126 C129 H12M 110.6 . . ?
C126 C129 H12N 110.6 . . ?
C127 C129 H12M 110.6 . . ?
C127 C129 H12N 110.6 . . ?
H12M C129 H12N 108.7 . . ?
C125 C130 H13C 110.2 . . ?
C125 C130 H13D 110.2 . . ?
C127 C130 C125 108(4) . . ?
C127 C130 H13C 110.2 . . ?
C127 C130 H13D 110.2 . . ?
H13C C130 H13D 108.5 . . ?
C132 C131 S14 110.3(13) . . ?
C133 C131 S14 110.1(13) . . ?
C133 C131 C132 110.5 . . ?
C133 C131 C134 112.5 . . ?
C134 C131 S14 106.5(11) . . ?
C134 C131 C132 106.8 . . ?
C131 C132 H13E 110.1 . . ?
C131 C132 H13F 110.1 . . ?
H13E C132 H13F 108.4 . . ?
C135 C132 C131 108.0 . . ?
C135 C132 H13E 110.1 . . ?
C135 C132 H13F 110.1 . . ?
C131 C133 H13G 110.2 . . ?
C131 C133 H13H 110.2 . . ?
C131 C133 C136 107.4 . . ?
H13G C133 H13H 108.5 . . ?
C136 C133 H13G 110.2 . . ?
C136 C133 H13H 110.2 . . ?
C131 C134 H13I 109.4 . . ?
C131 C134 H13J 109.4 . . ?
H13I C134 H13J 108.0 . . ?
C137 C134 C131 111.0 . . ?
C137 C134 H13I 109.4 . . ?
C137 C134 H13J 109.4 . . ?
C132 C135 H135 108.9 . . ?
C132 C135 C138 110.5 . . ?
C132 C135 C140 106.6 . . ?
C138 C135 H135 108.9 . . ?
C138 C135 C140 113.0 . . ?
C140 C135 H135 108.9 . . ?
C133 C136 H136 106.9 . . ?
C133 C136 C138 108.4 . . ?
C133 C136 C139 112.5 . . ?
C138 C136 H136 106.9 . . ?
C138 C136 C139 114.7 . . ?
C139 C136 H136 106.9 . . ?
C134 C137 H137 108.6 . . ?
C134 C137 C139 107.0 . . ?
C139 C137 H137 108.6 . . ?
C140 C137 C134 107.2 . . ?
C140 C137 H137 108.6 . . ?
C140 C137 C139 116.6 . . ?
C135 C138 H13K 110.6 . . ?
C135 C138 H13L 110.6 . . ?
C136 C138 C135 105.9 . . ?
C136 C138 H13K 110.6 . . ?
C136 C138 H13L 110.6 . . ?
H13K C138 H13L 108.7 . . ?
C136 C139 C137 105.4 . . ?
C136 C139 H13M 110.7 . . ?
C136 C139 H13N 110.7 . . ?
C137 C139 H13M 110.7 . . ?
C137 C139 H13N 110.7 . . ?
H13M C139 H13N 108.8 . . ?
C135 C140 H14C 110.6 . . ?
C135 C140 H14D 110.6 . . ?
C137 C140 C135 105.7 . . ?
C137 C140 H14C 110.6 . . ?
C137 C140 H14D 110.6 . . ?
H14C C140 H14D 108.7 . . ?
C142 C141 S15 110.3(16) . . ?
C142 C141 C143 111.9(19) . . ?
C143 C141 S15 104.6(16) . . ?
C144 C141 S15 112.4(15) . . ?
C144 C141 C142 109(2) . . ?
C144 C141 C143 109(2) . . ?
C141 C142 H14E 109.8 . . ?
C141 C142 H14F 109.8 . . ?
C141 C142 C145 109(2) . . ?
H14E C142 H14F 108.2 . . ?
C145 C142 H14E 109.8 . . ?
C145 C142 H14F 109.8 . . ?
C141 C143 H14G 109.1 . . ?
C141 C143 H14H 109.1 . . ?
H14G C143 H14H 107.8 . . ?
C146 C143 C141 113(3) . . ?
C146 C143 H14G 109.1 . . ?
C146 C143 H14H 109.1 . . ?
C141 C144 H14I 110.4 . . ?
C141 C144 H14J 110.4 . . ?
C141 C144 C147 107(2) . . ?
H14I C144 H14J 108.6 . . ?
C147 C144 H14I 110.4 . . ?
C147 C144 H14J 110.4 . . ?
C142 C145 H145 111.4 . . ?
C142 C145 C148 109(3) . . ?
C148 C145 H145 111.4 . . ?
C150 C145 C142 104(3) . . ?
C150 C145 H145 111.4 . . ?
C150 C145 C148 110(4) . . ?
C143 C146 H146 111.2 . . ?
C143 C146 C148 111(3) . . ?
C143 C146 C149 108(2) . . ?
C148 C146 H146 111.2 . . ?
C148 C146 C149 103(4) . . ?
C149 C146 H146 111.2 . . ?
C144 C147 H147 109.5 . . ?
C144 C147 C149 111(2) . . ?
C149 C147 H147 109.5 . . ?
C150 C147 C144 107(3) . . ?
C150 C147 H147 109.5 . . ?
C150 C147 C149 110(4) . . ?
C145 C148 H14K 109.1 . . ?
C145 C148 H14L 109.1 . . ?
C146 C148 C145 113(3) . . ?
C146 C148 H14K 109.1 . . ?
C146 C148 H14L 109.1 . . ?
H14K C148 H14L 107.8 . . ?
C146 C149 H14M 110.0 . . ?
C146 C149 H14N 110.0 . . ?
C147 C149 C146 108(3) . . ?
C147 C149 H14M 110.0 . . ?
C147 C149 H14N 110.0 . . ?
H14M C149 H14N 108.4 . . ?
C145 C150 C147 117(4) . . ?
C145 C150 H15A 108.1 . . ?
C145 C150 H15B 108.1 . . ?
C147 C150 H15A 108.1 . . ?
C147 C150 H15B 108.1 . . ?
H15A C150 H15B 107.3 . . ?
C152 C151 S16 108.1(14) . . ?
C153 C151 S16 112.0(15) . . ?
C153 C151 C152 111.3(17) . . ?
C153 C151 C154 109.5(17) . . ?
C154 C151 S16 109.6(14) . . ?
C154 C151 C152 106.2(19) . . ?
C151 C152 H15C 109.7 . . ?
C151 C152 H15D 109.7 . . ?
H15C C152 H15D 108.2 . . ?
C155 C152 C151 110.0(18) . . ?
C155 C152 H15C 109.7 . . ?
C155 C152 H15D 109.7 . . ?
C151 C153 H15E 109.8 . . ?
C151 C153 H15F 109.8 . . ?
C151 C153 C156 109.5(18) . . ?
H15E C153 H15F 108.2 . . ?
C156 C153 H15E 109.8 . . ?
C156 C153 H15F 109.8 . . ?
C151 C154 H15G 109.6 . . ?
C151 C154 H15H 109.6 . . ?
H15G C154 H15H 108.1 . . ?
C157 C154 C151 110(2) . . ?
C157 C154 H15G 109.6 . . ?
C157 C154 H15H 109.6 . . ?
C152 C155 H155 109.0 . . ?
C152 C155 C158 114(2) . . ?
C152 C155 C160 105(2) . . ?
C158 C155 H155 109.0 . . ?
C158 C155 C160 111(2) . . ?
C160 C155 H155 109.0 . . ?
C153 C156 H156 107.2 . . ?
C153 C156 C158 113(2) . . ?
C153 C156 C159 110.5(19) . . ?
C158 C156 H156 107.2 . . ?
C158 C156 C159 111(2) . . ?
C159 C156 H156 107.2 . . ?
C154 C157 H157 109.1 . . ?
C159 C157 C154 109(2) . . ?
C159 C157 H157 109.1 . . ?
C160 C157 C154 108(2) . . ?
C160 C157 H157 109.1 . . ?
C160 C157 C159 113(3) . . ?
C155 C158 H15I 110.8 . . ?
C155 C158 H15J 110.8 . . ?
C156 C158 C155 105(2) . . ?
C156 C158 H15I 110.8 . . ?
C156 C158 H15J 110.8 . . ?
H15I C158 H15J 108.9 . . ?
C156 C159 H15K 110.3 . . ?
C156 C159 H15L 110.3 . . ?
C157 C159 C156 107(2) . . ?
C157 C159 H15K 110.3 . . ?
C157 C159 H15L 110.3 . . ?
H15K C159 H15L 108.6 . . ?
C155 C160 H16A 110.3 . . ?
C155 C160 H16B 110.3 . . ?
C157 C160 C155 107(2) . . ?
C157 C160 H16A 110.3 . . ?
C157 C160 H16B 110.3 . . ?
H16A C160 H16B 108.5 . . ?

loop_
_geom_bond_atom_site_label_1
_geom_bond_atom_site_label_2
_geom_bond_distance
_geom_bond_site_symmetry_2
_geom_bond_publ_flag
Cu1 Cu28 2.870(7) 2_666 ?
Cu1 Cu35 2.823(6) 2_666 ?
Cu1 S1 2.247(7) . ?
Cu1 S8 2.295(7) 2_666 ?
Cu1 S10 2.464(10) 2_666 ?
Cu2 Cu5 2.731(6) . ?
Cu2 Cu7 2.794(6) . ?
Cu2 Cu16 2.818(6) 2_666 ?
Cu2 S1 2.194(7) . ?
Cu2 S2 2.203(7) . ?
Cu3 Cu4 2.941(7) . ?
Cu3 Cu26 2.451(6) 2_666 ?
Cu3 Cu27 2.782(5) 2_666 ?
Cu3 S1 2.167(7) . ?
Cu3 S14 2.473(9) . ?
Cu4 Cu5 2.344(6) . ?
Cu4 Cu7 2.915(5) . ?
Cu4 Cu21 2.795(7) . ?
Cu4 Cu25 2.677(6) 2_666 ?
Cu4 Cu26 2.400(6) 2_666 ?
Cu4 Cu27 2.945(5) 2_666 ?
Cu4 Cu31 2.694(6) 2_666 ?
Cu4 Cu35 2.340(6) 2_666 ?
Cu5 Cu6 2.523(5) . ?
Cu5 Cu7 2.164(6) . ?
Cu5 Cu16 2.530(5) 2_666 ?
Cu5 Cu21 2.353(6) . ?
Cu5 Cu37 2.313(6) . ?
Cu6 Cu7 2.764(5) . ?
Cu6 Cu16 2.980(5) 2_666 ?
Cu6 Cu37 3.019(6) . ?
Cu6 S2 2.300(6) . ?
Cu6 S16 2.189(6) . ?
Cu7 Cu25 2.966(6) 2_666 ?
Cu7 Cu37 2.969(6) . ?
Cu7 S15 2.198(8) . ?
Cu8 Cu9 2.877(6) . ?
Cu8 Cu26 2.552(6) 2_666 ?
Cu8 S13 2.381(8) . ?
Cu8 S14 2.342(8) . ?
Cu8 S15 2.289(8) . ?
Cu9 Cu26 2.491(7) 2_666 ?
Cu9 Cu27 2.745(6) 2_666 ?
Cu9 S12 2.186(10) . ?
Cu9 S14 2.432(9) . ?
Cu10 Cu22 2.756(7) 2_666 ?
Cu10 Cu24 2.917(7) 2_666 ?
Cu10 Cu32 2.982(6) 2_666 ?
Cu10 Cu33 2.483(6) 2_666 ?
Cu10 S5 2.430(7) 2_666 ?
Cu10 S12 2.155(9) . ?
Cu11 Cu12 2.699(7) . ?
Cu11 Cu23 3.012(7) 2_666 ?
Cu11 S3 2.424(7) 2_666 ?
Cu11 S12 2.321(8) . ?
Cu11 S13 2.341(8) . ?
Cu12 Cu13 3.005(6) . ?
Cu12 Cu14 2.503(5) . ?
Cu12 Cu15 2.262(7) . ?
Cu12 Cu17 2.339(6) . ?
Cu12 Cu21 2.347(6) 2_666 ?
Cu12 Cu23 2.473(6) 2_666 ?
Cu12 Cu24 2.384(6) 2_666 ?
Cu13 Cu17 2.727(7) . ?
Cu13 Cu18 2.187(6) . ?
Cu13 Cu19 2.691(6) . ?
Cu13 Cu20 2.829(6) . ?
Cu13 Cu25 2.668(6) 2_666 ?
Cu13 S13 2.184(8) . ?
Cu14 Cu15 2.743(6) . ?
Cu14 Cu23 3.044(5) 2_666 ?
Cu14 S3 2.385(8) 2_666 ?
Cu14 S11 2.208(6) . ?
Cu15 Cu17 2.684(6) . ?
Cu15 Cu21 2.648(6) 2_666 ?
Cu15 Cu23 2.708(8) 2_666 ?
Cu15 Cu35 2.927(7) . ?
Cu15 S10 2.148(8) . ?
Cu16 S2 2.318(7) 2_666 ?
Cu16 S4 2.351(8) 2_666 ?
Cu16 S10 2.361(7) . ?
Cu17 Cu18 2.337(6) . ?
Cu17 Cu21 2.703(6) 2_666 ?
Cu17 Cu25 2.763(6) 2_666 ?
Cu17 Cu30 2.808(7) . ?
Cu17 Cu31 2.811(7) . ?
Cu17 Cu35 2.332(7) . ?
Cu18 Cu19 2.451(6) . ?
Cu18 Cu20 2.499(5) . ?
Cu18 Cu25 2.383(6) 2_666 ?
Cu18 Cu30 3.038(7) . ?
Cu18 Cu37 2.379(6) . ?
Cu18 Cu38 2.713(6) . ?
Cu19 Cu38 2.853(7) . ?
Cu19 S9 2.202(8) . ?
Cu19 S15 2.194(8) . ?
Cu20 S9 2.268(9) . ?
Cu20 S11 2.175(7) . ?
Cu21 Cu22 2.894(7) . ?
Cu21 Cu24 2.650(8) . ?
Cu21 Cu36 2.323(5) . ?
Cu21 Cu37 2.669(6) . ?
Cu22 Cu24 2.949(6) . ?
Cu22 Cu33 2.191(5) . ?
Cu22 Cu34 2.774(6) . ?
Cu22 Cu37 2.892(6) . ?
Cu22 S4 2.175(6) . ?
Cu23 S3 2.180(7) . ?
Cu23 S4 2.150(8) . ?
Cu24 Cu25 2.745(7) . ?
Cu24 Cu26 2.429(7) . ?
Cu24 Cu27 2.939(6) . ?
Cu24 Cu31 2.590(7) . ?
Cu24 Cu33 2.362(6) . ?
Cu25 Cu26 2.341(7) . ?
Cu25 Cu36 2.334(5) . ?
Cu25 Cu37 2.674(7) 2_666 ?
Cu26 Cu27 2.169(5) . ?
Cu27 Cu28 3.030(5) . ?
Cu27 Cu31 2.891(7) . ?
Cu27 S7 2.175(6) . ?
Cu28 Cu29 3.010(6) . ?
Cu28 Cu30 2.672(7) . ?
Cu28 Cu35 2.479(6) . ?
Cu28 S7 2.145(7) . ?
Cu28 S8 2.186(7) . ?
Cu29 Cu30 2.808(6) . ?
Cu29 Cu35 2.498(5) . ?
Cu29 S8 2.265(7) . ?
Cu29 S11 2.181(7) . ?
Cu30 Cu31 2.679(6) . ?
Cu30 Cu35 2.241(6) . ?
Cu30 S6 2.172(8) . ?
Cu31 Cu33 2.292(6) . ?
Cu31 Cu35 2.358(6) . ?
Cu31 Cu36 2.332(4) . ?
Cu31 Cu37 2.786(7) . ?
Cu32 Cu33 2.521(5) . ?
Cu32 Cu34 2.839(5) . ?
Cu32 S5 2.282(7) . ?
Cu32 S6 2.437(9) . ?
Cu32 S7 2.285(7) . ?
Cu33 Cu34 2.559(6) . ?
Cu33 Cu37 2.394(7) . ?
Cu34 S5 2.339(8) . ?
Cu34 S16 2.215(8) . ?
Cu38 S6 2.368(9) . ?
Cu38 S9 2.339(9) . ?
Cu38 S16 2.266(6) . ?
S1 C1 1.891(19) . ?
S2 C11 1.86(2) . ?
S3 C21 1.836(12) . ?
S4 C31 1.86(2) . ?
S5 C41 1.826(19) . ?
S6 C51 1.888(10) . ?
S7 C61 1.90(2) . ?
S8 C71 1.858(18) . ?
S9 C81 1.826(13) . ?
S10 C91 1.852(19) . ?
S11 C101 1.859(17) . ?
S12 C111 1.88(2) . ?
S13 C121 1.869(19) . ?
S14 C131 1.826(15) . ?
S15 C141 1.86(2) . ?
S16 C151 1.852(18) . ?
C1 C2 1.52(3) . ?
C1 C3 1.47(3) . ?
C1 C4 1.56(3) . ?
C2 H2A 0.9900 . ?
C2 H2B 0.9900 . ?
C2 C5 1.52(4) . ?
C3 H3A 0.9900 . ?
C3 H3B 0.9900 . ?
C3 C6 1.61(3) . ?
C4 H4A 0.9900 . ?
C4 H4B 0.9900 . ?
C4 C7 1.44(4) . ?
C5 H5 1.0000 . ?
C5 C8 1.64(4) . ?
C5 C10 1.61(5) . ?
C6 H6 1.0000 . ?
C6 C8 1.37(6) . ?
C6 C9 1.53(6) . ?
C7 H7 1.0000 . ?
C7 C9 1.56(6) . ?
C7 C10 1.49(6) . ?
C8 H8A 0.9900 . ?
C8 H8B 0.9900 . ?
C9 H9A 0.9900 . ?
C9 H9B 0.9900 . ?
C10 H10A 0.9900 . ?
C10 H10B 0.9900 . ?
C11 C12 1.39(4) . ?
C11 C13 1.46(3) . ?
C11 C14 1.55(3) . ?
C12 H12A 0.9900 . ?
C12 H12B 0.9900 . ?
C12 C15 1.67(4) . ?
C13 H13A 0.9900 . ?
C13 H13B 0.9900 . ?
C13 C16 1.43(4) . ?
C14 H14A 0.9900 . ?
C14 H14B 0.9900 . ?
C14 C17 1.48(4) . ?
C15 H15 1.0000 . ?
C15 C18 1.60(8) . ?
C15 C20 1.54(6) . ?
C16 H16 1.0000 . ?
C16 C18 1.63(6) . ?
C16 C19 1.68(5) . ?
C17 H17 1.0000 . ?
C17 C19 1.46(5) . ?
C17 C20 1.52(6) . ?
C18 H18A 0.9900 . ?
C18 H18B 0.9900 . ?
C19 H19A 0.9900 . ?
C19 H19B 0.9900 . ?
C20 H20A 0.9900 . ?
C20 H20B 0.9900 . ?
C21 C22 1.5945 . ?
C21 C23 1.4755 . ?
C21 C24 1.5725 . ?
C22 H22A 0.9900 . ?
C22 H22B 0.9900 . ?
C22 C25 1.4885 . ?
C23 H23A 0.9900 . ?
C23 H23B 0.9900 . ?
C23 C26 1.5450 . ?
C24 H24A 0.9900 . ?
C24 H24B 0.9900 . ?
C24 C27 1.5290 . ?
C25 H25 1.0000 . ?
C25 C28 1.5727 . ?
C25 C30 1.7197 . ?
C26 H26 1.0000 . ?
C26 C28 1.5528 . ?
C26 C29 1.5588 . ?
C27 H27 1.0000 . ?
C27 C29 1.6176 . ?
C27 C30 1.4866 . ?
C28 H28A 0.9900 . ?
C28 H28B 0.9900 . ?
C29 H29A 0.9900 . ?
C29 H29B 0.9900 . ?
C30 H30A 0.9900 . ?
C30 H30B 0.9900 . ?
C31 C32 1.40(4) . ?
C31 C33 1.54(4) . ?
C31 C34 1.48(3) . ?
C32 H32A 0.9900 . ?
C32 H32B 0.9900 . ?
C32 C35 1.57(4) . ?
C33 H33A 0.9900 . ?
C33 H33B 0.9900 . ?
C33 C36 1.61(4) . ?
C34 H34A 0.9900 . ?
C34 H34B 0.9900 . ?
C34 C37 1.62(4) . ?
C35 H35 1.0000 . ?
C35 C38 1.48(7) . ?
C35 C40 1.50(5) . ?
C36 H36 1.0000 . ?
C36 C38 1.56(5) . ?
C36 C39 1.58(4) . ?
C37 H37 1.0000 . ?
C37 C39 1.53(4) . ?
C37 C40 1.52(5) . ?
C38 H38A 0.9900 . ?
C38 H38B 0.9900 . ?
C39 H39A 0.9900 . ?
C39 H39B 0.9900 . ?
C40 H40A 0.9900 . ?
C40 H40B 0.9900 . ?
C41 C42 1.43(3) . ?
C41 C43 1.44(4) . ?
C41 C44 1.66(4) . ?
C42 H42A 0.9900 . ?
C42 H42B 0.9900 . ?
C42 C45 1.72(5) . ?
C43 H43A 0.9900 . ?
C43 H43B 0.9900 . ?
C43 C46 1.59(4) . ?
C44 H44A 0.9900 . ?
C44 H44B 0.9900 . ?
C44 C47 1.64(4) . ?
C45 H45 1.0000 . ?
C45 C48 1.78(6) . ?
C45 C50 1.14(6) . ?
C46 H46 1.0000 . ?
C46 C48 1.51(4) . ?
C46 C49 1.52(4) . ?
C47 H47 1.0000 . ?
C47 C49 1.50(4) . ?
C47 C50 1.47(5) . ?
C48 H48A 0.9900 . ?
C48 H48B 0.9900 . ?
C49 H49A 0.9900 . ?
C49 H49B 0.9900 . ?
C50 H50A 0.9900 . ?
C50 H50B 0.9900 . ?
C51 C52 1.5856 . ?
C51 C53 1.4632 . ?
C51 C54 1.5802 . ?
C52 H52A 0.9900 . ?
C52 H52B 0.9900 . ?
C52 C55 1.5028 . ?
C53 H53A 0.9900 . ?
C53 H53B 0.9900 . ?
C53 C56 1.5667 . ?
C54 H54A 0.9900 . ?
C54 H54B 0.9900 . ?
C54 C57 1.5397 . ?
C55 H55 1.0000 . ?
C55 C58 1.5358 . ?
C55 C60 1.7499 . ?
C56 H56 1.0000 . ?
C56 C58 1.5313 . ?
C56 C59 1.5699 . ?
C57 H57 1.0000 . ?
C57 C59 1.6106 . ?
C57 C60 1.4456 . ?
C58 H58A 0.9900 . ?
C58 H58B 0.9900 . ?
C59 H59A 0.9900 . ?
C59 H59B 0.9900 . ?
C60 H60A 0.9900 . ?
C60 H60B 0.9900 . ?
C61 C62 1.46(3) . ?
C61 C63 1.48(3) . ?
C61 C64 1.49(3) . ?
C62 H62A 0.9900 . ?
C62 H62B 0.9900 . ?
C62 C65 1.53(4) . ?
C63 H63A 0.9900 . ?
C63 H63B 0.9900 . ?
C63 C66 1.42(3) . ?
C64 H64A 0.9900 . ?
C64 H64B 0.9900 . ?
C64 C67 1.56(4) . ?
C65 H65 1.0000 . ?
C65 C68 1.34(5) . ?
C65 C70 1.57(5) . ?
C66 H66 1.0000 . ?
C66 C68 1.63(5) . ?
C66 C69 1.50(3) . ?
C67 H67 1.0000 . ?
C67 C69 1.58(4) . ?
C67 C70 1.61(4) . ?
C68 H68A 0.9900 . ?
C68 H68B 0.9900 . ?
C69 H69A 0.9900 . ?
C69 H69B 0.9900 . ?
C70 H70A 0.9900 . ?
C70 H70B 0.9900 . ?
C71 C72 1.58(3) . ?
C71 C73 1.45(4) . ?
C71 C74 1.51(3) . ?
C72 H72A 0.9900 . ?
C72 H72B 0.9900 . ?
C72 C75 1.58(3) . ?
C73 H73A 0.9900 . ?
C73 H73B 0.9900 . ?
C73 C76 1.56(4) . ?
C74 H74A 0.9900 . ?
C74 H74B 0.9900 . ?
C74 C77 1.52(4) . ?
C75 H75 1.0000 . ?
C75 C78 1.43(4) . ?
C75 C80 1.53(4) . ?
C76 H76 1.0000 . ?
C76 C78 1.56(5) . ?
C76 C79 1.32(6) . ?
C77 H77 1.0000 . ?
C77 C79 1.90(8) . ?
C77 C80 1.52(6) . ?
C78 H78A 0.9900 . ?
C78 H78B 0.9900 . ?
C79 H79A 0.9900 . ?
C79 H79B 0.9900 . ?
C80 H80A 0.9900 . ?
C80 H80B 0.9900 . ?
C81 C82 1.5946 . ?
C81 C83 1.4751 . ?
C81 C84 1.5721 . ?
C82 H82A 0.9900 . ?
C82 H82B 0.9900 . ?
C82 C85 1.4890 . ?
C83 H83A 0.9900 . ?
C83 H83B 0.9900 . ?
C83 C86 1.5441 . ?
C84 H84A 0.9900 . ?
C84 H84B 0.9900 . ?
C84 C87 1.5296 . ?
C85 H85 1.0000 . ?
C85 C88 1.5726 . ?
C85 C90 1.7202 . ?
C86 H86 1.0000 . ?
C86 C88 1.5517 . ?
C86 C89 1.5588 . ?
C87 H87 1.0000 . ?
C87 C89 1.6176 . ?
C87 C90 1.4857 . ?
C88 H88A 0.9900 . ?
C88 H88B 0.9900 . ?
C89 H89A 0.9900 . ?
C89 H89B 0.9900 . ?
C90 H90A 0.9900 . ?
C90 H90B 0.9900 . ?
C91 C92 1.48(3) . ?
C91 C93 1.50(4) . ?
C91 C94 1.49(3) . ?
C92 H92A 0.9900 . ?
C92 H92B 0.9900 . ?
C92 C95 1.43(3) . ?
C93 H93A 0.9900 . ?
C93 H93B 0.9900 . ?
C93 C96 1.54(4) . ?
C94 H94A 0.9900 . ?
C94 H94B 0.9900 . ?
C94 C97 1.52(5) . ?
C95 H95 1.0000 . ?
C95 C98 1.51(4) . ?
C95 C100 1.47(5) . ?
C96 H96 1.0000 . ?
C96 C98 1.51(5) . ?
C96 C99 1.47(6) . ?
C97 H97 1.0000 . ?
C97 C99 1.44(6) . ?
C97 C100 1.55(5) . ?
C98 H98A 0.9900 . ?
C98 H98B 0.9900 . ?
C99 H99A 0.9900 . ?
C99 H99B 0.9900 . ?
C100 H10C 0.9900 . ?
C100 H10D 0.9900 . ?
C101 C102 1.53(4) . ?
C101 C103 1.60(3) . ?
C101 C104 1.50(3) . ?
C102 H10E 0.9900 . ?
C102 H10F 0.9900 . ?
C102 C105 1.55(3) . ?
C103 H10G 0.9900 . ?
C103 H10H 0.9900 . ?
C103 C106 1.59(4) . ?
C104 H10I 0.9900 . ?
C104 H10J 0.9900 . ?
C104 C107 1.57(3) . ?
C105 H105 1.0000 . ?
C105 C108 1.47(5) . ?
C105 C110 1.44(5) . ?
C106 H106 1.0000 . ?
C106 C108 1.59(6) . ?
C106 C109 1.43(4) . ?
C107 H107 1.0000 . ?
C107 C109 1.61(4) . ?
C107 C110 1.56(5) . ?
C108 H10K 0.9900 . ?
C108 H10L 0.9900 . ?
C109 H10M 0.9900 . ?
C109 H10N 0.9900 . ?
C110 H11A 0.9900 . ?
C110 H11B 0.9900 . ?
C111 C112 1.53(3) . ?
C111 C113 1.50(3) . ?
C111 C114 1.57(3) . ?
C112 H11C 0.9900 . ?
C112 H11D 0.9900 . ?
C112 C115 1.44(3) . ?
C113 H11E 0.9900 . ?
C113 H11F 0.9900 . ?
C113 C116 1.53(4) . ?
C114 H11G 0.9900 . ?
C114 H11H 0.9900 . ?
C114 C117 1.43(3) . ?
C115 H115 1.0000 . ?
C115 C118 1.48(4) . ?
C115 C120 1.55(4) . ?
C116 H116 1.0000 . ?
C116 C118 1.47(4) . ?
C116 C119 1.57(4) . ?
C117 H117 1.0000 . ?
C117 C119 1.47(4) . ?
C117 C120 1.49(4) . ?
C118 H11I 0.9900 . ?
C118 H11J 0.9900 . ?
C119 H11K 0.9900 . ?
C119 H11L 0.9900 . ?
C120 H12C 0.9900 . ?
C120 H12D 0.9900 . ?
C121 C122 1.49(4) . ?
C121 C123 1.54(4) . ?
C121 C124 1.54(4) . ?
C122 H12E 0.9900 . ?
C122 H12F 0.9900 . ?
C122 C125 1.60(4) . ?
C123 H12G 0.9900 . ?
C123 H12H 0.9900 . ?
C123 C126 1.52(3) . ?
C124 H12I 0.9900 . ?
C124 H12J 0.9900 . ?
C124 C127 1.62(4) . ?
C125 H125 1.0000 . ?
C125 C128 1.47(6) . ?
C125 C130 1.51(6) . ?
C126 H126 1.0000 . ?
C126 C128 1.50(6) . ?
C126 C129 1.48(5) . ?
C127 H127 1.0000 . ?
C127 C129 1.56(6) . ?
C127 C130 1.32(6) . ?
C128 H12K 0.9900 . ?
C128 H12L 0.9900 . ?
C129 H12M 0.9900 . ?
C129 H12N 0.9900 . ?
C130 H13C 0.9900 . ?
C130 H13D 0.9900 . ?
C131 C132 1.5936 . ?
C131 C133 1.4759 . ?
C131 C134 1.5728 . ?
C132 H13E 0.9900 . ?
C132 H13F 0.9900 . ?
C132 C135 1.4884 . ?
C133 H13G 0.9900 . ?
C133 H13H 0.9900 . ?
C133 C136 1.5458 . ?
C134 H13I 0.9900 . ?
C134 H13J 0.9900 . ?
C134 C137 1.5298 . ?
C135 H135 1.0000 . ?
C135 C138 1.5728 . ?
C135 C140 1.7196 . ?
C136 H136 1.0000 . ?
C136 C138 1.5514 . ?
C136 C139 1.5579 . ?
C137 H137 1.0000 . ?
C137 C139 1.6179 . ?
C137 C140 1.4861 . ?
C138 H13K 0.9900 . ?
C138 H13L 0.9900 . ?
C139 H13M 0.9900 . ?
C139 H13N 0.9900 . ?
C140 H14C 0.9900 . ?
C140 H14D 0.9900 . ?
C141 C142 1.49(3) . ?
C141 C143 1.55(4) . ?
C141 C144 1.48(4) . ?
C142 H14E 0.9900 . ?
C142 H14F 0.9900 . ?
C142 C145 1.56(4) . ?
C143 H14G 0.9900 . ?
C143 H14H 0.9900 . ?
C143 C146 1.46(4) . ?
C144 H14I 0.9900 . ?
C144 H14J 0.9900 . ?
C144 C147 1.55(4) . ?
C145 H145 1.0000 . ?
C145 C148 1.57(7) . ?
C145 C150 1.37(6) . ?
C146 H146 1.0000 . ?
C146 C148 1.51(5) . ?
C146 C149 1.57(5) . ?
C147 H147 1.0000 . ?
C147 C149 1.55(5) . ?
C147 C150 1.45(5) . ?
C148 H14K 0.9900 . ?
C148 H14L 0.9900 . ?
C149 H14M 0.9900 . ?
C149 H14N 0.9900 . ?
C150 H15A 0.9900 . ?
C150 H15B 0.9900 . ?
C151 C152 1.58(3) . ?
C151 C153 1.45(3) . ?
C151 C154 1.54(3) . ?
C152 H15C 0.9900 . ?
C152 H15D 0.9900 . ?
C152 C155 1.45(3) . ?
C153 H15E 0.9900 . ?
C153 H15F 0.9900 . ?
C153 C156 1.50(3) . ?
C154 H15G 0.9900 . ?
C154 H15H 0.9900 . ?
C154 C157 1.54(3) . ?
C155 H155 1.0000 . ?
C155 C158 1.55(5) . ?
C155 C160 1.66(5) . ?
C156 H156 1.0000 . ?
C156 C158 1.53(3) . ?
C156 C159 1.55(4) . ?
C157 H157 1.0000 . ?
C157 C159 1.53(4) . ?
C157 C160 1.50(4) . ?
C158 H15I 0.9900 . ?
C158 H15J 0.9900 . ?
C159 H15K 0.9900 . ?
C159 H15L 0.9900 . ?
C160 H16A 0.9900 . ?
C160 H16B 0.9900 . ?

loop_
_geom_torsion_atom_site_label_1
_geom_torsion_atom_site_label_2
_geom_torsion_atom_site_label_3
_geom_torsion_atom_site_label_4
_geom_torsion
_geom_torsion_site_symmetry_1
_geom_torsion_site_symmetry_2
_geom_torsion_site_symmetry_3
_geom_torsion_site_symmetry_4
_geom_torsion_publ_flag
Cu1 S1 C1 C2 39.3(15) . . . . ?
Cu1 S1 C1 C3 -78.7(16) . . . . ?
Cu1 S1 C1 C4 157.0(17) . . . . ?
Cu1 S8 C71 C72 118.6(15) 2_666 . . . ?
Cu1 S8 C71 C73 0(2) 2_666 . . . ?
Cu1 S8 C71 C74 -123(2) 2_666 . . . ?
Cu1 S10 C91 C92 -60(2) 2_666 . . . ?
Cu1 S10 C91 C93 170.7(17) 2_666 . . . ?
Cu1 S10 C91 C94 52.2(18) 2_666 . . . ?
Cu2 S1 C1 C2 -64.6(14) . . . . ?
Cu2 S1 C1 C3 177.3(14) . . . . ?
Cu2 S1 C1 C4 53.0(19) . . . . ?
Cu2 S2 C11 C12 101(2) . . . . ?
Cu2 S2 C11 C13 -16(3) . . . . ?
Cu2 S2 C11 C14 -135.5(16) . . . . ?
Cu3 S1 C1 C2 179.0(12) . . . . ?
Cu3 S1 C1 C3 60.9(17) . . . . ?
Cu3 S1 C1 C4 -63.4(19) . . . . ?
Cu3 S14 C131 C132 -141.3(13) . . . . ?
Cu3 S14 C131 C133 -19.1(16) . . . . ?
Cu3 S14 C131 C134 103.1(14) . . . . ?
Cu6 S2 C11 C12 -101(2) . . . . ?
Cu6 S2 C11 C13 142.8(19) . . . . ?
Cu6 S2 C11 C14 23(2) . . . . ?
Cu6 S16 C151 C152 176.0(14) . . . . ?
Cu6 S16 C151 C153 -61.0(16) . . . . ?
Cu6 S16 C151 C154 60.7(16) . . . . ?
Cu7 S15 C141 C142 57.0(19) . . . . ?
Cu7 S15 C141 C143 177.6(12) . . . . ?
Cu7 S15 C141 C144 -65(2) . . . . ?
Cu8 S13 C121 C122 -90(2) . . . . ?
Cu8 S13 C121 C123 33(2) . . . . ?
Cu8 S13 C121 C124 155.1(17) . . . . ?
Cu8 S14 C131 C132 111.4(12) . . . . ?
Cu8 S14 C131 C133 -126.3(12) . . . . ?
Cu8 S14 C131 C134 -4.1(15) . . . . ?
Cu8 S15 C141 C142 177.8(16) . . . . ?
Cu8 S15 C141 C143 -61.6(15) . . . . ?
Cu8 S15 C141 C144 56(2) . . . . ?
Cu9 S12 C111 C112 -179.9(12) . . . . ?
Cu9 S12 C111 C113 62.6(17) . . . . ?
Cu9 S12 C111 C114 -57.7(16) . . . . ?
Cu9 S14 C131 C132 13.2(15) . . . . ?
Cu9 S14 C131 C133 135.4(12) . . . . ?
Cu9 S14 C131 C134 -102.4(13) . . . . ?
Cu10 S5 C41 C42 81(3) 2_666 . . . ?
Cu10 S5 C41 C43 -145.3(16) 2_666 . . . ?
Cu10 S5 C41 C44 -28(2) 2_666 . . . ?
Cu10 S12 C111 C112 -66.4(16) . . . . ?
Cu10 S12 C111 C113 176.1(13) . . . . ?
Cu10 S12 C111 C114 55.8(17) . . . . ?
Cu11 S3 C21 C22 -123.9(9) 2_666 . . . ?
Cu11 S3 C21 C23 -3.9(11) 2_666 . . . ?
Cu11 S3 C21 C24 120.5(9) 2_666 . . . ?
Cu11 S12 C111 C112 83.1(15) . . . . ?
Cu11 S12 C111 C113 -34.3(18) . . . . ?
Cu11 S12 C111 C114 -154.7(13) . . . . ?
Cu11 S13 C121 C122 56(2) . . . . ?
Cu11 S13 C121 C123 179(2) . . . . ?
Cu11 S13 C121 C124 -59(2) . . . . ?
Cu13 S13 C121 C122 175(2) . . . . ?
Cu13 S13 C121 C123 -62(2) . . . . ?
Cu13 S13 C121 C124 60(2) . . . . ?
Cu14 S3 C21 C22 8.1(12) 2_666 . . . ?
Cu14 S3 C21 C23 128.2(10) 2_666 . . . ?
Cu14 S3 C21 C24 -107.5(10) 2_666 . . . ?
Cu14 S11 C101 C102 57.9(18) . . . . ?
Cu14 S11 C101 C103 -62(2) . . . . ?
Cu14 S11 C101 C104 -178.2(15) . . . . ?
Cu15 S10 C91 C92 62(2) . . . . ?
Cu15 S10 C91 C93 -67(2) . . . . ?
Cu15 S10 C91 C94 174.1(14) . . . . ?
Cu16 S2 C11 C12 6(2) 2_666 . . . ?
Cu16 S2 C11 C13 -111(2) 2_666 . . . ?
Cu16 S2 C11 C14 129.3(17) 2_666 . . . ?
Cu16 S4 C31 C32 -174.1(16) 2_666 . . . ?
Cu16 S4 C31 C33 -53(2) 2_666 . . . ?
Cu16 S4 C31 C34 69.4(19) 2_666 . . . ?
Cu16 S10 C91 C92 160.0(19) . . . . ?
Cu16 S10 C91 C93 30(2) . . . . ?
Cu16 S10 C91 C94 -88.1(17) . . . . ?
Cu19 S9 C81 C82 -134.6(8) . . . . ?
Cu19 S9 C81 C83 -13.5(11) . . . . ?
Cu19 S9 C81 C84 108.4(9) . . . . ?
Cu19 S15 C141 C142 -44(2) . . . . ?
Cu19 S15 C141 C143 76.5(15) . . . . ?
Cu19 S15 C141 C144 -165.8(18) . . . . ?
Cu20 S9 C81 C82 -8.8(13) . . . . ?
Cu20 S9 C81 C83 112.2(10) . . . . ?
Cu20 S9 C81 C84 -125.9(10) . . . . ?
Cu20 S11 C101 C102 -63.5(18) . . . . ?
Cu20 S11 C101 C103 176.4(18) . . . . ?
Cu20 S11 C101 C104 60.4(18) . . . . ?
Cu22 S4 C31 C32 -57(2) . . . . ?
Cu22 S4 C31 C33 65(2) . . . . ?
Cu22 S4 C31 C34 -173.1(15) . . . . ?
Cu23 S3 C21 C22 126.4(8) . . . . ?
Cu23 S3 C21 C23 -113.5(9) . . . . ?
Cu23 S3 C21 C24 10.8(10) . . . . ?
Cu23 S4 C31 C32 48(2) . . . . ?
Cu23 S4 C31 C33 169.6(17) . . . . ?
Cu23 S4 C31 C34 -68.4(19) . . . . ?
Cu28 S8 C71 C72 -139.1(13) . . . . ?
Cu28 S8 C71 C73 102.6(17) . . . . ?
Cu28 S8 C71 C74 -20(2) . . . . ?
Cu29 S8 C71 C72 -25.8(19) . . . . ?
Cu29 S8 C71 C73 -144.2(15) . . . . ?
Cu29 S8 C71 C74 93(2) . . . . ?
Cu29 S11 C101 C102 176.9(16) . . . . ?
Cu29 S11 C101 C103 57(2) . . . . ?
Cu29 S11 C101 C104 -59.2(18) . . . . ?
Cu30 S6 C51 C52 -57.9(8) . . . . ?
Cu30 S6 C51 C53 64.5(8) . . . . ?
Cu30 S6 C51 C54 -173.2(6) . . . . ?
Cu32 S5 C41 C42 -25(3) . . . . ?
Cu32 S5 C41 C43 108.1(17) . . . . ?
Cu32 S5 C41 C44 -134.9(14) . . . . ?
Cu32 S6 C51 C52 34.7(7) . . . . ?
Cu32 S6 C51 C53 157.1(6) . . . . ?
Cu32 S6 C51 C54 -80.6(7) . . . . ?
Cu34 S5 C41 C42 -122(3) . . . . ?
Cu34 S5 C41 C43 12(2) . . . . ?
Cu34 S5 C41 C44 128.6(15) . . . . ?
Cu34 S16 C151 C152 60.8(17) . . . . ?
Cu34 S16 C151 C153 -176.2(13) . . . . ?
Cu34 S16 C151 C154 -54.5(15) . . . . ?
Cu38 S6 C51 C52 -177.5(6) . . . . ?
Cu38 S6 C51 C53 -55.1(8) . . . . ?
Cu38 S6 C51 C54 67.2(8) . . . . ?
Cu38 S9 C81 C82 121.0(9) . . . . ?
Cu38 S9 C81 C83 -117.9(9) . . . . ?
Cu38 S9 C81 C84 4.0(12) . . . . ?
Cu38 S16 C151 C152 -38.2(18) . . . . ?
Cu38 S16 C151 C153 84.8(15) . . . . ?
Cu38 S16 C151 C154 -153.5(12) . . . . ?
S1 C1 C2 C5 178.8(16) . . . . ?
S1 C1 C3 C6 180(2) . . . . ?
S1 C1 C4 C7 179(3) . . . . ?
S2 C11 C12 C15 178(3) . . . . ?
S2 C11 C13 C16 -173(3) . . . . ?
S2 C11 C14 C17 179(3) . . . . ?
S3 C21 C22 C25 180.0(10) . . . . ?
S3 C21 C23 C26 179.7(9) . . . . ?
S3 C21 C24 C27 177.4(9) . . . . ?
S4 C31 C32 C35 177(2) . . . . ?
S4 C31 C33 C36 171(2) . . . . ?
S4 C31 C34 C37 179(2) . . . . ?
S5 C41 C42 C45 -171(3) . . . . ?
S5 C41 C43 C46 177.5(18) . . . . ?
S5 C41 C44 C47 177.3(18) . . . . ?
S6 C51 C52 C55 -177.8(8) . . . . ?
S6 C51 C53 C56 176.5(8) . . . . ?
S6 C51 C54 C57 179.4(8) . . . . ?
S7 C61 C62 C65 176(2) . . . . ?
S7 C61 C63 C66 -178.2(17) . . . . ?
S7 C61 C64 C67 178.9(16) . . . . ?
S8 C71 C72 C75 -179.9(17) . . . . ?
S8 C71 C73 C76 -177(2) . . . . ?
S8 C71 C74 C77 -177(3) . . . . ?
S9 C81 C82 C85 179.6(11) . . . . ?
S9 C81 C83 C86 176.2(10) . . . . ?
S9 C81 C84 C87 -178.5(11) . . . . ?
S10 C91 C92 C95 173(2) . . . . ?
S10 C91 C93 C96 -176(2) . . . . ?
S10 C91 C94 C97 -180(2) . . . . ?
S11 C101 C102 C105 180(2) . . . . ?
S11 C101 C103 C106 176(2) . . . . ?
S11 C101 C104 C107 -174.7(18) . . . . ?
S12 C111 C112 C115 -177.4(16) . . . . ?
S12 C111 C113 C116 -179.6(16) . . . . ?
S12 C111 C114 C117 -179.2(16) . . . . ?
S13 C121 C122 C125 -179(3) . . . . ?
S13 C121 C123 C126 176(3) . . . . ?
S13 C121 C124 C127 173(3) . . . . ?
S14 C131 C132 C135 -177.8(13) . . . . ?
S14 C131 C133 C136 175.5(12) . . . . ?
S14 C131 C134 C137 179.6(14) . . . . ?
S15 C141 C142 C145 173(3) . . . . ?
S15 C141 C143 C146 -176(2) . . . . ?
S15 C141 C144 C147 -177(2) . . . . ?
S16 C151 C152 C155 178(2) . . . . ?
S16 C151 C153 C156 -177.2(15) . . . . ?
S16 C151 C154 C157 177.2(17) . . . . ?
C1 C2 C5 C8 55(3) . . . . ?
C1 C2 C5 C10 -55(3) . . . . ?
C1 C3 C6 C8 -61(3) . . . . ?
C1 C3 C6 C9 60(4) . . . . ?
C1 C4 C7 C9 -58(4) . . . . ?
C1 C4 C7 C10 64(4) . . . . ?
C2 C1 C3 C6 63(3) . . . . ?
C2 C1 C4 C7 -64(3) . . . . ?
C2 C5 C8 C6 -55(4) . . . . ?
C2 C5 C10 C7 53(4) . . . . ?
C3 C1 C2 C5 -64(2) . . . . ?
C3 C1 C4 C7 57(3) . . . . ?
C3 C6 C8 C5 55(4) . . . . ?
C3 C6 C9 C7 -62(4) . . . . ?
C4 C1 C2 C5 59(2) . . . . ?
C4 C1 C3 C6 -57(3) . . . . ?
C4 C7 C9 C6 63(4) . . . . ?
C4 C7 C10 C5 -57(4) . . . . ?
C8 C5 C10 C7 -61(3) . . . . ?
C8 C6 C9 C7 58(3) . . . . ?
C9 C6 C8 C5 -63(4) . . . . ?
C9 C7 C10 C5 65(3) . . . . ?
C10 C5 C8 C6 62(4) . . . . ?
C10 C7 C9 C6 -59(3) . . . . ?
C11 C12 C15 C18 59(4) . . . . ?
C11 C12 C15 C20 -52(6) . . . . ?
C11 C13 C16 C18 -59(4) . . . . ?
C11 C13 C16 C19 43(5) . . . . ?
C11 C14 C17 C19 -59(4) . . . . ?
C11 C14 C17 C20 56(4) . . . . ?
C12 C11 C13 C16 68(4) . . . . ?
C12 C11 C14 C17 -59(4) . . . . ?
C12 C15 C18 C16 -52(4) . . . . ?
C12 C15 C20 C17 50(6) . . . . ?
C13 C11 C12 C15 -65(4) . . . . ?
C13 C11 C14 C17 61(4) . . . . ?
C13 C16 C18 C15 55(4) . . . . ?
C13 C16 C19 C17 -42(6) . . . . ?
C14 C11 C12 C15 57(4) . . . . ?
C14 C11 C13 C16 -55(4) . . . . ?
C14 C17 C19 C16 51(5) . . . . ?
C14 C17 C20 C15 -57(5) . . . . ?
C18 C15 C20 C17 -55(4) . . . . ?
C18 C16 C19 C17 65(4) . . . . ?
C19 C16 C18 C15 -56(4) . . . . ?
C19 C17 C20 C15 60(4) . . . . ?
C20 C15 C18 C16 56(4) . . . . ?
C20 C17 C19 C16 -68(4) . . . . ?
C21 C22 C25 C28 -59.2 . . . . ?
C21 C22 C25 C30 63.9 . . . . ?
C21 C23 C26 C28 65.8 . . . . ?
C21 C23 C26 C29 -61.9 . . . . ?
C21 C24 C27 C29 59.4 . . . . ?
C21 C24 C27 C30 -66.5 . . . . ?
C22 C21 C23 C26 -62.4 . . . . ?
C22 C21 C24 C27 61.7 . . . . ?
C22 C25 C28 C26 62.5 . . . . ?
C22 C25 C30 C27 -67.0 . . . . ?
C23 C21 C22 C25 60.3 . . . . ?
C23 C21 C24 C27 -59.7 . . . . ?
C23 C26 C28 C25 -63.8 . . . . ?
C23 C26 C29 C27 63.6 . . . . ?
C24 C21 C22 C25 -62.4 . . . . ?
C24 C21 C23 C26 56.9 . . . . ?
C24 C27 C29 C26 -60.7 . . . . ?
C24 C27 C30 C25 64.8 . . . . ?
C28 C25 C30 C27 54.6 . . . . ?
C28 C26 C29 C27 -60.9 . . . . ?
C29 C26 C28 C25 62.8 . . . . ?
C29 C27 C30 C25 -55.1 . . . . ?
C30 C25 C28 C26 -56.8 . . . . ?
C30 C27 C29 C26 59.3 . . . . ?
C31 C32 C35 C38 -50(4) . . . . ?
C31 C32 C35 C40 64(5) . . . . ?
C31 C33 C36 C38 66(3) . . . . ?
C31 C33 C36 C39 -52(3) . . . . ?
C31 C34 C37 C39 63(3) . . . . ?
C31 C34 C37 C40 -49(4) . . . . ?
C32 C31 C33 C36 -67(3) . . . . ?
C32 C31 C34 C37 61(3) . . . . ?
C32 C35 C38 C36 49(4) . . . . ?
C32 C35 C40 C37 -54(6) . . . . ?
C33 C31 C32 C35 56(3) . . . . ?
C33 C31 C34 C37 -63(3) . . . . ?
C33 C36 C38 C35 -56(3) . . . . ?
C33 C36 C39 C37 59(4) . . . . ?
C34 C31 C32 C35 -70(3) . . . . ?
C34 C31 C33 C36 56(3) . . . . ?
C34 C37 C39 C36 -61(3) . . . . ?
C34 C37 C40 C35 49(5) . . . . ?
C38 C35 C40 C37 71(4) . . . . ?
C38 C36 C39 C37 -58(3) . . . . ?
C39 C36 C38 C35 64(3) . . . . ?
C39 C37 C40 C35 -64(4) . . . . ?
C40 C35 C38 C36 -67(4) . . . . ?
C40 C37 C39 C36 55(3) . . . . ?
C41 C42 C45 C48 -65(4) . . . . ?
C41 C42 C45 C50 69(5) . . . . ?
C41 C43 C46 C48 60(3) . . . . ?
C41 C43 C46 C49 -58(3) . . . . ?
C41 C44 C47 C49 61(3) . . . . ?
C41 C44 C47 C50 -59(4) . . . . ?
C42 C41 C43 C46 -55(4) . . . . ?
C42 C41 C44 C47 64(3) . . . . ?
C42 C45 C48 C46 81(3) . . . . ?
C42 C45 C50 C47 -66(5) . . . . ?
C43 C41 C42 C45 60(5) . . . . ?
C43 C41 C44 C47 -64(3) . . . . ?
C43 C46 C48 C45 -77(3) . . . . ?
C43 C46 C49 C47 63(3) . . . . ?
C44 C41 C42 C45 -61(4) . . . . ?
C44 C41 C43 C46 63(3) . . . . ?
C44 C47 C49 C46 -68(3) . . . . ?
C44 C47 C50 C45 65(6) . . . . ?
C48 C45 C50 C47 48(6) . . . . ?
C48 C46 C49 C47 -45(3) . . . . ?
C49 C46 C48 C45 33(3) . . . . ?
C49 C47 C50 C45 -48(6) . . . . ?
C50 C45 C48 C46 -42(5) . . . . ?
C50 C47 C49 C46 48(4) . . . . ?
C51 C52 C55 C58 -58.9 . . . . ?
C51 C52 C55 C60 63.1 . . . . ?
C51 C53 C56 C58 64.0 . . . . ?
C51 C53 C56 C59 -62.1 . . . . ?
C51 C54 C57 C59 58.5 . . . . ?
C51 C54 C57 C60 -66.8 . . . . ?
C52 C51 C53 C56 -61.4 . . . . ?
C52 C51 C54 C57 61.9 . . . . ?
C52 C55 C58 C56 62.3 . . . . ?
C52 C55 C60 C57 -66.6 . . . . ?
C53 C51 C52 C55 60.4 . . . . ?
C53 C51 C54 C57 -60.5 . . . . ?
C53 C56 C58 C55 -63.1 . . . . ?
C53 C56 C59 C57 63.5 . . . . ?
C54 C51 C52 C55 -63.5 . . . . ?
C54 C51 C53 C56 58.9 . . . . ?
C54 C57 C59 C56 -61.1 . . . . ?
C54 C57 C60 C55 65.5 . . . . ?
C58 C55 C60 C57 53.5 . . . . ?
C58 C56 C59 C57 -59.5 . . . . ?
C59 C56 C58 C55 60.9 . . . . ?
C59 C57 C60 C55 -54.3 . . . . ?
C60 C55 C58 C56 -55.0 . . . . ?
C60 C57 C59 C56 59.1 . . . . ?
C61 C62 C65 C68 66(4) . . . . ?
C61 C62 C65 C70 -55(4) . . . . ?
C61 C63 C66 C68 -59(3) . . . . ?
C61 C63 C66 C69 62(3) . . . . ?
C61 C64 C67 C69 -53(3) . . . . ?
C61 C64 C67 C70 57(3) . . . . ?
C62 C61 C63 C66 64(2) . . . . ?
C62 C61 C64 C67 -61(3) . . . . ?
C62 C65 C68 C66 -57(3) . . . . ?
C62 C65 C70 C67 56(4) . . . . ?
C63 C61 C62 C65 -66(3) . . . . ?
C63 C61 C64 C67 61(2) . . . . ?
C63 C66 C68 C65 60(3) . . . . ?
C63 C66 C69 C67 -58(3) . . . . ?
C64 C61 C62 C65 58(3) . . . . ?
C64 C61 C63 C66 -62(3) . . . . ?
C64 C67 C69 C66 49(3) . . . . ?
C64 C67 C70 C65 -56(3) . . . . ?
C68 C65 C70 C67 -63(4) . . . . ?
C68 C66 C69 C67 65(3) . . . . ?
C69 C66 C68 C65 -66(4) . . . . ?
C69 C67 C70 C65 57(3) . . . . ?
C70 C65 C68 C66 63(4) . . . . ?
C70 C67 C69 C66 -62(3) . . . . ?
C71 C72 C75 C78 60(3) . . . . ?
C71 C72 C75 C80 -63(3) . . . . ?
C71 C73 C76 C78 -61(4) . . . . ?
C71 C73 C76 C79 66(5) . . . . ?
C71 C74 C77 C79 -59(4) . . . . ?
C71 C74 C77 C80 55(5) . . . . ?
C72 C71 C73 C76 67(3) . . . . ?
C72 C71 C74 C77 -61(4) . . . . ?
C72 C75 C78 C76 -63(3) . . . . ?
C72 C75 C80 C77 61(4) . . . . ?
C73 C71 C72 C75 -61(3) . . . . ?
C73 C71 C74 C77 63(4) . . . . ?
C73 C76 C78 C75 59(4) . . . . ?
C73 C76 C79 C77 -64(4) . . . . ?
C74 C71 C72 C75 64(3) . . . . ?
C74 C71 C73 C76 -57(3) . . . . ?
C74 C77 C80 C75 -55(5) . . . . ?
C78 C75 C80 C77 -64(4) . . . . ?
C78 C76 C79 C77 56(4) . . . . ?
C79 C76 C78 C75 -65(5) . . . . ?
C79 C77 C80 C75 56(4) . . . . ?
C80 C75 C78 C76 61(3) . . . . ?
C81 C82 C85 C88 -59.2 . . . . ?
C81 C82 C85 C90 63.9 . . . . ?
C81 C83 C86 C88 65.9 . . . . ?
C81 C83 C86 C89 -61.9 . . . . ?
C81 C84 C87 C89 59.3 . . . . ?
C81 C84 C87 C90 -66.5 . . . . ?
C82 C81 C83 C86 -62.4 . . . . ?
C82 C81 C84 C87 61.7 . . . . ?
C82 C85 C88 C86 62.5 . . . . ?
C82 C85 C90 C87 -67.1 . . . . ?
C83 C81 C82 C85 60.2 . . . . ?
C83 C81 C84 C87 -59.7 . . . . ?
C83 C86 C88 C85 -63.8 . . . . ?
C83 C86 C89 C87 63.6 . . . . ?
C84 C81 C82 C85 -62.4 . . . . ?
C84 C81 C83 C86 56.8 . . . . ?
C84 C87 C89 C86 -60.7 . . . . ?
C84 C87 C90 C85 64.8 . . . . ?
C88 C85 C90 C87 54.4 . . . . ?
C88 C86 C89 C87 -60.9 . . . . ?
C89 C86 C88 C85 62.7 . . . . ?
C89 C87 C90 C85 -55.0 . . . . ?
C90 C85 C88 C86 -56.6 . . . . ?
C90 C87 C89 C86 59.3 . . . . ?
C91 C92 C95 C98 51(4) . . . . ?
C91 C92 C95 C100 -65(4) . . . . ?
C91 C93 C96 C98 -52(4) . . . . ?
C91 C93 C96 C99 60(3) . . . . ?
C91 C94 C97 C99 -55(4) . . . . ?
C91 C94 C97 C100 64(4) . . . . ?
C92 C91 C93 C96 56(3) . . . . ?
C92 C91 C94 C97 -64(3) . . . . ?
C92 C95 C98 C96 -46(5) . . . . ?
C92 C95 C100 C97 65(4) . . . . ?
C93 C91 C92 C95 -56(3) . . . . ?
C93 C91 C94 C97 58(3) . . . . ?
C93 C96 C98 C95 46(5) . . . . ?
C93 C96 C99 C97 -60(4) . . . . ?
C94 C91 C92 C95 63(3) . . . . ?
C94 C91 C93 C96 -61(3) . . . . ?
C94 C97 C99 C96 58(4) . . . . ?
C94 C97 C100 C95 -63(4) . . . . ?
C98 C95 C100 C97 -60(3) . . . . ?
C98 C96 C99 C97 60(4) . . . . ?
C99 C96 C98 C95 -69(4) . . . . ?
C99 C97 C100 C95 55(4) . . . . ?
C100 C95 C98 C96 72(4) . . . . ?
C100 C97 C99 C96 -56(4) . . . . ?
C101 C102 C105 C108 68(4) . . . . ?
C101 C102 C105 C110 -66(3) . . . . ?
C101 C103 C106 C108 -58(3) . . . . ?
C101 C103 C106 C109 66(3) . . . . ?
C101 C104 C107 C109 -66(3) . . . . ?
C101 C104 C107 C110 58(3) . . . . ?
C102 C101 C103 C106 56(3) . . . . ?
C102 C101 C104 C107 -52(3) . . . . ?
C102 C105 C108 C106 -71(4) . . . . ?
C102 C105 C110 C107 71(3) . . . . ?
C103 C101 C102 C105 -61(3) . . . . ?
C103 C101 C104 C107 67(3) . . . . ?
C103 C106 C108 C105 69(3) . . . . ?
C103 C106 C109 C107 -69(3) . . . . ?
C104 C101 C102 C105 55(3) . . . . ?
C104 C101 C103 C106 -63(3) . . . . ?
C104 C107 C109 C106 67(3) . . . . ?
C104 C107 C110 C105 -68(3) . . . . ?
C108 C105 C110 C107 -51(4) . . . . ?
C108 C106 C109 C107 50(3) . . . . ?
C109 C106 C108 C105 -49(4) . . . . ?
C109 C107 C110 C105 47(3) . . . . ?
C110 C105 C108 C106 52(4) . . . . ?
C110 C107 C109 C106 -51(3) . . . . ?
C111 C112 C115 C118 59(3) . . . . ?
C111 C112 C115 C120 -62(3) . . . . ?
C111 C113 C116 C118 -64(3) . . . . ?
C111 C113 C116 C119 59(3) . . . . ?
C111 C114 C117 C119 -68(3) . . . . ?
C111 C114 C117 C120 63(3) . . . . ?
C112 C111 C113 C116 61(2) . . . . ?
C112 C111 C114 C117 -57(2) . . . . ?
C112 C115 C118 C116 -62(4) . . . . ?
C112 C115 C120 C117 63(3) . . . . ?
C113 C111 C112 C115 -60(2) . . . . ?
C113 C111 C114 C117 62(2) . . . . ?
C113 C116 C118 C115 63(4) . . . . ?
C113 C116 C119 C117 -61(3) . . . . ?
C114 C111 C112 C115 60(3) . . . . ?
C114 C111 C113 C116 -59(2) . . . . ?
C114 C117 C119 C116 68(3) . . . . ?
C114 C117 C120 C115 -67(3) . . . . ?
C118 C115 C120 C117 -58(3) . . . . ?
C118 C116 C119 C117 59(3) . . . . ?
C119 C116 C118 C115 -58(4) . . . . ?
C119 C117 C120 C115 64(3) . . . . ?
C120 C115 C118 C116 57(4) . . . . ?
C120 C117 C119 C116 -63(3) . . . . ?
C121 C122 C125 C128 -52(5) . . . . ?
C121 C122 C125 C130 64(4) . . . . ?
C121 C123 C126 C128 60(5) . . . . ?
C121 C123 C126 C129 -56(5) . . . . ?
C121 C124 C127 C129 70(4) . . . . ?
C121 C124 C127 C130 -63(5) . . . . ?
C122 C121 C123 C126 -65(4) . . . . ?
C122 C121 C124 C127 58(3) . . . . ?
C122 C125 C128 C126 56(6) . . . . ?
C122 C125 C130 C127 -62(5) . . . . ?
C123 C121 C122 C125 60(4) . . . . ?
C123 C121 C124 C127 -66(3) . . . . ?
C123 C126 C128 C125 -62(5) . . . . ?
C123 C126 C129 C127 64(4) . . . . ?
C124 C121 C122 C125 -65(4) . . . . ?
C124 C121 C123 C126 57(4) . . . . ?
C124 C127 C129 C126 -69(4) . . . . ?
C124 C127 C130 C125 66(5) . . . . ?
C128 C125 C130 C127 53(5) . . . . ?
C128 C126 C129 C127 -53(3) . . . . ?
C129 C126 C128 C125 61(4) . . . . ?
C129 C127 C130 C125 -60(5) . . . . ?
C130 C125 C128 C126 -59(5) . . . . ?
C130 C127 C129 C126 62(4) . . . . ?
C131 C132 C135 C138 -59.2 . . . . ?
C131 C132 C135 C140 63.9 . . . . ?
C131 C133 C136 C138 65.9 . . . . ?
C131 C133 C136 C139 -61.9 . . . . ?
C131 C134 C137 C139 59.3 . . . . ?
C131 C134 C137 C140 -66.5 . . . . ?
C132 C131 C133 C136 -62.4 . . . . ?
C132 C131 C134 C137 61.7 . . . . ?
C132 C135 C138 C136 62.6 . . . . ?
C132 C135 C140 C137 -67.0 . . . . ?
C133 C131 C132 C135 60.3 . . . . ?
C133 C131 C134 C137 -59.7 . . . . ?
C133 C136 C138 C135 -63.9 . . . . ?
C133 C136 C139 C137 63.6 . . . . ?
C134 C131 C132 C135 -62.4 . . . . ?
C134 C131 C133 C136 56.9 . . . . ?
C134 C137 C139 C136 -60.7 . . . . ?
C134 C137 C140 C135 64.7 . . . . ?
C138 C135 C140 C137 54.5 . . . . ?
C138 C136 C139 C137 -60.9 . . . . ?
C139 C136 C138 C135 62.8 . . . . ?
C139 C137 C140 C135 -55.1 . . . . ?
C140 C135 C138 C136 -56.7 . . . . ?
C140 C137 C139 C136 59.3 . . . . ?
C141 C142 C145 C148 -57(4) . . . . ?
C141 C142 C145 C150 60(4) . . . . ?
C141 C143 C146 C148 53(4) . . . . ?
C141 C143 C146 C149 -60(3) . . . . ?
C141 C144 C147 C149 63(4) . . . . ?
C141 C144 C147 C150 -58(4) . . . . ?
C142 C141 C143 C146 -56(3) . . . . ?
C142 C141 C144 C147 61(3) . . . . ?
C142 C145 C148 C146 56(5) . . . . ?
C142 C145 C150 C147 -63(5) . . . . ?
C143 C141 C142 C145 57(4) . . . . ?
C143 C141 C144 C147 -61(3) . . . . ?
C143 C146 C148 C145 -55(5) . . . . ?
C143 C146 C149 C147 57(4) . . . . ?
C144 C141 C142 C145 -63(3) . . . . ?
C144 C141 C143 C146 64(3) . . . . ?
C144 C147 C149 C146 -59(4) . . . . ?
C144 C147 C150 C145 65(5) . . . . ?
C148 C145 C150 C147 53(5) . . . . ?
C148 C146 C149 C147 -62(3) . . . . ?
C149 C146 C148 C145 61(4) . . . . ?
C149 C147 C150 C145 -56(4) . . . . ?
C150 C145 C148 C146 -57(4) . . . . ?
C150 C147 C149 C146 59(3) . . . . ?
C151 C152 C155 C158 -56(3) . . . . ?
C151 C152 C155 C160 65(3) . . . . ?
C151 C153 C156 C158 62(3) . . . . ?
C151 C153 C156 C159 -64(3) . . . . ?
C151 C154 C157 C159 59(3) . . . . ?
C151 C154 C157 C160 -64(3) . . . . ?
C152 C151 C153 C156 -56(2) . . . . ?
C152 C151 C154 C157 61(2) . . . . ?
C152 C155 C158 C156 58(3) . . . . ?
C152 C155 C160 C157 -66(3) . . . . ?
C153 C151 C152 C155 55(3) . . . . ?
C153 C151 C154 C157 -60(2) . . . . ?
C153 C156 C158 C155 -59(3) . . . . ?
C153 C156 C159 C157 61(3) . . . . ?
C154 C151 C152 C155 -64(3) . . . . ?
C154 C151 C153 C156 61(2) . . . . ?
C154 C157 C159 C156 -58(3) . . . . ?
C154 C157 C160 C155 63(3) . . . . ?
C158 C155 C160 C157 58(3) . . . . ?
C158 C156 C159 C157 -65(2) . . . . ?
C159 C156 C158 C155 66(2) . . . . ?
C159 C157 C160 C155 -57(3) . . . . ?
C160 C155 C158 C156 -60(2) . . . . ?
C160 C157 C159 C156 61(3) . . . . ?
